data_1551402
loop_
_publ_author_name
'David A. Leigh'
'Robin G. Pritchard'
'Alexander J. Stephens'

_publ_section_title
;
 A Star of David catenane
;
_journal_name_full 'Nature Chemistry'
_journal_page_first 978
_journal_page_last 982
_journal_paper_doi 10.1038/nchem.2056
_journal_volume 6
_journal_year 2013
_chemical_compound_source 'synthesis as described'
_chemical_formula_moiety 'C448 H415 B7 F6 Fe6 N40 O15 P1'
_chemical_formula_sum 'C448 H415 B7 F6 Fe6 N40 O15 P'
_chemical_formula_weight 7154.94
_space_group_IT_number 55
_space_group_name_Hall '-P 2 2ab'
_space_group_name_H-M_alt 'P b a m'
_symmetry_cell_setting orthorhombic
_symmetry_Int_Tables_number 55
_symmetry_space_group_name_Hall '-P 2 2ab'
_symmetry_space_group_name_H-M 'P b a m'
_atom_sites_solution_hydrogens geom
_atom_sites_solution_primary direct
_atom_sites_solution_secondary difmap
_cell_angle_alpha 90
_cell_angle_beta 90
_cell_angle_gamma 90
_cell_formula_units_Z 4
_cell_length_a 35.1918(18)
_cell_length_b 47.1545(18)
_cell_length_c 33.4757(10)
_cell_measurement_reflns_used 0
_cell_measurement_temperature 200(2)
_cell_measurement_theta_max 18
_cell_measurement_theta_min 2
_cell_measurement_wavelength 0.6889
_cell_volume 55551(4)
_computing_molecular_graphics 'Ortep-3 for Windows (Farrugia, 1997)'
_computing_publication_material 'WinGX publication routines (Farrugia, 1999)'
_computing_structure_refinement 'SHELXL-97 (Sheldrick, 2008)'
_computing_structure_solution 'SUPERFLIP (Palatinus & Chapuis, 2007)'
_diffrn_ambient_temperature 100(2)
_diffrn_measured_fraction_theta_full 0.994
_diffrn_measured_fraction_theta_max 0.994
_diffrn_measurement_device_type 'dtrek-CrysAlisPro-abstract goniometer imported rigaku-d*trek images'
_diffrn_measurement_method '\w scans'
_diffrn_radiation_monochromator synchrotron
_diffrn_radiation_probe x-ray
_diffrn_radiation_type synchrotron
_diffrn_radiation_wavelength 0.6889
_diffrn_reflns_av_R_equivalents 0.0859
_diffrn_reflns_av_unetI/netI 0.0898
_diffrn_reflns_limit_h_max 22
_diffrn_reflns_limit_h_min -30
_diffrn_reflns_limit_k_max 41
_diffrn_reflns_limit_k_min -37
_diffrn_reflns_limit_l_max 29
_diffrn_reflns_limit_l_min -27
_diffrn_reflns_number 77495
_diffrn_reflns_theta_full 17.5
_diffrn_reflns_theta_max 17.5
_diffrn_reflns_theta_min 2.83
_exptl_absorpt_coefficient_mu 0.204
_exptl_absorpt_correction_T_max 0.9959
_exptl_absorpt_correction_T_min 0.9798
_exptl_absorpt_correction_type multi-scan
_exptl_crystal_colour colourless
_exptl_crystal_density_diffrn 0.856
_exptl_crystal_density_method 'not measured'
_exptl_crystal_description prism
_exptl_crystal_F_000 15052
_exptl_crystal_size_max 0.1
_exptl_crystal_size_mid 0.05
_exptl_crystal_size_min 0.02
_refine_diff_density_max 0.563
_refine_diff_density_min -0.35
_refine_diff_density_rms 0.07
_refine_ls_extinction_method none
_refine_ls_goodness_of_fit_ref 1.586
_refine_ls_hydrogen_treatment constr
_refine_ls_matrix_type full
_refine_ls_number_parameters 1197
_refine_ls_number_reflns 19747
_refine_ls_number_restraints 1653
_refine_ls_restrained_S_all 1.571
_refine_ls_R_factor_all 0.2373
_refine_ls_R_factor_gt 0.1727
_refine_ls_shift/su_max 0
_refine_ls_shift/su_mean 0
_refine_ls_structure_factor_coef Fsqd
_refine_ls_weighting_details 'calc w=1/[\s^2^(Fo^2^)+(0.0400P)^2^+120.0000P] where P=(Fo^2^+2Fc^2^)/3'
_refine_ls_weighting_scheme calc
_refine_ls_wR_factor_gt 0.3425
_refine_ls_wR_factor_ref 0.3685
_reflns_number_gt 8556
_reflns_number_total 19747
_reflns_threshold_expression >2\s(I)
_cod_data_source_file nchem.2056-s3.cif
_cod_data_source_block s_sqd
_cod_database_code 1551402

loop_
_symmetry_equiv_pos_as_xyz
'x, y, z'
'-x, -y, z'
'x+1/2, -y+1/2, -z'
'-x+1/2, y+1/2, -z'
'-x, -y, -z'
'x, y, -z'
'-x-1/2, y-1/2, z'
'x-1/2, -y-1/2, z'

loop_
_atom_site_label
_atom_site_type_symbol
_atom_site_fract_x
_atom_site_fract_y
_atom_site_fract_z
_atom_site_U_iso_or_equiv
_atom_site_adp_type
_atom_site_occupancy
_atom_site_symmetry_multiplicity
_atom_site_calc_flag
_atom_site_refinement_flags
_atom_site_disorder_assembly
_atom_site_disorder_group
C101 C 0.3353(5) 0.5597(4) 0.1110(5) 0.151(7) Uiso 1 1 d D . .
H10A H 0.3272 0.5662 0.0849 0.181 Uiso 1 1 calc R . .
H10B H 0.3628 0.5612 0.1123 0.181 Uiso 1 1 calc R . .
C102 C 0.3432(4) 0.5955(3) 0.1665(4) 0.124(6) Uiso 1 1 d D . .
H102 H 0.369 0.5948 0.1605 0.149 Uiso 1 1 calc R . .
C103 C 0.3178(5) 0.5783(4) 0.1430(5) 0.154(7) Uiso 1 1 d D . .
C104 C 0.2815(5) 0.5785(4) 0.1551(5) 0.180(8) Uiso 1 1 d D . .
H104 H 0.2648 0.5658 0.1433 0.216 Uiso 1 1 calc R . .
C105 C 0.2672(5) 0.5967(4) 0.1844(5) 0.169(8) Uiso 1 1 d D . .
H105 H 0.2412 0.5982 0.1892 0.203 Uiso 1 1 calc R . .
C106 C 0.2936(4) 0.6127(3) 0.2062(4) 0.131(6) Uiso 1 1 d D . .
N101 N 0.3318(3) 0.6128(3) 0.1970(3) 0.121(4) Uiso 1 1 d D . .
C107 C 0.2840(4) 0.6324(3) 0.2389(4) 0.121(5) Uiso 1 1 d D . .
C108 C 0.2462(4) 0.6380(3) 0.2509(5) 0.148(7) Uiso 1 1 d D . .
H108 H 0.2257 0.6287 0.2392 0.178 Uiso 1 1 calc R . .
C109 C 0.2411(4) 0.6580(3) 0.2807(4) 0.135(6) Uiso 1 1 d D . .
H109 H 0.2166 0.6632 0.2882 0.162 Uiso 1 1 calc R . .
C110 C 0.2713(4) 0.6702(3) 0.2990(4) 0.125(6) Uiso 1 1 d D . .
C111 C 0.3087(4) 0.6632(3) 0.2862(4) 0.129(6) Uiso 1 1 d D . .
H111 H 0.3293 0.6724 0.298 0.155 Uiso 1 1 calc R . .
N102 N 0.3156(3) 0.6433(3) 0.2574(4) 0.128(4) Uiso 1 1 d D . .
C112 C 0.2688(5) 0.6924(3) 0.3325(4) 0.142(6) Uiso 1 1 d D . .
C113 C 0.2485(6) 0.6834(4) 0.3655(5) 0.188(9) Uiso 1 1 d D . .
H113 H 0.2369 0.6657 0.3661 0.226 Uiso 1 1 calc R . .
C114 C 0.2458(6) 0.7031(5) 0.3999(5) 0.187(9) Uiso 1 1 d D . .
H114 H 0.2325 0.6981 0.4228 0.224 Uiso 1 1 calc R . .
C115 C 0.2622(6) 0.7271(5) 0.3971(6) 0.205(10) Uiso 1 1 d D . .
H115 H 0.263 0.7382 0.42 0.246 Uiso 1 1 calc R . .
C116 C 0.2792(6) 0.7383(4) 0.3622(6) 0.204(9) Uiso 1 1 d D . .
H116 H 0.2863 0.7572 0.36 0.245 Uiso 1 1 calc R . .
C117 C 0.2847(5) 0.7178(4) 0.3295(5) 0.164(7) Uiso 1 1 d D . .
C118 C 0.3064(5) 0.7308(4) 0.2941(6) 0.219(10) Uiso 1 1 d D . .
H11A H 0.3208 0.7161 0.2806 0.263 Uiso 1 1 calc R . .
H11B H 0.3243 0.7448 0.3039 0.263 Uiso 1 1 calc R . .
C119 C 0.2773(6) 0.7457(5) 0.2625(6) 0.245(12) Uiso 1 1 d D . .
H11C H 0.2644 0.7611 0.2762 0.294 Uiso 1 1 calc R . .
H11D H 0.2922 0.7541 0.2412 0.294 Uiso 1 1 calc R . .
C120 C 0.2497(5) 0.7284(4) 0.2452(5) 0.281(14) Uiso 1 1 d D . .
H120 H 0.2311 0.7172 0.2571 0.337 Uiso 1 1 calc R . .
C201 C 0.4432(5) 0.6537(4) 0.3713(5) 0.256(13) Uiso 1 1 d RD . .
H20A H 0.4473 0.6691 0.3901 0.307 Uiso 1 1 calc R . .
H20B H 0.4218 0.643 0.3816 0.307 Uiso 1 1 calc R . .
C202 C 0.4077(5) 0.6496(3) 0.3075(4) 0.157(7) Uiso 1 1 d D . .
H202 H 0.4034 0.6311 0.3159 0.188 Uiso 1 1 calc R . .
C203 C 0.4288(5) 0.6678(4) 0.3334(5) 0.156(7) Uiso 1 1 d D . .
C204 C 0.4321(5) 0.6939(4) 0.3208(5) 0.170(8) Uiso 1 1 d D . .
H204 H 0.4445 0.7066 0.3374 0.204 Uiso 1 1 calc R . .
C205 C 0.4187(5) 0.7040(3) 0.2851(5) 0.159(7) Uiso 1 1 d D . .
H205 H 0.4229 0.7226 0.2772 0.191 Uiso 1 1 calc R . .
C206 C 0.3987(5) 0.6852(3) 0.2612(4) 0.131(6) Uiso 1 1 d D . .
N201 N 0.3937(3) 0.6574(3) 0.2715(3) 0.119(4) Uiso 1 1 d D . .
C207 C 0.3826(5) 0.6922(3) 0.2225(4) 0.138(6) Uiso 1 1 d D . .
C208 C 0.3831(5) 0.7194(3) 0.2071(5) 0.181(8) Uiso 1 1 d D . .
H208 H 0.3973 0.7336 0.2191 0.217 Uiso 1 1 calc R . .
C209 C 0.3615(5) 0.7247(4) 0.1727(5) 0.181(8) Uiso 1 1 d D . .
H209 H 0.3616 0.7429 0.1617 0.218 Uiso 1 1 calc R . .
C210 C 0.3406(5) 0.7040(4) 0.1551(5) 0.156(7) Uiso 1 1 d D . .
C211 C 0.3418(5) 0.6764(3) 0.1718(4) 0.145(7) Uiso 1 1 d D . .
H211 H 0.3279 0.662 0.1597 0.174 Uiso 1 1 calc R . .
N202 N 0.3629(4) 0.6700(3) 0.2051(4) 0.131(5) Uiso 1 1 d D . .
C212 C 0.3157(5) 0.7087(4) 0.1185(5) 0.194(9) Uiso 1 1 d D . .
C213 C 0.3330(7) 0.7244(6) 0.0892(8) 0.311(16) Uiso 1 1 d D . .
H213 H 0.3587 0.7286 0.0904 0.373 Uiso 1 1 calc R . .
C214 C 0.3091(9) 0.7345(7) 0.0552(8) 0.334(18) Uiso 1 1 d D . .
H214 H 0.3188 0.7467 0.0359 0.401 Uiso 1 1 calc R . .
C215 C 0.2752(9) 0.7258(7) 0.0539(8) 0.342(18) Uiso 1 1 d D . .
H215 H 0.2611 0.7307 0.0314 0.41 Uiso 1 1 calc R . .
C216 C 0.2562(7) 0.7092(6) 0.0834(7) 0.288(14) Uiso 1 1 d D . .
H216 H 0.2312 0.7032 0.08 0.346 Uiso 1 1 calc R . .
C217 C 0.2786(6) 0.7022(5) 0.1197(6) 0.198(9) Uiso 1 1 d D . .
C218 C 0.2545(5) 0.6886(4) 0.1521(5) 0.186(8) Uiso 1 1 d D . .
H21A H 0.2705 0.6769 0.169 0.224 Uiso 1 1 calc R . .
H21B H 0.2354 0.6765 0.14 0.224 Uiso 1 1 calc R . .
C219 C 0.2335(6) 0.7132(5) 0.1796(6) 0.221(10) Uiso 1 1 d D . .
H21C H 0.2145 0.7228 0.1635 0.265 Uiso 1 1 calc R . .
H21D H 0.2205 0.7042 0.2018 0.265 Uiso 1 1 calc R . .
C220 C 0.2600(5) 0.7336(4) 0.1948(5) 0.243(12) Uiso 1 1 d D . .
H220 H 0.277 0.7457 0.182 0.292 Uiso 1 1 calc R . .
C301 C 0.4674(5) 0.6400(4) 0.3747(5) 0.312(17) Uiso 1 1 d RD . .
H30A H 0.4588 0.6249 0.3923 0.374 Uiso 1 1 calc R . .
H30B H 0.4856 0.6509 0.3901 0.374 Uiso 1 1 calc R . .
C302 C 0.5177(5) 0.6442(4) 0.3232(5) 0.189(9) Uiso 1 1 d D . .
H302 H 0.5198 0.6629 0.3321 0.227 Uiso 1 1 calc R . .
C303 C 0.4910(6) 0.6250(4) 0.3426(6) 0.205(9) Uiso 1 1 d D . .
C304 C 0.4886(5) 0.5999(4) 0.3261(5) 0.178(8) Uiso 1 1 d D . .
H304 H 0.4704 0.5877 0.3368 0.214 Uiso 1 1 calc R . .
C305 C 0.5097(5) 0.5892(4) 0.2946(6) 0.195(9) Uiso 1 1 d D . .
H305 H 0.5069 0.5708 0.2852 0.235 Uiso 1 1 calc R . .
C306 C 0.5360(4) 0.6086(3) 0.2780(4) 0.139(6) Uiso 1 1 d D . .
N301 N 0.5394(3) 0.6353(3) 0.2925(4) 0.123(4) Uiso 1 1 d D . .
C307 C 0.5618(5) 0.6011(3) 0.2454(5) 0.157(7) Uiso 1 1 d D . .
C308 C 0.5621(5) 0.5753(4) 0.2258(5) 0.185(8) Uiso 1 1 d D . .
H308 H 0.5457 0.5607 0.2333 0.222 Uiso 1 1 calc R . .
C309 C 0.5877(5) 0.5719(4) 0.1945(5) 0.169(8) Uiso 1 1 d D . .
H309 H 0.5888 0.5546 0.1811 0.203 Uiso 1 1 calc R . .
C310 C 0.6112(5) 0.5933(4) 0.1830(5) 0.152(7) Uiso 1 1 d D . .
C311 C 0.6092(4) 0.6193(3) 0.2035(4) 0.130(6) Uiso 1 1 d D . .
H311 H 0.6249 0.6341 0.1954 0.156 Uiso 1 1 calc R . .
N302 N 0.5853(4) 0.6236(3) 0.2345(4) 0.160(6) Uiso 1 1 d D . .
C312 C 0.6350(4) 0.5909(3) 0.1452(3) 0.162(7) Uiso 1 1 d D . .
H31A H 0.6204 0.598 0.1227 0.194 Uiso 1 1 calc R . .
H31B H 0.6406 0.5711 0.1402 0.194 Uiso 1 1 calc R . .
C401 C 0.6733(4) 0.6078(3) 0.1479(3) 0.162(7) Uiso 1 1 d RD . .
H40A H 0.6877 0.6041 0.1238 0.195 Uiso 1 1 d R . .
H40B H 0.6673 0.6279 0.1482 0.195 Uiso 1 1 d R . .
C402 C 0.7019(5) 0.5722(3) 0.1961(5) 0.151(7) Uiso 1 1 d D . .
H402 H 0.6866 0.5586 0.184 0.181 Uiso 1 1 calc R . .
C403 C 0.6977(5) 0.6014(4) 0.1835(5) 0.157(7) Uiso 1 1 d D . .
C404 C 0.7233(5) 0.6185(4) 0.1999(5) 0.169(8) Uiso 1 1 d D . .
H404 H 0.7255 0.6367 0.1892 0.203 Uiso 1 1 calc R . .
C405 C 0.7467(5) 0.6118(4) 0.2314(5) 0.187(8) Uiso 1 1 d D . .
H405 H 0.7609 0.6257 0.2443 0.225 Uiso 1 1 calc R . .
C406 C 0.7486(5) 0.5832(3) 0.2433(5) 0.152(7) Uiso 1 1 d D . .
N401 N 0.7267(4) 0.5634(3) 0.2241(4) 0.160(6) Uiso 1 1 d D . .
C407 C 0.7739(5) 0.5720(4) 0.2740(6) 0.188(9) Uiso 1 1 d D . .
C408 C 0.8025(6) 0.5872(4) 0.2927(6) 0.211(10) Uiso 1 1 d D . .
H408 H 0.806 0.6063 0.2872 0.253 Uiso 1 1 calc R . .
C409 C 0.8258(5) 0.5733(4) 0.3199(6) 0.196(9) Uiso 1 1 d D . .
H409 H 0.8439 0.5837 0.3338 0.235 Uiso 1 1 calc R . .
C410 C 0.8229(6) 0.5453(4) 0.3267(6) 0.205(10) Uiso 1 1 d D . .
C411 C 0.7930(5) 0.5306(4) 0.3076(6) 0.189(9) Uiso 1 1 d D . .
H411 H 0.7894 0.5114 0.3132 0.227 Uiso 1 1 calc R . .
N402 N 0.7695(4) 0.5435(3) 0.2814(4) 0.169(6) Uiso 1 1 d D . .
C412 C 0.8501(6) 0.5284(4) 0.3518(6) 0.190(9) Uiso 1 1 d D . .
C413 C 0.8483(6) 0.5354(5) 0.3914(6) 0.221(10) Uiso 1 1 d D . .
H413 H 0.8322 0.5497 0.4004 0.265 Uiso 1 1 calc R . .
C414 C 0.8731(8) 0.5193(6) 0.4199(7) 0.299(16) Uiso 1 1 d D . .
H414 H 0.8738 0.5236 0.447 0.359 Uiso 1 1 calc R . .
C415 C 0.8931(7) 0.4994(6) 0.4051(7) 0.243(12) Uiso 1 1 d D . .
H415 H 0.9064 0.4879 0.4229 0.291 Uiso 1 1 calc R . .
C416 C 0.8970(8) 0.4929(6) 0.3638(8) 0.319(16) Uiso 1 1 d D . .
H416 H 0.9151 0.4801 0.3547 0.383 Uiso 1 1 calc R . .
C417 C 0.8708(7) 0.5075(5) 0.3356(6) 0.243(12) Uiso 1 1 d D . .
C418 C 0.8814(8) 0.5009(5) 0.2929(6) 0.301(15) Uiso 1 1 d D . .
H41A H 0.8585 0.5001 0.2768 0.361 Uiso 1 1 calc R . .
H41B H 0.8936 0.4825 0.2918 0.361 Uiso 1 1 calc R . .
C419 C 0.9101(8) 0.5249(6) 0.2746(8) 0.297(15) Uiso 1 1 d D . .
H41C H 0.9015 0.5433 0.2839 0.356 Uiso 1 1 calc R . .
H41D H 0.9351 0.5217 0.2859 0.356 Uiso 1 1 calc R . .
C420 C 0.9141(12) 0.5263(8) 0.2315(9) 0.52(3) Uiso 1 1 d D . .
H420 H 0.9209 0.5165 0.2085 0.625 Uiso 1 1 calc R . .
C501 C 0.7115(5) 0.4347(4) 0.3488(4) 0.148(7) Uiso 1 1 d D . .
H50A H 0.7145 0.4142 0.3498 0.177 Uiso 1 1 calc R . .
H50B H 0.724 0.4423 0.3723 0.177 Uiso 1 1 calc R . .
C502 C 0.7244(5) 0.4738(3) 0.3002(5) 0.162(7) Uiso 1 1 d D . .
H502 H 0.7049 0.4835 0.3131 0.195 Uiso 1 1 calc R . .
C503 C 0.7330(5) 0.4451(3) 0.3130(5) 0.138(6) Uiso 1 1 d D . .
C504 C 0.7607(5) 0.4324(4) 0.2929(5) 0.168(8) Uiso 1 1 d D . .
H504 H 0.7661 0.4137 0.2993 0.202 Uiso 1 1 calc R . .
C505 C 0.7820(5) 0.4450(3) 0.2632(5) 0.160(7) Uiso 1 1 d D . .
H505 H 0.8021 0.4355 0.2511 0.192 Uiso 1 1 calc R . .
C506 C 0.7721(5) 0.4728(3) 0.2519(5) 0.156(7) Uiso 1 1 d D . .
N501 N 0.7434(4) 0.4871(3) 0.2706(4) 0.150(5) Uiso 1 1 d D . .
C507 C 0.7904(5) 0.4884(3) 0.2197(5) 0.157(7) Uiso 1 1 d D . .
C508 C 0.8221(5) 0.4784(4) 0.1990(6) 0.191(9) Uiso 1 1 d D . .
H508 H 0.8317 0.4603 0.2028 0.229 Uiso 1 1 calc R . .
C509 C 0.8383(6) 0.4974(4) 0.1723(6) 0.205(9) Uiso 1 1 d D . .
H509 H 0.86 0.4917 0.1587 0.246 Uiso 1 1 calc R . .
C510 C 0.8250(6) 0.5235(4) 0.1647(6) 0.201(9) Uiso 1 1 d D . .
C511 C 0.7916(5) 0.5318(4) 0.1857(5) 0.185(8) Uiso 1 1 d D . .
H511 H 0.7814 0.5497 0.1812 0.222 Uiso 1 1 calc R . .
N502 N 0.7746(4) 0.5141(3) 0.2121(4) 0.153(5) Uiso 1 1 d D . .
C512 C 0.8436(6) 0.5444(4) 0.1368(6) 0.194(9) Uiso 1 1 d D . .
C513 C 0.8446(7) 0.5360(5) 0.0977(6) 0.224(11) Uiso 1 1 d D . .
H513 H 0.8355 0.5182 0.0904 0.268 Uiso 1 1 calc R . .
C514 C 0.8602(8) 0.5556(6) 0.0670(7) 0.271(14) Uiso 1 1 d D . .
H514 H 0.8608 0.5508 0.04 0.326 Uiso 1 1 calc R . .
C515 C 0.8728(8) 0.5794(6) 0.0797(7) 0.267(13) Uiso 1 1 d D . .
H515 H 0.8841 0.5914 0.0611 0.321 Uiso 1 1 calc R . .
C516 C 0.8709(8) 0.5891(5) 0.1196(8) 0.296(15) Uiso 1 1 d D . .
H516 H 0.88 0.607 0.1266 0.355 Uiso 1 1 calc R . .
C517 C 0.8540(8) 0.5700(5) 0.1500(7) 0.270(13) Uiso 1 1 d D . .
C518 C 0.8591(8) 0.5815(6) 0.1928(7) 0.341(18) Uiso 1 1 d D . .
H51A H 0.8373 0.5767 0.2092 0.41 Uiso 1 1 calc R . .
H51B H 0.8619 0.602 0.1925 0.41 Uiso 1 1 calc R . .
C519 C 0.8978(7) 0.5663(7) 0.2102(8) 0.301(15) Uiso 1 1 d D . .
H51C H 0.9028 0.5496 0.1942 0.362 Uiso 1 1 calc R . .
H51D H 0.9188 0.5793 0.2061 0.362 Uiso 1 1 calc R . .
C520 C 0.8979(14) 0.5581(9) 0.2507(10) 0.60(4) Uiso 1 1 d D . .
H520 H 0.8921 0.5659 0.2755 0.726 Uiso 1 1 calc R . .
C601 C 0.6712(5) 0.4407(4) 0.3527(5) 0.157(7) Uiso 1 1 d D . .
H60A H 0.6685 0.4605 0.3599 0.188 Uiso 1 1 calc R . .
H60B H 0.6616 0.4296 0.3749 0.188 Uiso 1 1 calc R . .
C602 C 0.6525(4) 0.4097(3) 0.2950(4) 0.128(6) Uiso 1 1 d D . .
H602 H 0.6734 0.3986 0.3016 0.153 Uiso 1 1 calc R . .
C603 C 0.6455(4) 0.4352(3) 0.3173(4) 0.126(6) Uiso 1 1 d D . .
C604 C 0.6153(5) 0.4504(3) 0.3057(5) 0.146(7) Uiso 1 1 d D . .
H604 H 0.6099 0.4669 0.3198 0.175 Uiso 1 1 calc R . .
C605 C 0.5915(5) 0.4434(3) 0.2745(5) 0.152(7) Uiso 1 1 d D . .
H605 H 0.5714 0.4552 0.2673 0.183 Uiso 1 1 calc R . .
C606 C 0.5987(4) 0.4182(3) 0.2542(4) 0.111(5) Uiso 1 1 d D . .
N601 N 0.6296(3) 0.4015(2) 0.2645(3) 0.111(4) Uiso 1 1 d D . .
C607 C 0.5760(4) 0.4059(3) 0.2218(4) 0.113(5) Uiso 1 1 d D . .
C608 C 0.5435(4) 0.4193(3) 0.2068(5) 0.158(7) Uiso 1 1 d D . .
H608 H 0.5348 0.4365 0.2168 0.19 Uiso 1 1 calc R . .
C609 C 0.5250(5) 0.4053(4) 0.1762(5) 0.168(8) Uiso 1 1 d D . .
H609 H 0.504 0.4141 0.1647 0.202 Uiso 1 1 calc R . .
C610 C 0.5353(4) 0.3800(3) 0.1621(5) 0.132(6) Uiso 1 1 d D . .
C611 C 0.5681(4) 0.3671(3) 0.1791(4) 0.140(6) Uiso 1 1 d D . .
H611 H 0.5759 0.3495 0.1698 0.168 Uiso 1 1 calc R . .
N602 N 0.5882(3) 0.3799(2) 0.2087(3) 0.111(4) Uiso 1 1 d D . .
C612 C 0.5161(5) 0.3649(4) 0.1278(5) 0.177(8) Uiso 1 1 d D . .
H61A H 0.4906 0.3724 0.125 0.212 Uiso 1 1 calc R . .
H61B H 0.5298 0.3693 0.1034 0.212 Uiso 1 1 calc R . .
C701 C 0.5136(6) 0.3345(4) 0.1314(5) 0.186(8) Uiso 1 1 d D . .
H70A H 0.5386 0.3269 0.1258 0.223 Uiso 1 1 calc R . .
H70B H 0.497 0.3279 0.1101 0.223 Uiso 1 1 calc R . .
C702 C 0.4724(4) 0.3351(3) 0.1941(4) 0.141(6) Uiso 1 1 d D . .
H702 H 0.4634 0.3526 0.1856 0.169 Uiso 1 1 calc R . .
C703 C 0.4999(5) 0.3208(3) 0.1696(4) 0.132(6) Uiso 1 1 d D . .
C704 C 0.5129(5) 0.2969(4) 0.1851(5) 0.162(7) Uiso 1 1 d D . .
H704 H 0.5323 0.2877 0.1714 0.195 Uiso 1 1 calc R . .
C705 C 0.5004(5) 0.2844(4) 0.2198(5) 0.170(8) Uiso 1 1 d D . .
H705 H 0.5097 0.2669 0.2282 0.205 Uiso 1 1 calc R . .
C706 C 0.4732(5) 0.2991(3) 0.2417(4) 0.134(6) Uiso 1 1 d D . .
N701 N 0.4587(4) 0.3244(3) 0.2288(4) 0.135(5) Uiso 1 1 d D . .
C707 C 0.4575(5) 0.2884(3) 0.2786(4) 0.136(6) Uiso 1 1 d D . .
C708 C 0.4681(5) 0.2628(4) 0.2953(5) 0.182(8) Uiso 1 1 d D . .
H708 H 0.4874 0.2518 0.2843 0.219 Uiso 1 1 calc R . .
C709 C 0.4485(6) 0.2542(4) 0.3291(6) 0.195(9) Uiso 1 1 d D . .
H709 H 0.4537 0.2366 0.3404 0.234 Uiso 1 1 calc R . .
C710 C 0.4218(6) 0.2711(4) 0.3461(6) 0.192(9) Uiso 1 1 d D . .
C711 C 0.4136(5) 0.2975(4) 0.3281(5) 0.162(7) Uiso 1 1 d D . .
H711 H 0.3944 0.3086 0.3389 0.194 Uiso 1 1 calc R . .
N702 N 0.4324(4) 0.3071(3) 0.2959(4) 0.148(5) Uiso 1 1 d D . .
C712 C 0.3989(7) 0.2608(7) 0.3818(7) 0.325(17) Uiso 1 1 d D . .
C713 C 0.4191(9) 0.2541(10) 0.4161(10) 0.51(3) Uiso 1 1 d D . .
H713 H 0.4437 0.2608 0.4204 0.616 Uiso 1 1 calc R . .
C714 C 0.3993(13) 0.2356(12) 0.4459(13) 0.62(4) Uiso 1 1 d D . .
H714 H 0.4126 0.2267 0.4664 0.745 Uiso 1 1 calc R . .
C715 C 0.3635(13) 0.2324(10) 0.4422(14) 0.58(4) Uiso 1 1 d D . .
H715 H 0.3515 0.2172 0.4546 0.701 Uiso 1 1 calc R . .
C716 C 0.3415(9) 0.2520(9) 0.4190(9) 0.48(3) Uiso 1 1 d D . .
H716 H 0.3172 0.2579 0.4263 0.571 Uiso 1 1 calc R . .
C717 C 0.3610(7) 0.2621(6) 0.3822(7) 0.283(14) Uiso 1 1 d D . .
C718 C 0.3335(6) 0.2668(5) 0.3476(7) 0.232(11) Uiso 1 1 d D . .
H71A H 0.3447 0.2796 0.3283 0.278 Uiso 1 1 calc R . .
H71B H 0.3102 0.2752 0.3574 0.278 Uiso 1 1 calc R . .
C719 C 0.3242(8) 0.2362(6) 0.3262(8) 0.300(15) Uiso 1 1 d D . .
H71C H 0.3114 0.2241 0.3455 0.359 Uiso 1 1 calc R . .
H71D H 0.3067 0.2394 0.3043 0.359 Uiso 1 1 calc R . .
C720 C 0.3564(9) 0.2216(6) 0.3115(11) 0.293(16) Uiso 1 1 d D . .
H720 H 0.3714 0.2165 0.3332 0.351 Uiso 1 1 calc R . .
C801 C 0.3647(5) 0.4084(4) 0.3857(5) 0.181(8) Uiso 1 1 d D . .
H80A H 0.3598 0.4003 0.4118 0.217 Uiso 1 1 calc R . .
H80B H 0.3915 0.413 0.3842 0.217 Uiso 1 1 calc R . .
C802 C 0.3864(4) 0.3750(3) 0.3310(5) 0.152(7) Uiso 1 1 d D . .
H802 H 0.4107 0.3815 0.3369 0.182 Uiso 1 1 calc R . .
C803 C 0.3552(5) 0.3864(4) 0.3536(5) 0.159(7) Uiso 1 1 d D . .
C804 C 0.3202(5) 0.3790(4) 0.3425(5) 0.160(7) Uiso 1 1 d D . .
H804 H 0.2994 0.3869 0.3557 0.193 Uiso 1 1 calc R . .
C805 C 0.3140(5) 0.3600(4) 0.3118(5) 0.178(8) Uiso 1 1 d D . .
H805 H 0.2895 0.3553 0.3038 0.214 Uiso 1 1 calc R . .
C806 C 0.3457(4) 0.3478(3) 0.2930(5) 0.146(7) Uiso 1 1 d D . .
N801 N 0.3825(4) 0.3556(3) 0.3019(4) 0.151(5) Uiso 1 1 d D . .
C807 C 0.3434(4) 0.3276(3) 0.2594(4) 0.133(6) Uiso 1 1 d D . .
C808 C 0.3103(5) 0.3134(4) 0.2484(5) 0.176(8) Uiso 1 1 d D . .
H808 H 0.2873 0.3172 0.261 0.212 Uiso 1 1 calc R . .
C809 C 0.3127(5) 0.2933(4) 0.2181(5) 0.166(7) Uiso 1 1 d D . .
H809 H 0.2908 0.2838 0.2101 0.199 Uiso 1 1 calc R . .
C810 C 0.3457(5) 0.2871(3) 0.2001(4) 0.137(6) Uiso 1 1 d D . .
C811 C 0.3785(4) 0.3024(3) 0.2119(5) 0.143(6) Uiso 1 1 d D . .
H811 H 0.4013 0.299 0.1987 0.172 Uiso 1 1 calc R . .
N802 N 0.3781(3) 0.3220(3) 0.2419(4) 0.131(5) Uiso 1 1 d D . .
C812 C 0.3490(5) 0.2640(4) 0.1683(5) 0.166(8) Uiso 1 1 d D . .
C813 C 0.3294(5) 0.2703(4) 0.1337(5) 0.180(8) Uiso 1 1 d D . .
H813 H 0.3155 0.2869 0.1308 0.216 Uiso 1 1 calc R . .
C814 C 0.3320(6) 0.2489(4) 0.1013(5) 0.176(8) Uiso 1 1 d D . .
H814 H 0.3197 0.2516 0.077 0.212 Uiso 1 1 calc R . .
C815 C 0.3515(5) 0.2269(4) 0.1078(5) 0.160(7) Uiso 1 1 d D . .
H815 H 0.352 0.2135 0.0874 0.192 Uiso 1 1 calc R . .
C816 C 0.3727(5) 0.2203(4) 0.1422(5) 0.174(8) Uiso 1 1 d D . .
H816 H 0.3865 0.2036 0.1447 0.209 Uiso 1 1 calc R . .
C817 C 0.3713(5) 0.2419(4) 0.1742(5) 0.160(7) Uiso 1 1 d D . .
C818 C 0.3906(5) 0.2314(4) 0.2130(5) 0.202(9) Uiso 1 1 d D . .
H81A H 0.406 0.2464 0.2245 0.243 Uiso 1 1 calc R . .
H81B H 0.407 0.2153 0.2072 0.243 Uiso 1 1 calc R . .
C819 C 0.3567(6) 0.2218(5) 0.2450(6) 0.211(10) Uiso 1 1 d D . .
H81C H 0.3395 0.2376 0.249 0.253 Uiso 1 1 calc R . .
H81D H 0.3422 0.2063 0.2336 0.253 Uiso 1 1 calc R . .
C820 C 0.3716(10) 0.2134(9) 0.2823(8) 0.37(2) Uiso 1 1 d D . .
H820 H 0.3927 0.2016 0.2839 0.438 Uiso 1 1 calc R . .
C901 C 0.3417(5) 0.4354(4) 0.3812(5) 0.172(8) Uiso 1 1 d D . .
H90A H 0.315 0.4308 0.3846 0.207 Uiso 1 1 calc R . .
H90B H 0.3487 0.4483 0.4025 0.207 Uiso 1 1 calc R . .
C902 C 0.3127(4) 0.4553(3) 0.3191(4) 0.140(6) Uiso 1 1 d D . .
H902 H 0.2895 0.4496 0.3296 0.169 Uiso 1 1 calc R . .
C903 C 0.3464(5) 0.4504(4) 0.3421(4) 0.145(7) Uiso 1 1 d D . .
C904 C 0.3786(4) 0.4588(3) 0.3238(5) 0.144(7) Uiso 1 1 d D . .
H904 H 0.4013 0.4552 0.3371 0.173 Uiso 1 1 calc R . .
C905 C 0.3813(4) 0.4721(4) 0.2874(5) 0.159(7) Uiso 1 1 d D . .
H905 H 0.4045 0.4781 0.2773 0.191 Uiso 1 1 calc R . .
C906 C 0.3470(4) 0.4763(3) 0.2662(4) 0.138(6) Uiso 1 1 d D . .
N901 N 0.3130(4) 0.4678(3) 0.2827(4) 0.145(5) Uiso 1 1 d D . .
C907 C 0.3437(4) 0.4903(4) 0.2281(4) 0.151(7) Uiso 1 1 d D . .
C908 C 0.3750(4) 0.5009(4) 0.2069(5) 0.158(7) Uiso 1 1 d D . .
H908 H 0.3997 0.499 0.2166 0.189 Uiso 1 1 calc R . .
C909 C 0.3676(5) 0.5143(4) 0.1711(5) 0.170(8) Uiso 1 1 d D . .
H909 H 0.3876 0.5235 0.1582 0.204 Uiso 1 1 calc R . .
C910 C 0.3326(5) 0.5149(4) 0.1535(4) 0.138(6) Uiso 1 1 d D . .
C911 C 0.3026(4) 0.5034(3) 0.1766(4) 0.127(6) Uiso 1 1 d D . .
H911 H 0.2781 0.504 0.1661 0.153 Uiso 1 1 calc R . .
N902 N 0.3077(4) 0.4919(3) 0.2127(4) 0.143(5) Uiso 1 1 d D . .
C912 C 0.3243(5) 0.5307(4) 0.1162(4) 0.151(7) Uiso 1 1 d D . .
H91A H 0.3357 0.5201 0.0945 0.181 Uiso 1 1 calc R . .
H91B H 0.297 0.5299 0.1122 0.181 Uiso 1 1 calc R . .
Fe1 Fe 0.42145(8) 0.34131(7) 0.26610(8) 0.1540(12) Uani 1 1 d . . .
Fe2 Fe 0.63560(7) 0.36626(6) 0.23358(7) 0.1296(9) Uani 1 1 d . . .
Fe3 Fe 0.73145(8) 0.52467(7) 0.24762(10) 0.1648(12) Uani 1 1 d . . .
F1 F 0.5103(9) 0.4714(6) 0.2253(7) 0.185(9) Uiso 0.5 1 d P . .
F2 F 0.5029(9) 0.4682(5) 0.2743(7) 0.190(9) Uiso 0.5 1 d P . .
F3 F 0.5369(9) 0.4941(8) 0.2826(8) 0.218(13) Uiso 0.5 1 d P . .
F4 F 0.4728(11) 0.4851(9) 0.2797(10) 0.240(14) Uiso 0.5 1 d P . .
F5 F 0.4697(9) 0.4820(7) 0.2202(8) 0.216(11) Uiso 0.5 1 d P . .
F6 F 0.5333(7) 0.4921(6) 0.2239(6) 0.158(8) Uiso 0.5 1 d P . .
P1 P 0.5 0.5 0.2515(3) 0.173(3) Uiso 1 2 d S . .
B1 B 0.9025(6) 0.3882(5) 0.2674(7) 0.247(15) Uiso 1 1 d D . .
C1 C 0.8699(5) 0.3945(8) 0.3048(5) 0.338(17) Uiso 1 1 d GD . .
C2 C 0.8528(8) 0.3714(5) 0.3233(8) 0.41(2) Uiso 1 1 d G . .
H2 H 0.8571 0.3532 0.3138 0.487 Uiso 1 1 calc R . .
C3 C 0.8292(6) 0.3756(5) 0.3561(8) 0.299(15) Uiso 1 1 d G . .
H3 H 0.8177 0.3602 0.3685 0.359 Uiso 1 1 calc R . .
C4 C 0.8227(4) 0.4029(6) 0.3703(4) 0.229(11) Uiso 1 1 d G . .
H4 H 0.8069 0.4057 0.3922 0.275 Uiso 1 1 calc R . .
C5 C 0.8398(7) 0.4260(4) 0.3518(8) 0.263(13) Uiso 1 1 d G . .
H5 H 0.8355 0.4442 0.3613 0.315 Uiso 1 1 calc R . .
C6 C 0.8634(6) 0.4218(6) 0.3190(7) 0.328(17) Uiso 1 1 d G . .
H6 H 0.8749 0.4372 0.3066 0.394 Uiso 1 1 calc R . .
C7 C 0.9313(6) 0.3581(4) 0.2722(15) 0.343(18) Uiso 1 1 d GD . .
C8 C 0.9484(10) 0.3440(8) 0.2405(8) 0.42(2) Uiso 1 1 d G . .
H8 H 0.9425 0.349 0.2144 0.5 Uiso 1 1 calc R . .
C9 C 0.9742(8) 0.3223(7) 0.2479(10) 0.366(19) Uiso 1 1 d G . .
H9 H 0.9856 0.3128 0.2267 0.439 Uiso 1 1 calc R . .
C10 C 0.9829(6) 0.3147(4) 0.2870(14) 0.323(16) Uiso 1 1 d G . .
H10 H 1.0002 0.3002 0.2919 0.388 Uiso 1 1 calc R . .
C11 C 0.9659(10) 0.3289(8) 0.3187(7) 0.41(2) Uiso 1 1 d G . .
H11 H 0.9717 0.3238 0.3448 0.487 Uiso 1 1 calc R . .
C12 C 0.9401(8) 0.3506(7) 0.3113(11) 0.39(2) Uiso 1 1 d G . .
H12 H 0.9287 0.3601 0.3325 0.463 Uiso 1 1 calc R . .
C13 C 0.8702(5) 0.3832(8) 0.2303(5) 0.274(13) Uiso 1 1 d GD . .
C14 C 0.8578(7) 0.3565(6) 0.2188(8) 0.305(15) Uiso 1 1 d G . .
H14 H 0.8643 0.3407 0.2339 0.366 Uiso 1 1 calc R . .
C15 C 0.8358(7) 0.3534(5) 0.1846(10) 0.364(19) Uiso 1 1 d G . .
H15 H 0.8275 0.3355 0.1769 0.437 Uiso 1 1 calc R . .
C16 C 0.8261(5) 0.3770(8) 0.1620(5) 0.304(15) Uiso 1 1 d G . .
H16 H 0.8113 0.3749 0.1391 0.365 Uiso 1 1 calc R . .
C17 C 0.8384(7) 0.4038(6) 0.1736(8) 0.313(16) Uiso 1 1 d G . .
H17 H 0.832 0.4196 0.1584 0.375 Uiso 1 1 calc R . .
C18 C 0.8605(7) 0.4069(5) 0.2077(10) 0.318(16) Uiso 1 1 d G . .
H18 H 0.8688 0.4248 0.2155 0.382 Uiso 1 1 calc R . .
C19 C 0.9338(7) 0.4168(5) 0.2572(16) 0.37(2) Uiso 1 1 d GD . .
C20 C 0.9445(10) 0.4252(8) 0.2954(11) 0.42(2) Uiso 1 1 d GD . .
H20 H 0.9324 0.4175 0.3176 0.505 Uiso 1 1 calc R . .
C21 C 0.9731(12) 0.4452(8) 0.3004(9) 0.53(3) Uiso 1 1 d GD . .
H21 H 0.9803 0.4508 0.326 0.636 Uiso 1 1 calc R . .
C22 C 0.9912(7) 0.4567(5) 0.2672(15) 0.39(2) Uiso 1 1 d G . .
H22 H 1.0104 0.47 0.2706 0.471 Uiso 1 1 calc R . .
C23 C 0.9805(9) 0.4483(7) 0.2291(11) 0.40(2) Uiso 1 1 d G . .
H23 H 0.9926 0.456 0.2069 0.484 Uiso 1 1 calc R . .
C24 C 0.9519(11) 0.4283(8) 0.2241(9) 0.74(5) Uiso 1 1 d G . .
H24 H 0.9448 0.4226 0.1985 0.883 Uiso 1 1 calc R . .
B2 B 0.7201(7) 0.4377(5) 0.5 0.121(10) Uiso 1 2 d SD . .
C25 C 0.7297(5) 0.4581(4) 0.4601(5) 0.128(6) Uiso 1 1 d D . .
C26 C 0.7019(6) 0.4772(5) 0.4467(6) 0.170(8) Uiso 1 1 d . . .
H26 H 0.6772 0.4768 0.4565 0.204 Uiso 1 1 calc R . .
C27 C 0.7131(7) 0.4963(5) 0.4185(7) 0.193(9) Uiso 1 1 d . . .
H27 H 0.6953 0.5097 0.41 0.232 Uiso 1 1 calc R . .
C28 C 0.7485(7) 0.4974(5) 0.4016(6) 0.175(8) Uiso 1 1 d . . .
H28 H 0.7539 0.5097 0.3806 0.21 Uiso 1 1 calc R . .
C29 C 0.7753(7) 0.4799(5) 0.4167(6) 0.180(8) Uiso 1 1 d . . .
H29 H 0.8002 0.4824 0.4082 0.216 Uiso 1 1 calc R . .
C30 C 0.7679(6) 0.4578(4) 0.4453(5) 0.148(7) Uiso 1 1 d . . .
H30 H 0.786 0.4446 0.4533 0.177 Uiso 1 1 calc R . .
C31 C 0.6750(7) 0.4248(5) 0.5 0.139(9) Uiso 1 2 d SD . .
C32 C 0.6568(7) 0.4194(5) 0.5349(7) 0.188(9) Uiso 1 1 d . . .
H32 H 0.6676 0.4241 0.5594 0.226 Uiso 1 1 calc R . .
C33 C 0.6222(7) 0.4070(5) 0.5325(8) 0.213(10) Uiso 1 1 d . . .
H33 H 0.6114 0.4022 0.5569 0.255 Uiso 1 1 calc R . .
C34 C 0.6010(11) 0.4006(7) 0.5 0.212(15) Uiso 1 2 d S . .
H34 H 0.5766 0.3931 0.5 0.254 Uiso 1 2 calc SR . .
C35 C 0.7489(8) 0.4085(5) 0.5 0.154(10) Uiso 1 2 d SD . .
C36 C 0.7585(6) 0.3937(5) 0.5355(6) 0.177(8) Uiso 1 1 d . . .
H36 H 0.7513 0.4013 0.56 0.213 Uiso 1 1 calc R . .
C37 C 0.7785(6) 0.3678(5) 0.5350(7) 0.195(9) Uiso 1 1 d . . .
H37 H 0.7838 0.3583 0.5587 0.234 Uiso 1 1 calc R . .
C38 C 0.7896(9) 0.3575(7) 0.5 0.191(13) Uiso 1 2 d S . .
H38 H 0.8062 0.3421 0.5 0.229 Uiso 1 2 calc SR . .
B3 B 0.8169(7) 0.1080(5) 0 0.127(10) Uiso 1 2 d SD . .
C39 C 0.7974(6) 0.0912(4) 0.0395(5) 0.147(7) Uiso 1 1 d D . .
C40 C 0.7591(6) 0.0967(4) 0.0544(6) 0.157(7) Uiso 1 1 d . . .
H40 H 0.7443 0.1113 0.0441 0.189 Uiso 1 1 calc R . .
C41 C 0.7452(6) 0.0787(5) 0.0852(6) 0.172(8) Uiso 1 1 d . . .
H41 H 0.7217 0.0824 0.0968 0.206 Uiso 1 1 calc R . .
C42 C 0.7656(7) 0.0567(5) 0.0976(7) 0.191(9) Uiso 1 1 d . . .
H42 H 0.7553 0.0461 0.1184 0.229 Uiso 1 1 calc R . .
C43 C 0.8000(7) 0.0480(5) 0.0832(7) 0.203(10) Uiso 1 1 d . . .
H43 H 0.811 0.0311 0.0916 0.244 Uiso 1 1 calc R . .
C44 C 0.8185(6) 0.0664(5) 0.0540(6) 0.180(8) Uiso 1 1 d . . .
H44 H 0.843 0.0625 0.0449 0.217 Uiso 1 1 calc R . .
C45 C 0.8651(7) 0.1123(5) 0 0.139(9) Uiso 1 2 d SD . .
C46 C 0.8813(6) 0.1163(4) 0.0357(6) 0.174(8) Uiso 1 1 d . . .
H46 H 0.868 0.1181 0.0595 0.208 Uiso 1 1 calc R . .
C47 C 0.9214(7) 0.1176(5) 0.0324(7) 0.215(10) Uiso 1 1 d . . .
H47 H 0.9345 0.1151 0.0563 0.258 Uiso 1 1 calc R . .
C48 C 0.9437(9) 0.1219(6) 0 0.160(10) Uiso 1 2 d S . .
H48 H 0.9693 0.1268 0 0.192 Uiso 1 2 calc SR . .
C49 C 0.8003(7) 0.1417(5) 0 0.128(8) Uiso 1 2 d SD . .
C50 C 0.7962(6) 0.1554(5) -0.0364(6) 0.173(8) Uiso 1 1 d . . .
H50 H 0.7988 0.1461 -0.0607 0.207 Uiso 1 1 calc R . .
C51 C 0.7873(7) 0.1868(6) -0.0334(8) 0.240(12) Uiso 1 1 d . . .
H51 H 0.7841 0.1967 -0.0572 0.288 Uiso 1 1 calc R . .
C52 C 0.7836(10) 0.2011(9) 0 0.237(17) Uiso 1 2 d S . .
H52 H 0.7786 0.2204 0 0.285 Uiso 1 2 calc SR . .
B151 B 0.8643(8) 0.3536(4) 0 0.22(3) Uiso 0.67 2 d SPD . .
C151 C 0.8613 0.3158 0 0.226 Uiso 0.67 2 d SPD . .
C152 C 0.8268 0.3015 0 0.161 Uiso 0.67 2 d SP . .
C153 C 0.8262 0.272 0 0.192 Uiso 0.67 2 d SP . .
C154 C 0.8601 0.2569 0 0.219 Uiso 0.67 2 d SP . .
C155 C 0.8946 0.2713 0 0.238 Uiso 0.67 2 d SP . .
C156 C 0.8952 0.3007 0 0.368 Uiso 0.67 2 d SP . .
C157 C 0.8926(6) 0.3656(4) 0.0400(5) 0.094(13) Uiso 0.33 1 d PGD . .
C158 C 0.9182(12) 0.3876(8) 0.0344(10) 0.39(6) Uiso 0.33 1 d PGD . .
C159 C 0.9402(13) 0.3972(10) 0.0661(14) 0.46(8) Uiso 0.33 1 d PGD . .
C160 C 0.9365(11) 0.3847(9) 0.1035(12) 0.52(9) Uiso 0.33 1 d PGD . .
C161 C 0.9109(10) 0.3626(8) 0.1092(7) 0.16(2) Uiso 0.33 1 d PGD . .
C162 C 0.8889(8) 0.3531(6) 0.0774(6) 0.102(14) Uiso 0.33 1 d PGD . .
C163 C 0.8186(7) 0.3659(6) 0.0132(8) 0.24(3) Uiso 0.33 1 d PGD . .
C164 C 0.8038(9) 0.3902(8) -0.0045(12) 0.26(3) Uiso 0.33 1 d PGD . .
C165 C 0.7721(10) 0.4033(8) 0.0118(15) 0.56(9) Uiso 0.33 1 d PG . .
C166 C 0.7551(9) 0.3922(8) 0.0458(13) 0.17(2) Uiso 0.33 1 d PG . .
C167 C 0.7698(9) 0.3679(9) 0.0636(9) 0.17(2) Uiso 0.33 1 d PG . .
C168 C 0.8016(8) 0.3548(7) 0.0473(8) 0.119(16) Uiso 0.33 1 d PGD . .
B251 B 0.5789(10) 0.4325(5) 0.0252(12) 0.18(2) Uiso 0.5 1 d PD . .
C251 C 0.5817(7) 0.3959(3) 0.0350(7) 0.123(11) Uiso 0.5 1 d PGD . .
C252 C 0.6070(6) 0.3865(5) 0.0640(6) 0.169(15) Uiso 0.5 1 d PG . .
C253 C 0.6094(5) 0.3577(5) 0.0729(5) 0.094(9) Uiso 0.5 1 d PG . .
C254 C 0.5865(7) 0.3384(3) 0.0528(7) 0.164(15) Uiso 0.5 1 d PG . .
C255 C 0.5613(6) 0.3478(5) 0.0238(6) 0.152(14) Uiso 0.5 1 d PG . .
C256 C 0.5589(5) 0.3765(5) 0.0149(5) 0.111(11) Uiso 0.5 1 d PG . .
C257 C 0.5465(8) 0.4432(5) 0.0619(6) 0.154(14) Uiso 0.5 1 d PGD . .
C258 C 0.5592(5) 0.4613(5) 0.0918(8) 0.139(13) Uiso 0.5 1 d PG . .
C259 C 0.5343(8) 0.4705(4) 0.1213(6) 0.111(10) Uiso 0.5 1 d PG . .
C260 C 0.4967(7) 0.4615(5) 0.1210(6) 0.130(12) Uiso 0.5 1 d PG . .
C261 C 0.4840(5) 0.4433(5) 0.0911(9) 0.172(15) Uiso 0.5 1 d PG . .
C262 C 0.5089(9) 0.4342(5) 0.0616(7) 0.143(13) Uiso 0.5 1 d PG . .
C263 C 0.6188 0.4471 0 0.415 Uiso 1 2 d SD . .
C264 C 0.6207 0.4765 0.0033 0.532 Uiso 0.5 1 d P . .
C265 C 0.6559 0.4899 0.0052 0.224 Uiso 0.5 1 d P . .
C266 C 0.6891 0.4739 0.004 0.155 Uiso 0.5 1 d P . .
C267 C 0.6871 0.4446 0 0.157 Uiso 1 2 d S . .
C268 C 0.652 0.4312 0 0.272 Uiso 1 2 d S . .
C269 C 0.5566(8) 0.4371(6) -0.0174(6) 0.131(14) Uiso 0.5 1 d PG . .
C270 C 0.5317(8) 0.4598(6) -0.0205(8) 0.171(17) Uiso 0.5 1 d PG . .
C271 C 0.5195(7) 0.4689(5) -0.0579(11) 0.25(2) Uiso 0.5 1 d PG . .
C272 C 0.5321(9) 0.4552(7) -0.0922(7) 0.152(15) Uiso 0.5 1 d PG . .
C273 C 0.5571(9) 0.4324(6) -0.0890(7) 0.179(17) Uiso 0.5 1 d PG . .
C274 C 0.5693(7) 0.4234(5) -0.0517(10) 0.160(15) Uiso 0.5 1 d PG . .
B351 B 0.9559(8) 0.0801(6) 0.4755(9) 0.18(2) Uiso 0.5 1 d PD . .
C351 C 0.9070(7) 0.0765(8) 0.4793(8) 0.154(15) Uiso 0.5 1 d PGD . .
C352 C 0.8814(10) 0.0968(5) 0.4926(14) 0.215(18) Uiso 0.5 1 d PG . .
H352 H 0.8885 0.1158 0.4936 0.258 Uiso 0.5 1 calc PR . .
C353 C 0.8451(9) 0.0888(7) 0.505(2) 0.30(2) Uiso 0.5 1 d PG . .
H353 H 0.8282 0.1021 0.5148 0.355 Uiso 0.5 1 calc PR . .
C354 C 0.8344(7) 0.0604(9) 0.501(2) 0.216(14) Uiso 1 2 d SG . .
H354 H 0.8095 0.0552 0.5064 0.26 Uiso 0.5 1 calc PR . .
C355 C 0.8601(12) 0.0401(5) 0.4899(19) 0.33(3) Uiso 0.5 1 d PG . .
H355 H 0.8533 0.021 0.4903 0.401 Uiso 0.5 1 calc PR . .
C356 C 0.8964(11) 0.0481(7) 0.4779(11) 0.39(5) Uiso 0.5 1 d PG . .
H356 H 0.9135 0.0345 0.469 0.464 Uiso 0.5 1 calc PR . .
C357 C 0.9577(8) 0.1163(5) 0.4667(10) 0.168(15) Uiso 0.5 1 d PGD . .
C358 C 0.9383(7) 0.1295(7) 0.4358(8) 0.198(18) Uiso 0.5 1 d PG . .
H358 H 0.9204 0.1195 0.421 0.238 Uiso 0.5 1 calc PR . .
C359 C 0.9455(8) 0.1578(7) 0.4269(6) 0.141(13) Uiso 0.5 1 d PG . .
H359 H 0.9325 0.1667 0.4062 0.169 Uiso 0.5 1 calc PR . .
C360 C 0.9723(9) 0.1729(5) 0.4490(10) 0.48(6) Uiso 0.5 1 d PG . .
H360 H 0.9771 0.1918 0.4431 0.577 Uiso 0.5 1 calc PR . .
C361 C 0.9917(7) 0.1596(7) 0.4799(9) 0.25(3) Uiso 0.5 1 d PG . .
H361 H 1.0096 0.1697 0.4947 0.304 Uiso 0.5 1 calc PR . .
C362 C 0.9845(7) 0.1313(7) 0.4888(7) 0.194(17) Uiso 0.5 1 d PG . .
H362 H 0.9975 0.1225 0.5095 0.233 Uiso 0.5 1 calc PR . .
C363 C 0.9690(10) 0.0656(11) 0.5209(8) 0.26(3) Uiso 0.5 1 d PGD . .
C364 C 0.9857(11) 0.0390(10) 0.5240(12) 0.36(4) Uiso 0.5 1 d PG . .
H364 H 0.9909 0.0285 0.5011 0.427 Uiso 1 2 calc SR . .
C365 C 0.9946(10) 0.0280(6) 0.5613(18) 0.30(3) Uiso 0.5 1 d PG . .
H365 H 1.0057 0.0101 0.5634 0.363 Uiso 0.5 1 calc PR . .
C366 C 0.9868(10) 0.0436(10) 0.5956(11) 0.23(3) Uiso 0.5 1 d PG . .
H366 H 0.9927 0.0362 0.6206 0.277 Uiso 0.5 1 calc PR . .
C367 C 0.9701(10) 0.0702(9) 0.5925(9) 0.20(2) Uiso 0.5 1 d PG . .
H367 H 0.9693 0.0846 0.6114 0.243 Uiso 0.5 1 calc PR . .
C368 C 0.9612(8) 0.0812(6) 0.5551(14) 0.192(18) Uiso 0.5 1 d PG . .
H368 H 0.9501 0.0991 0.553 0.231 Uiso 0.5 1 calc PR . .
C369 C 0.9819(11) 0.0682(6) 0.4350(8) 0.25(3) Uiso 0.5 1 d PGD . .
C370 C 1.0206(11) 0.0679(7) 0.4327(9) 0.25(2) Uiso 0.5 1 d PG . .
H370 H 1.0347 0.0783 0.4503 0.304 Uiso 0.5 1 d PG . .
C371 C 1.0382(8) 0.0521(7) 0.4041(11) 0.25(2) Uiso 0.5 1 d PG . .
H371 H 1.064 0.0519 0.4026 0.306 Uiso 0.5 1 d PG . .
C372 C 1.0171(10) 0.0367(6) 0.3778(9) 0.172(16) Uiso 0.5 1 d PG . .
H372 H 1.0289 0.0261 0.3586 0.206 Uiso 0.5 1 d PG . .
C373 C 0.9785(9) 0.0370(6) 0.3801(8) 0.158(15) Uiso 0.5 1 d PG . .
H373 H 0.9644 0.0266 0.3625 0.19 Uiso 0.5 1 d PG . .
C374 C 0.9609(8) 0.0528(6) 0.4087(9) 0.132(13) Uiso 0.5 1 d PG . .
H374 H 0.9369 0.0458 0.412 0.158 Uiso 0.5 1 d PG . .
B451 B 0.6074(7) 0.1937(7) 0.1504(9) 0.25(3) Uiso 0.5 1 d PD A 1
C451 C 0.6547(7) 0.1822(10) 0.1460(8) 0.209(19) Uiso 0.5 1 d PGD A 1
C452 C 0.6671(9) 0.1542(8) 0.1451(9) 0.36(4) Uiso 0.5 1 d PG A 1
H452 H 0.6499 0.1395 0.1495 0.435 Uiso 0.5 1 calc PR A 1
C453 C 0.7050(10) 0.1481(5) 0.1375(8) 0.185(17) Uiso 0.5 1 d PG A 1
H453 H 0.7133 0.1294 0.1369 0.222 Uiso 0.5 1 calc PR A 1
C454 C 0.7307(6) 0.1700(7) 0.1310(6) 0.137(12) Uiso 0.5 1 d PG A 1
H454 H 0.7561 0.166 0.1259 0.164 Uiso 0.5 1 calc PR A 1
C455 C 0.7184(10) 0.1980(6) 0.1319(8) 0.25(2) Uiso 0.5 1 d PG A 1
H455 H 0.7356 0.2127 0.1275 0.302 Uiso 0.5 1 calc PR A 1
C456 C 0.6804(11) 0.2041(6) 0.1394(8) 0.211(19) Uiso 0.5 1 d PG A 1
H456 H 0.6722 0.2229 0.14 0.253 Uiso 0.5 1 calc PR A 1
C457 C 0.5734(9) 0.1669(6) 0.1469(18) 0.24(2) Uiso 0.5 1 d PGD A 1
C458 C 0.5603(12) 0.1530(10) 0.1807(11) 0.34(3) Uiso 0.5 1 d PG A 1
H458 H 0.5667 0.1596 0.206 0.407 Uiso 0.5 1 calc PR A 1
C459 C 0.5375(11) 0.1290(10) 0.1769(12) 0.29(3) Uiso 0.5 1 d PG A 1
H459 H 0.5288 0.1197 0.1995 0.351 Uiso 0.5 1 calc PR A 1
C460 C 0.5279(8) 0.1190(6) 0.1391(16) 0.22(2) Uiso 0.5 1 d PG A 1
H460 H 0.5127 0.103 0.1366 0.267 Uiso 0.5 1 calc PR A 1
C461 C 0.5411(11) 0.1330(10) 0.1053(10) 0.33(3) Uiso 0.5 1 d PG A 1
H461 H 0.5346 0.1263 0.08 0.395 Uiso 0.5 1 calc PR A 1
C462 C 0.5638(11) 0.1569(9) 0.1091(13) 0.25(2) Uiso 0.5 1 d PG A 1
H462 H 0.5726 0.1662 0.0865 0.299 Uiso 0.5 1 calc PR A 1
C463 C 0.5975(12) 0.2065(7) 0.1983(8) 0.30(3) Uiso 0.5 1 d PGD A 1
C464 C 0.5615(10) 0.2145(6) 0.2110(8) 0.188(17) Uiso 0.5 1 d PG A 1
H464 H 0.5415 0.2152 0.1928 0.225 Uiso 0.5 1 calc PR A 1
C465 C 0.5553(7) 0.2215(5) 0.2508(9) 0.135(12) Uiso 0.5 1 d PG A 1
H465 H 0.5312 0.2268 0.2593 0.162 Uiso 0.5 1 calc PR A 1
C466 C 0.5852(11) 0.2204(6) 0.2779(7) 0.197(18) Uiso 0.5 1 d PG A 1
H466 H 0.581 0.2251 0.3046 0.237 Uiso 0.5 1 calc PR A 1
C467 C 0.6212(8) 0.2124(7) 0.2652(12) 0.40(4) Uiso 0.5 1 d PG A 1
H467 H 0.6412 0.2117 0.2834 0.48 Uiso 0.5 1 calc PR A 1
C468 C 0.6274(8) 0.2054(7) 0.2254(14) 0.26(2) Uiso 0.5 1 d PG A 1
H468 H 0.6515 0.2001 0.2169 0.31 Uiso 0.5 1 calc PR A 1
C469 C 0.5878(14) 0.2193(8) 0.1181(15) 0.36(4) Uiso 0.5 1 d PGD A 1
C470 C 0.5634(11) 0.2424(9) 0.1203(9) 0.24(2) Uiso 0.5 1 d PG A 1
H470 H 0.5506 0.2464 0.1439 0.292 Uiso 0.5 1 calc PR A 1
C471 C 0.5581(8) 0.2596(6) 0.0870(12) 0.159(14) Uiso 0.5 1 d PG A 1
H471 H 0.5417 0.2751 0.0884 0.191 Uiso 0.5 1 calc PR A 1
C472 C 0.5771(12) 0.2537(9) 0.0516(9) 0.28(3) Uiso 0.5 1 d PG A 1
H472 H 0.5736 0.2652 0.0294 0.339 Uiso 0.5 1 calc PR A 1
C473 C 0.6016(12) 0.2306(11) 0.0495(14) 0.67(9) Uiso 0.5 1 d PG A 1
H473 H 0.6143 0.2266 0.0258 0.809 Uiso 0.5 1 calc PR A 1
C474 C 0.6069(12) 0.2134(8) 0.083(2) 0.42(5) Uiso 0.5 1 d PG A 1
H474 H 0.6233 0.1979 0.0813 0.5 Uiso 0.5 1 calc PR A 1
N951 N 0.8967(6) 0.1624(5) 0.1258(7) 0.237(11) Uiso 1 1 d . . .
C951 C 0.8975(8) 0.1750(7) 0.0988(11) 0.243(13) Uiso 1 1 d . . .
C952 C 0.8945(7) 0.1896(6) 0.0591(8) 0.253(12) Uiso 1 1 d . . .
H99A H 0.8698 0.1863 0.048 0.379 Uiso 1 1 calc R . .
H99B H 0.9135 0.1822 0.0414 0.379 Uiso 1 1 calc R . .
H99C H 0.8983 0.2096 0.0626 0.379 Uiso 1 1 calc R . .
N953 N 0.6648(6) 0.3673(5) 0.3725(7) 0.221(10) Uiso 1 1 d . . .
C953 C 0.6650(8) 0.3586(6) 0.4018(10) 0.227(12) Uiso 1 1 d . . .
C954 C 0.6757(7) 0.3427(5) 0.4395(7) 0.230(11) Uiso 1 1 d . . .
H95A H 0.658 0.3473 0.4604 0.345 Uiso 1 1 calc R . .
H95B H 0.7009 0.3481 0.4476 0.345 Uiso 1 1 calc R . .
H95C H 0.675 0.3227 0.4345 0.345 Uiso 1 1 calc R . .
O1 O 0.6168(14) 0.2780(10) 0.4166(15) 0.32(2) Uiso 0.5 1 d P . .
O2 O 0.7162(10) 0.1764(8) 0.3139(11) 0.231(15) Uiso 0.5 1 d P . .
O3 O 0.7414(8) 0.0825(6) 0.3863(8) 0.168(10) Uiso 0.5 1 d P . .
O4 O 0.5267(15) 0.2452(12) 0.3811(16) 0.38(3) Uiso 0.5 1 d P . .
O5 O 0.9611(10) 0.2440(7) 0.1109(10) 0.243(14) Uiso 0.5 1 d P . .
O6 O 0.5997(9) 0.4900(7) 0.4028(9) 0.223(13) Uiso 0.5 1 d P . .
O7 O 0.9315(13) 0.4784(10) 0.1200(13) 0.34(2) Uiso 0.5 1 d P . .
O8 O 0.9243(12) 0.0388(9) 0.0355(12) 0.306(19) Uiso 0.5 1 d P . .
O9 O 0.9110(8) 0.0342(6) 0.0986(8) 0.393(13) Uiso 1 1 d . . .
O10 O 0.6919(10) 0.0006(8) 0 0.358(17) Uiso 1 2 d S . .
O11 O 0.7264(10) 0.0311(8) 0 0.356(17) Uiso 1 2 d S . .
O12 O 0.7830(7) 0.4675(5) 0.1042(7) 0.151(9) Uiso 0.5 1 d P . .
O13 O 0.7162(14) 0.3690(10) 0.0914(14) 0.162(18) Uiso 0.25 1 d P . .
O14 O 0.7283(14) 0.0974(10) 0.4037(14) 0.136(17) Uiso 0.25 1 d P . .
O15 O 0.5210(12) 0.2728(9) 0.4108(12) 0.126(14) Uiso 0.25 1 d P . .
O16 O 0.556(2) 0.2250(16) 0.335(2) 0.27(3) Uiso 0.25 1 d P B 2
C955 C 0.6955(11) 0.2466(9) 0.5 0.215(15) Uiso 1 2 d S . .
C956 C 0.7276(13) 0.2302(8) 0.5 0.204(14) Uiso 1 2 d S . .
C957 C 0.7619(10) 0.2438(8) 0.5 0.176(12) Uiso 1 2 d S . .
C958 C 0.7668(9) 0.2730(8) 0.5 0.178(12) Uiso 1 2 d S . .
C959 C 0.7312(10) 0.2901(6) 0.5 0.157(10) Uiso 1 2 d S . .
C960 C 0.6959(9) 0.2810(7) 0.5 0.163(11) Uiso 1 2 d S . .
C961 C 0.8078(11) 0.4529(8) 0.0849(11) 0.154(14) Uiso 0.5 1 d P . .
C962 C 0.7168(10) 0.1676(7) 0.2867(11) 0.126(12) Uiso 0.5 1 d P . .
H2W H 0.634(2) 0.2777(14) 0.388(2) 0.03(2) Uiso 1 1 d . . .
H1W H 0.592(2) 0.2922(15) 0.437(2) 0.03(2) Uiso 1 1 d . . .

loop_
_atom_site_aniso_label
_atom_site_aniso_U_11
_atom_site_aniso_U_22
_atom_site_aniso_U_33
_atom_site_aniso_U_23
_atom_site_aniso_U_13
_atom_site_aniso_U_12
Fe1 0.134(2) 0.193(3) 0.135(2) -0.054(2) -0.0153(19) 0.011(2)
Fe2 0.131(2) 0.158(2) 0.0997(17) 0.0164(17) -0.0003(16) 0.0033(18)
Fe3 0.130(2) 0.166(3) 0.198(3) 0.046(2) -0.001(2) -0.003(2)

loop_
_atom_type_symbol
_atom_type_description
_atom_type_scat_dispersion_real
_atom_type_scat_dispersion_imag
_atom_type_scat_source
C C 0.0033 0.0016 'International Tables Vol C Tables 4.2.6.8 and 6.1.1.4'
B B 0.0013 0.0007 'International Tables Vol C Tables 4.2.6.8 and 6.1.1.4'
N N 0.0061 0.0033 'International Tables Vol C Tables 4.2.6.8 and 6.1.1.4'
F F 0.0171 0.0103 'International Tables Vol C Tables 4.2.6.8 and 6.1.1.4'
P P 0.1023 0.0942 'International Tables Vol C Tables 4.2.6.8 and 6.1.1.4'
Fe Fe 0.3463 0.8444 'International Tables Vol C Tables 4.2.6.8 and 6.1.1.4'
H H 0 0 'International Tables Vol C Tables 4.2.6.8 and 6.1.1.4'
O O 0.0106 0.006 'International Tables Vol C Tables 4.2.6.8 and 6.1.1.4'

loop_
_geom_angle_atom_site_label_1
_geom_angle_atom_site_label_2
_geom_angle_atom_site_label_3
_geom_angle
_geom_angle_site_symmetry_1
_geom_angle_site_symmetry_3
C912 C101 C103 111.0(15) . .
C912 C101 H10A 109.4 . .
C103 C101 H10A 109.4 . .
C912 C101 H10B 109.4 . .
C103 C101 H10B 109.4 . .
H10A C101 H10B 108 . .
N101 C102 C103 124.1(13) . .
N101 C102 H102 118 . .
C103 C102 H102 118 . .
C104 C103 C102 115.0(13) . .
C104 C103 C101 127.2(15) . .
C102 C103 C101 117.3(13) . .
C103 C104 C105 124.0(15) . .
C103 C104 H104 118 . .
C105 C104 H104 118 . .
C104 C105 C106 117.2(14) . .
C104 C105 H105 121.4 . .
C106 C105 H105 121.4 . .
N101 C106 C105 122.1(12) . .
N101 C106 C107 112.9(12) . .
C105 C106 C107 124.9(13) . .
C102 N101 C106 116.9(11) . .
C102 N101 Fe2 126.8(10) . 2_665
C106 N101 Fe2 115.7(9) . 2_665
N102 C107 C108 124.3(12) . .
N102 C107 C106 112.7(11) . .
C108 C107 C106 122.9(12) . .
C109 C108 C107 117.0(13) . .
C109 C108 H108 121.5 . .
C107 C108 H108 121.5 . .
C110 C109 C108 120.9(13) . .
C110 C109 H109 119.5 . .
C108 C109 H109 119.5 . .
C109 C110 C111 119.4(12) . .
C109 C110 C112 125.1(13) . .
C111 C110 C112 115.4(12) . .
N102 C111 C110 122.3(12) . .
N102 C111 H111 118.8 . .
C110 C111 H111 118.8 . .
C111 N102 C107 115.7(11) . .
C111 N102 Fe2 127.2(10) . 2_665
C107 N102 Fe2 116.3(9) . 2_665
C117 C112 C113 123.8(15) . .
C117 C112 C110 122.4(15) . .
C113 C112 C110 113.8(14) . .
C112 C113 C114 117.4(15) . .
C112 C113 H113 121.3 . .
C114 C113 H113 121.3 . .
C115 C114 C113 118.1(18) . .
C115 C114 H114 120.9 . .
C113 C114 H114 120.9 . .
C114 C115 C116 125.8(19) . .
C114 C115 H115 117.1 . .
C116 C115 H115 117.1 . .
C115 C116 C117 115.1(17) . .
C115 C116 H116 122.5 . .
C117 C116 H116 122.5 . .
C112 C117 C116 118.7(15) . .
C112 C117 C118 129.0(16) . .
C116 C117 C118 112.1(16) . .
C117 C118 C119 111.0(15) . .
C117 C118 H11A 109.4 . .
C119 C118 H11A 109.4 . .
C117 C118 H11B 109.4 . .
C119 C118 H11B 109.4 . .
H11A C118 H11B 108 . .
C120 C119 C118 116.9(16) . .
C120 C119 H11C 108.1 . .
C118 C119 H11C 108.1 . .
C120 C119 H11D 108.1 . .
C118 C119 H11D 108.1 . .
H11C C119 H11D 107.3 . .
C119 C120 C220 100.0(17) . .
C119 C120 H120 130 . .
C220 C120 H120 130 . .
C301 C201 C203 128.0(19) . .
C301 C201 H20A 105.3 . .
C203 C201 H20A 105.3 . .
C301 C201 H20B 105.3 . .
C203 C201 H20B 105.3 . .
H20A C201 H20B 106 . .
N201 C202 C203 124.6(13) . .
N201 C202 H202 117.7 . .
C203 C202 H202 117.7 . .
C204 C203 C202 114.5(13) . .
C204 C203 C201 130.7(15) . .
C202 C203 C201 114.7(14) . .
C203 C204 C205 125.4(15) . .
C203 C204 H204 117.3 . .
C205 C204 H204 117.3 . .
C204 C205 C206 117.1(14) . .
C204 C205 H205 121.5 . .
C206 C205 H205 121.5 . .
N201 C206 C205 122.2(12) . .
N201 C206 C207 113.2(12) . .
C205 C206 C207 124.5(13) . .
C202 N201 C206 116.0(12) . .
C202 N201 Fe2 127.4(10) . 2_665
C206 N201 Fe2 116.5(9) . 2_665
C208 C207 N202 123.4(12) . .
C208 C207 C206 122.7(13) . .
N202 C207 C206 113.5(12) . .
C207 C208 C209 117.9(14) . .
C207 C208 H208 121 . .
C209 C208 H208 121 . .
C210 C209 C208 121.3(15) . .
C210 C209 H209 119.4 . .
C208 C209 H209 119.4 . .
C209 C210 C211 118.3(13) . .
C209 C210 C212 123.7(15) . .
C211 C210 C212 118.0(14) . .
N202 C211 C210 122.4(13) . .
N202 C211 H211 118.8 . .
C210 C211 H211 118.8 . .
C211 N202 C207 116.7(12) . .
C211 N202 Fe2 126.8(11) . 2_665
C207 N202 Fe2 116.2(9) . 2_665
C217 C212 C213 125.2(17) . .
C217 C212 C210 120.1(17) . .
C213 C212 C210 113.6(17) . .
C212 C213 C214 118.0(18) . .
C212 C213 H213 121 . .
C214 C213 H213 121 . .
C215 C214 C213 117(2) . .
C215 C214 H214 121.5 . .
C213 C214 H214 121.5 . .
C214 C215 C216 127(2) . .
C214 C215 H215 116.6 . .
C216 C215 H215 116.6 . .
C215 C216 C217 116.1(19) . .
C215 C216 H216 122 . .
C217 C216 H216 122 . .
C212 C217 C216 116.1(16) . .
C212 C217 C218 131.3(18) . .
C216 C217 C218 112.5(17) . .
C217 C218 C219 110.6(14) . .
C217 C218 H21A 109.5 . .
C219 C218 H21A 109.5 . .
C217 C218 H21B 109.5 . .
C219 C218 H21B 109.5 . .
H21A C218 H21B 108.1 . .
C220 C219 C218 112.2(14) . .
C220 C219 H21C 109.2 . .
C218 C219 H21C 109.2 . .
C220 C219 H21D 109.2 . .
C218 C219 H21D 109.2 . .
H21C C219 H21D 107.9 . .
C219 C220 C120 96.5(16) . .
C219 C220 H220 131.8 . .
C120 C220 H220 131.8 . .
C201 C301 C303 129(2) . .
C201 C301 H30A 105 . .
C303 C301 H30A 105 . .
C201 C301 H30B 105 . .
C303 C301 H30B 105 . .
H30A C301 H30B 105.8 . .
N301 C302 C303 120.6(14) . .
N301 C302 H302 119.7 . .
C303 C302 H302 119.7 . .
C304 C303 C302 114.8(14) . .
C304 C303 C301 132.5(17) . .
C302 C303 C301 112.1(14) . .
C303 C304 C305 127.8(16) . .
C303 C304 H304 116.1 . .
C305 C304 H304 116.1 . .
C304 C305 C306 114.7(14) . .
C304 C305 H305 122.7 . .
C306 C305 H305 122.7 . .
N301 C306 C305 121.2(12) . .
N301 C306 C307 115.8(13) . .
C305 C306 C307 123.0(13) . .
C302 N301 C306 120.8(12) . .
C302 N301 Fe1 124.2(11) . 2_665
C306 N301 Fe1 115.0(9) . 2_665
C308 C307 N302 122.9(13) . .
C308 C307 C306 124.8(14) . .
N302 C307 C306 112.2(13) . .
C307 C308 C309 117.6(14) . .
C307 C308 H308 121.2 . .
C309 C308 H308 121.2 . .
C310 C309 C308 121.3(14) . .
C310 C309 H309 119.4 . .
C308 C309 H309 119.4 . .
C309 C310 C311 118.7(13) . .
C309 C310 C312 121.0(14) . .
C311 C310 C312 119.8(13) . .
N302 C311 C310 122.4(13) . .
N302 C311 H311 118.8 . .
C310 C311 H311 118.8 . .
C311 N302 C307 117.1(12) . .
C311 N302 Fe1 127.6(11) . 2_665
C307 N302 Fe1 115.3(10) . 2_665
C310 C312 C401 112.8(8) . .
C310 C312 H31A 109 . .
C401 C312 H31A 109 . .
C310 C312 H31B 109 . .
C401 C312 H31B 109 . .
H31A C312 H31B 107.8 . .
C403 C401 C312 115.8(9) . .
C403 C401 H40A 109 . .
C312 C401 H40A 108.1 . .
C403 C401 H40B 108.2 . .
C312 C401 H40B 108.1 . .
H40A C401 H40B 107.3 . .
N401 C402 C403 124.1(14) . .
N401 C402 H402 118 . .
C403 C402 H402 118 . .
C404 C403 C402 112.9(13) . .
C404 C403 C401 126.4(15) . .
C402 C403 C401 118.8(13) . .
C403 C404 C405 125.7(15) . .
C403 C404 H404 117.1 . .
C405 C404 H404 117.1 . .
C404 C405 C406 117.8(14) . .
C404 C405 H405 121.1 . .
C406 C405 H405 121.1 . .
N401 C406 C405 119.5(13) . .
N401 C406 C407 115.1(13) . .
C405 C406 C407 125.3(14) . .
C402 N401 C406 118.9(13) . .
C402 N401 Fe3 127.5(12) . .
C406 N401 Fe3 113.1(10) . .
N402 C407 C408 120.4(13) . .
N402 C407 C406 114.5(14) . .
C408 C407 C406 125.0(15) . .
C407 C408 C409 118.8(15) . .
C407 C408 H408 120.6 . .
C409 C408 H408 120.6 . .
C410 C409 C408 122.0(16) . .
C410 C409 H409 119 . .
C408 C409 H409 119 . .
C409 C410 C411 117.5(14) . .
C409 C410 C412 124.5(17) . .
C411 C410 C412 117.9(16) . .
N402 C411 C410 121.9(15) . .
N402 C411 H411 119.1 . .
C410 C411 H411 119.1 . .
C411 N402 C407 119.4(14) . .
C411 N402 Fe3 125.9(13) . .
C407 N402 Fe3 114.5(11) . .
C417 C412 C413 126.3(16) . .
C417 C412 C410 120.8(17) . .
C413 C412 C410 112.6(17) . .
C412 C413 C414 118.0(17) . .
C412 C413 H413 121 . .
C414 C413 H413 121 . .
C415 C414 C413 116(2) . .
C415 C414 H414 121.8 . .
C413 C414 H414 121.8 . .
C414 C415 C416 126(2) . .
C414 C415 H415 116.9 . .
C416 C415 H415 116.9 . .
C415 C416 C417 117.3(19) . .
C415 C416 H416 121.3 . .
C417 C416 H416 121.3 . .
C412 C417 C416 114.9(17) . .
C412 C417 C418 132(2) . .
C416 C417 C418 110.6(18) . .
C417 C418 C419 111.3(18) . .
C417 C418 H41A 109.4 . .
C419 C418 H41A 109.4 . .
C417 C418 H41B 109.4 . .
C419 C418 H41B 109.4 . .
H41A C418 H41B 108 . .
C420 C419 C418 118(2) . .
C420 C419 H41C 107.9 . .
C418 C419 H41C 107.9 . .
C420 C419 H41D 107.9 . .
C418 C419 H41D 107.9 . .
H41C C419 H41D 107.2 . .
C419 C420 C520 69(2) . .
C419 C420 H420 145.6 . .
C520 C420 H420 145.6 . .
C601 C501 C503 120.1(15) . .
C601 C501 H50A 107.3 . .
C503 C501 H50A 107.3 . .
C601 C501 H50B 107.3 . .
C503 C501 H50B 107.3 . .
H50A C501 H50B 106.9 . .
N501 C502 C503 123.2(14) . .
N501 C502 H502 118.4 . .
C503 C502 H502 118.4 . .
C504 C503 C502 115.1(13) . .
C504 C503 C501 129.0(14) . .
C502 C503 C501 115.7(13) . .
C503 C504 C505 124.8(15) . .
C503 C504 H504 117.6 . .
C505 C504 H504 117.6 . .
C504 C505 C506 117.3(14) . .
C504 C505 H505 121.3 . .
C506 C505 H505 121.3 . .
N501 C506 C505 121.3(12) . .
N501 C506 C507 114.7(13) . .
C505 C506 C507 124.0(14) . .
C502 N501 C506 118.1(13) . .
C502 N501 Fe3 126.8(11) . .
C506 N501 Fe3 114.9(10) . .
N502 C507 C508 122.4(13) . .
N502 C507 C506 114.1(13) . .
C508 C507 C506 123.5(14) . .
C509 C508 C507 115.6(15) . .
C509 C508 H508 122.2 . .
C507 C508 H508 122.2 . .
C510 C509 C508 124.7(16) . .
C510 C509 H509 117.6 . .
C508 C509 H509 117.6 . .
C509 C510 C511 116.6(14) . .
C509 C510 C512 124.5(16) . .
C511 C510 C512 118.9(15) . .
N502 C511 C510 121.1(14) . .
N502 C511 H511 119.4 . .
C510 C511 H511 119.4 . .
C511 N502 C507 119.4(13) . .
C511 N502 Fe3 125.0(12) . .
C507 N502 Fe3 115.0(10) . .
C517 C512 C513 124.8(17) . .
C517 C512 C510 120.3(17) . .
C513 C512 C510 114.4(17) . .
C512 C513 C514 119.3(17) . .
C512 C513 H513 120.3 . .
C514 C513 H513 120.3 . .
C515 C514 C513 116.3(19) . .
C515 C514 H514 121.9 . .
C513 C514 H514 121.9 . .
C514 C515 C516 126(2) . .
C514 C515 H515 117.2 . .
C516 C515 H515 117.2 . .
C515 C516 C517 118.1(19) . .
C515 C516 H516 120.9 . .
C517 C516 H516 120.9 . .
C512 C517 C516 115.6(17) . .
C512 C517 C518 131(2) . .
C516 C517 C518 112.2(19) . .
C517 C518 C519 105.8(17) . .
C517 C518 H51A 110.6 . .
C519 C518 H51A 110.6 . .
C517 C518 H51B 110.6 . .
C519 C518 H51B 110.6 . .
H51A C518 H51B 108.7 . .
C520 C519 C518 118(2) . .
C520 C519 H51C 107.9 . .
C518 C519 H51C 107.9 . .
C520 C519 H51D 107.9 . .
C518 C519 H51D 107.9 . .
H51C C519 H51D 107.2 . .
C519 C520 C420 83(3) . .
C519 C520 H520 138.4 . .
C420 C520 H520 138.4 . .
C501 C601 C603 118.7(15) . .
C501 C601 H60A 107.6 . .
C603 C601 H60A 107.6 . .
C501 C601 H60B 107.6 . .
C603 C601 H60B 107.6 . .
H60A C601 H60B 107.1 . .
N601 C602 C603 121.8(12) . .
N601 C602 H602 119.1 . .
C603 C602 H602 119.1 . .
C604 C603 C602 115.7(12) . .
C604 C603 C601 127.7(14) . .
C602 C603 C601 116.5(13) . .
C603 C604 C605 125.1(14) . .
C603 C604 H604 117.4 . .
C605 C604 H604 117.4 . .
C604 C605 C606 117.5(13) . .
C604 C605 H605 121.3 . .
C606 C605 H605 121.3 . .
N601 C606 C605 120.5(11) . .
N601 C606 C607 112.9(11) . .
C605 C606 C607 126.7(12) . .
C602 N601 C606 119.4(11) . .
C602 N601 Fe2 124.9(9) . .
C606 N601 Fe2 115.7(8) . .
N602 C607 C608 123.0(11) . .
N602 C607 C606 114.7(11) . .
C608 C607 C606 122.3(12) . .
C609 C608 C607 115.8(14) . .
C609 C608 H608 122.1 . .
C607 C608 H608 122.1 . .
C610 C609 C608 124.2(15) . .
C610 C609 H609 117.9 . .
C608 C609 H609 117.9 . .
C609 C610 C611 117.5(13) . .
C609 C610 C612 124.7(14) . .
C611 C610 C612 117.6(13) . .
N602 C611 C610 121.6(13) . .
N602 C611 H611 119.2 . .
C610 C611 H611 119.2 . .
C611 N602 C607 117.8(11) . .
C611 N602 Fe2 127.0(10) . .
C607 N602 Fe2 115.0(9) . .
C701 C612 C610 115.8(16) . .
C701 C612 H61A 108.3 . .
C610 C612 H61A 108.3 . .
C701 C612 H61B 108.3 . .
C610 C612 H61B 108.3 . .
H61A C612 H61B 107.4 . .
C612 C701 C703 121.0(17) . .
C612 C701 H70A 107.1 . .
C703 C701 H70A 107.1 . .
C612 C701 H70B 107.1 . .
C703 C701 H70B 107.1 . .
H70A C701 H70B 106.8 . .
N701 C702 C703 123.6(13) . .
N701 C702 H702 118.2 . .
C703 C702 H702 118.2 . .
C704 C703 C702 114.1(13) . .
C704 C703 C701 125.9(15) . .
C702 C703 C701 119.8(14) . .
C703 C704 C705 125.9(15) . .
C703 C704 H704 117 . .
C705 C704 H704 117 . .
C704 C705 C706 116.9(14) . .
C704 C705 H705 121.5 . .
C706 C705 H705 121.5 . .
N701 C706 C705 121.6(12) . .
N701 C706 C707 115.5(12) . .
C705 C706 C707 122.8(13) . .
C702 N701 C706 117.6(12) . .
C702 N701 Fe1 128.7(11) . .
C706 N701 Fe1 113.6(9) . .
N702 C707 C708 124.3(13) . .
N702 C707 C706 112.5(12) . .
C708 C707 C706 123.2(14) . .
C707 C708 C709 116.9(15) . .
C707 C708 H708 121.6 . .
C709 C708 H708 121.6 . .
C710 C709 C708 121.1(15) . .
C710 C709 H709 119.5 . .
C708 C709 H709 119.5 . .
C709 C710 C711 118.6(14) . .
C709 C710 C712 120.6(17) . .
C711 C710 C712 120.6(16) . .
N702 C711 C710 122.7(14) . .
N702 C711 H711 118.6 . .
C710 C711 H711 118.6 . .
C711 N702 C707 115.8(13) . .
C711 N702 Fe1 126.7(12) . .
C707 N702 Fe1 116.4(10) . .
C717 C712 C713 121.0(19) . .
C717 C712 C710 121.6(19) . .
C713 C712 C710 117(2) . .
C712 C713 C714 116(2) . .
C712 C713 H713 121.9 . .
C714 C713 H713 121.9 . .
C715 C714 C713 118(2) . .
C715 C714 H714 121.2 . .
C713 C714 H714 121.2 . .
C714 C715 C716 121(3) . .
C714 C715 H715 119.6 . .
C716 C715 H715 119.6 . .
C715 C716 C717 114(2) . .
C715 C716 H716 123.1 . .
C717 C716 H716 123.1 . .
C712 C717 C716 117.1(18) . .
C712 C717 C718 129(2) . .
C716 C717 C718 112.5(19) . .
C717 C718 C719 109.4(16) . .
C717 C718 H71A 109.8 . .
C719 C718 H71A 109.8 . .
C717 C718 H71B 109.8 . .
C719 C718 H71B 109.8 . .
H71A C718 H71B 108.2 . .
C720 C719 C718 114.8(19) . .
C720 C719 H71C 108.6 . .
C718 C719 H71C 108.6 . .
C720 C719 H71D 108.6 . .
C718 C719 H71D 108.6 . .
H71C C719 H71D 107.6 . .
C820 C720 C719 144(4) . .
C820 C720 H720 107.8 . .
C719 C720 H720 107.8 . .
C901 C801 C803 112.5(16) . .
C901 C801 H80A 109.1 . .
C803 C801 H80A 109.1 . .
C901 C801 H80B 109.1 . .
C803 C801 H80B 109.1 . .
H80A C801 H80B 107.8 . .
N801 C802 C803 123.9(14) . .
N801 C802 H802 118 . .
C803 C802 H802 118 . .
C804 C803 C802 117.5(13) . .
C804 C803 C801 125.0(15) . .
C802 C803 C801 117.2(14) . .
C803 C804 C805 121.3(15) . .
C803 C804 H804 119.3 . .
C805 C804 H804 119.3 . .
C804 C805 C806 118.4(14) . .
C804 C805 H805 120.8 . .
C806 C805 H805 120.8 . .
N801 C806 C805 122.6(12) . .
N801 C806 C807 113.0(12) . .
C805 C806 C807 124.1(13) . .
C802 N801 C806 115.8(12) . .
C802 N801 Fe1 127.7(11) . .
C806 N801 Fe1 115.9(10) . .
N802 C807 C808 122.5(12) . .
N802 C807 C806 113.3(12) . .
C808 C807 C806 124.0(13) . .
C809 C808 C807 118.0(14) . .
C809 C808 H808 121 . .
C807 C808 H808 121 . .
C810 C809 C808 121.9(15) . .
C810 C809 H809 119 . .
C808 C809 H809 119 . .
C809 C810 C811 117.9(13) . .
C809 C810 C812 122.3(14) . .
C811 C810 C812 119.8(13) . .
N802 C811 C810 122.8(13) . .
N802 C811 H811 118.6 . .
C810 C811 H811 118.6 . .
C811 N802 C807 116.7(12) . .
C811 N802 Fe1 127.7(10) . .
C807 N802 Fe1 115.3(9) . .
C817 C812 C813 126.3(15) . .
C817 C812 C810 120.2(15) . .
C813 C812 C810 113.3(15) . .
C812 C813 C814 116.0(15) . .
C812 C813 H813 122 . .
C814 C813 H813 122 . .
C815 C814 C813 117.8(17) . .
C815 C814 H814 121.1 . .
C813 C814 H814 121.1 . .
C814 C815 C816 127.5(18) . .
C814 C815 H815 116.2 . .
C816 C815 H815 116.2 . .
C815 C816 C817 115.1(15) . .
C815 C816 H816 122.4 . .
C817 C816 H816 122.4 . .
C812 C817 C816 117.0(15) . .
C812 C817 C818 129.9(16) . .
C816 C817 C818 111.8(15) . .
C817 C818 C819 108.2(14) . .
C817 C818 H81A 110.1 . .
C819 C818 H81A 110.1 . .
C817 C818 H81B 110.1 . .
C819 C818 H81B 110.1 . .
H81A C818 H81B 108.4 . .
C820 C819 C818 112.3(18) . .
C820 C819 H81C 109.1 . .
C818 C819 H81C 109.1 . .
C820 C819 H81D 109.1 . .
C818 C819 H81D 109.1 . .
H81C C819 H81D 107.9 . .
C720 C820 C819 118(4) . .
C720 C820 H820 120.9 . .
C819 C820 H820 120.9 . .
C903 C901 C801 115.1(16) . .
C903 C901 H90A 108.5 . .
C801 C901 H90A 108.5 . .
C903 C901 H90B 108.5 . .
C801 C901 H90B 108.5 . .
H90A C901 H90B 107.5 . .
N901 C902 C903 123.4(13) . .
N901 C902 H902 118.3 . .
C903 C902 H902 118.3 . .
C904 C903 C902 113.7(13) . .
C904 C903 C901 129.1(15) . .
C902 C903 C901 117.1(14) . .
C903 C904 C905 126.5(14) . .
C903 C904 H904 116.8 . .
C905 C904 H904 116.8 . .
C904 C905 C906 116.9(13) . .
C904 C905 H905 121.5 . .
C906 C905 H905 121.5 . .
N901 C906 C905 119.9(12) . .
N901 C906 C907 114.8(12) . .
C905 C906 C907 125.2(13) . .
C902 N901 C906 119.6(12) . .
C902 N901 Fe3 127.2(11) . 2_665
C906 N901 Fe3 113.2(9) . 2_665
N902 C907 C908 121.1(12) . .
N902 C907 C906 115.6(13) . .
C908 C907 C906 123.3(13) . .
C909 C908 C907 117.0(14) . .
C909 C908 H908 121.5 . .
C907 C908 H908 121.5 . .
C910 C909 C908 123.6(15) . .
C910 C909 H909 118.2 . .
C908 C909 H909 118.2 . .
C909 C910 C911 115.6(13) . .
C909 C910 C912 123.4(14) . .
C911 C910 C912 120.2(14) . .
N902 C911 C910 123.1(13) . .
N902 C911 H911 118.4 . .
C910 C911 H911 118.4 . .
C911 N902 C907 119.1(12) . .
C911 N902 Fe3 127.2(11) . 2_665
C907 N902 Fe3 113.7(9) . 2_665
C101 C912 C910 121.8(16) . .
C101 C912 H91A 106.9 . .
C910 C912 H91A 106.9 . .
C101 C912 H91B 106.9 . .
C910 C912 H91B 106.9 . .
H91A C912 H91B 106.7 . .
N702 Fe1 N801 96.4(6) . .
N702 Fe1 N802 89.0(6) . .
N801 Fe1 N802 82.3(6) . .
N702 Fe1 N301 95.5(6) . 2_665
N801 Fe1 N301 91.3(6) . 2_665
N802 Fe1 N301 172.6(5) . 2_665
N702 Fe1 N302 175.3(6) . 2_665
N801 Fe1 N302 87.4(6) . 2_665
N802 Fe1 N302 94.2(6) . 2_665
N301 Fe1 N302 81.7(6) 2_665 2_665
N702 Fe1 N701 81.8(6) . .
N801 Fe1 N701 175.9(6) . .
N802 Fe1 N701 93.9(5) . .
N301 Fe1 N701 92.6(5) 2_665 .
N302 Fe1 N701 94.6(6) 2_665 .
N102 Fe2 N101 81.7(5) 2_665 2_665
N102 Fe2 N202 88.5(5) 2_665 2_665
N101 Fe2 N202 97.0(5) 2_665 2_665
N102 Fe2 N601 94.3(5) 2_665 .
N101 Fe2 N601 88.1(5) 2_665 .
N202 Fe2 N601 174.5(5) 2_665 .
N102 Fe2 N602 174.1(5) 2_665 .
N101 Fe2 N602 93.8(5) 2_665 .
N202 Fe2 N602 95.9(5) 2_665 .
N601 Fe2 N602 81.6(5) . .
N102 Fe2 N201 93.8(5) 2_665 2_665
N101 Fe2 N201 174.9(5) 2_665 2_665
N202 Fe2 N201 80.4(5) 2_665 2_665
N601 Fe2 N201 94.7(5) . 2_665
N602 Fe2 N201 90.8(5) . 2_665
N402 Fe3 N902 176.4(6) . 2_665
N402 Fe3 N501 92.1(6) . .
N902 Fe3 N501 91.4(6) 2_665 .
N402 Fe3 N901 96.6(6) . 2_665
N902 Fe3 N901 82.6(5) 2_665 2_665
N501 Fe3 N901 95.6(6) . 2_665
N402 Fe3 N502 86.4(6) . .
N902 Fe3 N502 94.6(6) 2_665 .
N501 Fe3 N502 81.2(6) . .
N901 Fe3 N502 175.7(6) 2_665 .
N402 Fe3 N401 82.5(6) . .
N902 Fe3 N401 94.0(6) 2_665 .
N501 Fe3 N401 172.6(6) . .
N901 Fe3 N401 90.2(6) 2_665 .
N502 Fe3 N401 93.2(6) . .
F6 F1 F5 110(2) . .
F6 F1 P1 61.9(15) . .
F5 F1 P1 65.4(15) . .
F6 F1 F2 102(2) . .
F5 F1 F2 90(2) . .
P1 F1 F2 61.2(12) . .
F4 F2 F1 102(2) . .
F4 F2 P1 58.8(18) . .
F1 F2 P1 58.9(12) . .
F4 F2 F3 96(2) . .
F1 F2 F3 89.2(19) . .
P1 F2 F3 59.1(13) . .
F4 F3 P1 62(3) 2_665 .
F4 F3 F2 115(3) 2_665 .
P1 F3 F2 59.1(12) . .
F3 F4 F2 146(4) 2_665 .
F3 F4 P1 80(3) 2_665 .
F2 F4 P1 72(2) . .
F6 F5 F1 113(3) 2_665 .
F6 F5 P1 60.1(16) 2_665 .
F1 F5 P1 60.8(14) . .
F5 F6 F1 135(3) 2_665 .
F5 F6 P1 75.8(18) 2_665 .
F1 F6 P1 71.3(16) . .
F4 P1 F4 103(3) 2_665 .
F4 P1 F6 90.3(17) 2_665 .
F4 P1 F6 138(2) . .
F4 P1 F6 138(2) 2_665 2_665
F4 P1 F6 90.3(17) . 2_665
F6 P1 F6 106.4(17) . 2_665
F4 P1 F1 95.1(19) 2_665 2_665
F4 P1 F1 125(2) . 2_665
F6 P1 F1 92.8(11) . 2_665
F6 P1 F1 46.8(10) 2_665 2_665
F4 P1 F1 125(2) 2_665 .
F4 P1 F1 95.1(19) . .
F6 P1 F1 46.8(10) . .
F6 P1 F1 92.8(11) 2_665 .
F1 P1 F1 116.0(18) 2_665 .
F4 P1 F2 49.0(14) 2_665 2_665
F4 P1 F2 95.3(16) . 2_665
F6 P1 F2 122.3(16) . 2_665
F6 P1 F2 90.5(15) 2_665 2_665
F1 P1 F2 59.9(10) 2_665 2_665
F1 P1 F2 169.0(16) . 2_665
F4 P1 F2 95.3(16) 2_665 .
F4 P1 F2 49.0(14) . .
F6 P1 F2 90.5(15) . .
F6 P1 F2 122.3(16) 2_665 .
F1 P1 F2 169.0(16) 2_665 .
F1 P1 F2 59.9(10) . .
F2 P1 F2 126.1(18) 2_665 .
F4 P1 F3 37.6(15) 2_665 .
F4 P1 F3 91.3(14) . .
F6 P1 F3 75.1(12) . .
F6 P1 F3 175.4(19) 2_665 .
F1 P1 F3 129.2(17) 2_665 .
F1 P1 F3 91.3(16) . .
F2 P1 F3 85.1(13) 2_665 .
F2 P1 F3 61.7(12) . .
F4 P1 F3 91.3(14) 2_665 2_665
F4 P1 F3 37.6(15) . 2_665
F6 P1 F3 175.4(19) . 2_665
F6 P1 F3 75.1(12) 2_665 2_665
F1 P1 F3 91.3(16) 2_665 2_665
F1 P1 F3 129.2(17) . 2_665
F2 P1 F3 61.7(12) 2_665 2_665
F2 P1 F3 85.1(13) . 2_665
F3 P1 F3 104(2) . 2_665
F4 P1 F5 178(2) 2_665 .
F4 P1 F5 76.0(14) . .
F6 P1 F5 89.4(12) . .
F6 P1 F5 44.1(10) 2_665 .
F1 P1 F5 86.9(12) 2_665 .
F1 P1 F5 53.8(10) . .
F2 P1 F5 132.6(17) 2_665 .
F2 P1 F5 82.7(15) . .
F3 P1 F5 140.5(19) . .
F3 P1 F5 88.8(15) 2_665 .
F4 P1 F5 76.0(14) 2_665 2_665
F4 P1 F5 178(2) . 2_665
F6 P1 F5 44.1(10) . 2_665
F6 P1 F5 89.4(12) 2_665 2_665
F1 P1 F5 53.8(10) 2_665 2_665
F1 P1 F5 86.9(12) . 2_665
F2 P1 F5 82.7(15) 2_665 2_665
F2 P1 F5 132.6(17) . 2_665
F3 P1 F5 88.8(15) . 2_665
F3 P1 F5 140.5(19) 2_665 2_665
F5 P1 F5 105.1(19) . 2_665
C13 B1 C1 96.2(14) . .
C13 B1 C7 110(2) . .
C1 B1 C7 117(2) . .
C13 B1 C19 112(2) . .
C1 B1 C19 115(2) . .
C7 B1 C19 105.8(16) . .
C2 C1 C6 120 . .
C2 C1 B1 119(3) . .
C6 C1 B1 121(3) . .
C3 C2 C1 120 . .
C3 C2 H2 120 . .
C1 C2 H2 120 . .
C4 C3 C2 120 . .
C4 C3 H3 120 . .
C2 C3 H3 120 . .
C3 C4 C5 120 . .
C3 C4 H4 120 . .
C5 C4 H4 120 . .
C4 C5 C6 120 . .
C4 C5 H5 120 . .
C6 C5 H5 120 . .
C5 C6 C1 120 . .
C5 C6 H6 120 . .
C1 C6 H6 120 . .
C8 C7 C12 120 . .
C8 C7 B1 125(4) . .
C12 C7 B1 115(4) . .
C9 C8 C7 120 . .
C9 C8 H8 120 . .
C7 C8 H8 120 . .
C8 C9 C10 120 . .
C8 C9 H9 120 . .
C10 C9 H9 120 . .
C9 C10 C11 120 . .
C9 C10 H10 120 . .
C11 C10 H10 120 . .
C12 C11 C10 120 . .
C12 C11 H11 120 . .
C10 C11 H11 120 . .
C11 C12 C7 120 . .
C11 C12 H12 120 . .
C7 C12 H12 120 . .
C14 C13 C18 120 . .
C14 C13 B1 123(3) . .
C18 C13 B1 117(3) . .
C13 C14 C15 120 . .
C13 C14 H14 120 . .
C15 C14 H14 120 . .
C14 C15 C16 120 . .
C14 C15 H15 120 . .
C16 C15 H15 120 . .
C17 C16 C15 120 . .
C17 C16 H16 120 . .
C15 C16 H16 120 . .
C16 C17 C18 120 . .
C16 C17 H17 120 . .
C18 C17 H17 120 . .
C17 C18 C13 120 . .
C17 C18 H18 120 . .
C13 C18 H18 120 . .
C20 C19 C24 120 . .
C20 C19 B1 102(3) . .
C24 C19 B1 137(3) . .
C19 C20 C21 120 . .
C19 C20 H20 120 . .
C21 C20 H20 120 . .
C22 C21 C20 120 . .
C22 C21 H21 120 . .
C20 C21 H21 120 . .
C21 C22 C23 120 . .
C21 C22 H22 120 . .
C23 C22 H22 120 . .
C24 C23 C22 120 . .
C24 C23 H23 120 . .
C22 C23 H23 120 . .
C23 C24 C19 120 . .
C23 C24 H24 120 . .
C19 C24 H24 120 . .
C25 B2 C25 105.3(17) 6_556 .
C25 B2 C31 113.2(13) 6_556 .
C25 B2 C31 113.2(13) . .
C25 B2 C35 109.9(13) 6_556 .
C25 B2 C35 109.9(13) . .
C31 B2 C35 105.3(18) . .
C26 C25 C30 123.6(17) . .
C26 C25 B2 118.6(18) . .
C30 C25 B2 117.2(17) . .
C27 C26 C25 116(2) . .
C27 C26 H26 121.9 . .
C25 C26 H26 121.9 . .
C26 C27 C28 125(2) . .
C26 C27 H27 117.5 . .
C28 C27 H27 117.5 . .
C29 C28 C27 117(2) . .
C29 C28 H28 121.4 . .
C27 C28 H28 121.4 . .
C28 C29 C30 124(2) . .
C28 C29 H29 117.8 . .
C30 C29 H29 117.8 . .
C25 C30 C29 113.1(18) . .
C25 C30 H30 123.5 . .
C29 C30 H30 123.5 . .
C32 C31 C32 119(3) . 6_556
C32 C31 B2 120.7(15) . .
C32 C31 B2 120.7(15) 6_556 .
C33 C32 C31 117(3) . .
C33 C32 H32 121.4 . .
C31 C32 H32 121.4 . .
C32 C33 C34 130(3) . .
C32 C33 H33 115.1 . .
C34 C33 H33 115.1 . .
C33 C34 C33 107(4) . 6_556
C33 C34 H34 126.5 . .
C33 C34 H34 126.5 6_556 .
C36 C35 C36 114(3) 6_556 .
C36 C35 B2 122.5(14) 6_556 .
C36 C35 B2 122.5(14) . .
C37 C36 C35 122(2) . .
C37 C36 H36 118.8 . .
C35 C36 H36 118.8 . .
C38 C37 C36 118(3) . .
C38 C37 H37 120.8 . .
C36 C37 H37 120.8 . .
C37 C38 C37 124(4) . 6_556
C37 C38 H38 118.1 . .
C37 C38 H38 118.1 6_556 .
C39 B3 C39 103.2(18) . 6
C39 B3 C49 107.5(13) . .
C39 B3 C49 107.5(13) 6 .
C39 B3 C45 117.3(12) . .
C39 B3 C45 117.3(12) 6 .
C49 B3 C45 103.3(17) . .
C40 C39 C44 119.8(17) . .
C40 C39 B3 124.0(19) . .
C44 C39 B3 115.3(18) . .
C41 C40 C39 117.2(19) . .
C41 C40 H40 121.4 . .
C39 C40 H40 121.4 . .
C42 C41 C40 121(2) . .
C42 C41 H41 119.7 . .
C40 C41 H41 119.7 . .
C41 C42 C43 127(3) . .
C41 C42 H42 116.4 . .
C43 C42 H42 116.4 . .
C42 C43 C44 117(2) . .
C42 C43 H43 121.5 . .
C44 C43 H43 121.5 . .
C43 C44 C39 118(2) . .
C43 C44 H44 121.1 . .
C39 C44 H44 121.1 . .
C46 C45 C46 127(3) . 6
C46 C45 B3 116.1(15) . .
C46 C45 B3 116.1(15) 6 .
C45 C46 C47 111(2) . .
C45 C46 H46 124.4 . .
C47 C46 H46 124.4 . .
C48 C47 C46 130(3) . .
C48 C47 H47 114.9 . .
C46 C47 H47 114.9 . .
C47 C48 C47 106(3) . 6
C47 C48 H48 126.8 . .
C47 C48 H48 126.8 6 .
C50 C49 C50 123(3) 6 .
C50 C49 B3 118.2(13) 6 .
C50 C49 B3 118.2(13) . .
C49 C50 C51 115(2) . .
C49 C50 H50 122.6 . .
C51 C50 H50 122.6 . .
C52 C51 C50 125(3) . .
C52 C51 H51 117.4 . .
C50 C51 H51 117.4 . .
C51 C52 C51 117(5) 6 .
C51 C52 H52 121.5 6 .
C51 C52 H52 121.5 . .
C157 B151 C157 99.1(17) . 6
C157 B151 C163 126.9(11) . 6
C157 B151 C163 102.6(9) 6 6
C157 B151 C163 102.6(9) . .
C157 B151 C163 126.9(11) 6 .
C163 B151 C163 29.0(17) 6 .
C157 B151 C151 110.7(10) . .
C157 B151 C151 110.7(10) 6 .
C163 B151 C151 105.9(16) 6 .
C163 B151 C151 105.9(16) . .
C156 C151 C152 120 . .
C156 C151 B151 117.4(10) . .
C152 C151 B151 122.6(10) . .
C153 C152 C151 120 . .
C152 C153 C154 120 . .
C153 C154 C155 120 . .
C156 C155 C154 120 . .
C155 C156 C151 120 . .
C158 C157 C162 120 . .
C158 C157 B151 120.2(10) . .
C162 C157 B151 119.8(10) . .
C159 C158 C157 120 . .
C158 C159 C160 120 . .
C161 C160 C159 120 . .
C160 C161 C162 120 . .
C161 C162 C157 120 . .
C163 C163 C164 77(3) 6 6
C163 C163 C164 64.7(13) 6 .
C164 C163 C164 12(3) 6 .
C163 C163 C168 145.1(14) 6 .
C164 C163 C168 110(3) 6 .
C164 C163 C168 120 . .
C163 C163 B151 75.5(9) 6 .
C164 C163 B151 127.0(19) 6 .
C164 C163 B151 120.3(11) . .
C168 C163 B151 118.3(10) . .
C163 C164 C165 120 . .
C166 C165 C164 120 . .
C167 C166 C165 120 . .
C166 C167 C168 120 . .
C167 C168 C163 120 . .
C269 B251 C274 94(4) 6 6
C269 B251 C269 43(3) 6 .
C274 B251 C269 130(5) 6 .
C269 B251 B251 72(3) 6 6
C274 B251 B251 148(4) 6 6
C269 B251 B251 29.7(13) . 6
C269 B251 C257 62.9(19) 6 .
C274 B251 C257 46(4) 6 .
C269 B251 C257 105(2) . .
B251 B251 C257 134.7(19) 6 .
C269 B251 C251 111(3) 6 .
C274 B251 C251 57(4) 6 .
C269 B251 C251 108(3) . .
B251 B251 C251 100.7(15) 6 .
C257 B251 C251 100.8(15) . .
C269 B251 C263 119(3) 6 .
C274 B251 C263 145(5) 6 .
C269 B251 C263 85.1(17) . .
B251 B251 C263 61.6(16) 6 .
C257 B251 C263 137(2) . .
C251 B251 C263 115.0(15) . .
C252 C251 C256 120 . .
C252 C251 C274 102(3) . 6
C256 C251 C274 126(3) . 6
C252 C251 B251 119(2) . .
C256 C251 B251 121(2) . .
C274 C251 B251 36(2) 6 .
C253 C252 C251 120 . .
C254 C253 C252 120 . .
C255 C254 C253 120 . .
C254 C255 C256 120 . .
C254 C255 C255 134.4 . 6
C256 C255 C255 77.6 . 6
C254 C255 C256 137.9(3) . 6
C256 C255 C256 31.2(7) . 6
C255 C255 C256 46.4(7) 6 6
C256 C256 C255 102.4 6 .
C256 C256 C251 119 6 .
C255 C256 C251 120 . .
C256 C256 C255 46.4(9) 6 6
C255 C256 C255 56.0(9) . 6
C251 C256 C255 141.45(11) . 6
C273 C257 C272 71.5(16) 6 6
C273 C257 C274 71(6) 6 6
C272 C257 C274 143(6) 6 6
C273 C257 C258 65(4) 6 .
C272 C257 C258 44(4) 6 .
C274 C257 C258 116(3) 6 .
C273 C257 C262 101(4) 6 .
C272 C257 C262 76(4) 6 .
C274 C257 C262 112(4) 6 .
C258 C257 C262 120 . .
C273 C257 C271 130(6) 6 6
C272 C257 C271 58(5) 6 6
C274 C257 C271 159(2) 6 6
C258 C257 C271 77(2) . 6
C262 C257 C271 70(2) . 6
C273 C257 C269 129(6) 6 6
C272 C257 C269 160(5) 6 6
C274 C257 C269 57.7(14) 6 6
C258 C257 C269 137(2) . 6
C262 C257 C269 99(2) . 6
C271 C257 C269 101.5(17) 6 6
C273 C257 C270 178(6) 6 6
C272 C257 C270 109(6) 6 6
C274 C257 C270 108.4(16) 6 6
C258 C257 C270 114(2) . 6
C262 C257 C270 81(2) . 6
C271 C257 C270 50.8(10) 6 6
C269 C257 C270 50.7(12) 6 6
C273 C257 B251 103(5) 6 .
C272 C257 B251 162(5) 6 .
C274 C257 B251 36(3) 6 .
C258 C257 B251 118(3) . .
C262 C257 B251 122(3) . .
C271 C257 B251 124(2) 6 .
C269 C257 B251 29.2(18) 6 .
C270 C257 B251 76(2) 6 .
C272 C258 C273 70(5) 6 6
C272 C258 C257 61(4) 6 .
C273 C258 C257 47(2) 6 .
C272 C258 C259 59(4) 6 .
C273 C258 C259 109(3) 6 .
C257 C258 C259 120 . .
C272 C258 C271 48(3) 6 6
C273 C258 C271 96(3) 6 6
C257 C258 C271 55(3) . 6
C259 C258 C271 84(3) . 6
C272 C259 C258 44(4) 6 .
C272 C259 C260 76(4) 6 .
C258 C259 C260 120 . .
C261 C260 C259 120 . .
C261 C260 C272 73(2) . 6
C259 C260 C272 47(2) . 6
C262 C261 C260 120 . .
C262 C261 C272 61(2) . 6
C260 C261 C272 59(2) . 6
C261 C262 C257 120 . .
C261 C262 C272 72(3) . 6
C257 C262 C272 48(3) . 6
C261 C262 C271 84(3) . 6
C257 C262 C271 60(3) . 6
C272 C262 C271 49(3) 6 6
C261 C262 C273 103.2(16) . 6
C257 C262 C273 34.2(19) . 6
C272 C262 C273 45(2) 6 6
C271 C262 C273 83(3) 6 6
C261 C262 C270 124(2) . 6
C257 C262 C270 55.9(16) . 6
C272 C262 C270 82(3) 6 6
C271 C262 C270 43.3(12) 6 6
C273 C262 C270 90(3) 6 6
C264 C263 C268 119.9 . .
C264 C263 C264 9.2 . 6
C268 C263 C264 119.9 . 6
C264 C263 B251 112.8(8) . .
C268 C263 B251 117.0(11) . .
C264 C263 B251 117.6(8) 6 .
C264 C263 B251 117.6(8) . 6
C268 C263 B251 117.0(11) . 6
C264 C263 B251 112.8(8) 6 6
B251 C263 B251 57(3) . 6
C264 C264 C263 85.4 6 .
C264 C264 C265 92.7 6 .
C263 C264 C265 120 . .
C264 C264 C265 78.3 6 6
C263 C264 C265 118.1 . 6
C265 C264 C265 14.3 . 6
C265 C265 C266 88.2 6 .
C265 C265 C264 87.3 6 .
C266 C265 C264 120 . .
C265 C265 C264 78.3 6 6
C266 C265 C264 119 . 6
C264 C265 C264 9 . 6
C265 C265 C266 77.5 6 6
C266 C265 C266 10.8 . 6
C264 C265 C266 118.7 . 6
C264 C265 C266 115.9 6 6
C266 C266 C265 91.8 6 .
C266 C266 C267 84.5 6 .
C265 C266 C267 120 . .
C266 C266 C265 77.5 6 6
C265 C266 C265 14.3 . 6
C267 C266 C265 117.7 . 6
C268 C267 C266 119.7 . .
C268 C267 C266 119.7 . 6
C266 C267 C266 11 . 6
C267 C268 C263 120.1 . .
B251 C269 C269 108(3) 6 6
B251 C269 C270 139(3) 6 .
C269 C269 C270 94.3(13) 6 .
B251 C269 C274 48(2) 6 .
C269 C269 C274 145.6(13) 6 .
C270 C269 C274 120 . .
B251 C269 C257 88(3) 6 6
C269 C269 C257 163.0(15) 6 6
C270 C269 C257 69.1(11) . 6
C274 C269 C257 50.9(11) . 6
B251 C269 B251 78(3) 6 .
C269 C269 B251 29.7(13) 6 .
C270 C269 B251 118(2) . .
C274 C269 B251 120(2) . .
C257 C269 B251 164(2) 6 .
B251 C269 C270 141(2) 6 6
C269 C269 C270 47.5(9) 6 6
C270 C269 C270 46.8(12) . 6
C274 C269 C270 166.6(12) . 6
C257 C269 C270 115.8(14) 6 6
B251 C269 C270 73(2) . 6
C270 C270 C271 154.1 6 .
C270 C270 C269 85.7 6 .
C271 C270 C269 120 . .
C270 C270 C257 145.7(9) 6 6
C271 C270 C257 59.8(8) . 6
C269 C270 C257 60.2(8) . 6
C270 C270 C269 47.5(13) 6 6
C271 C270 C269 158.1(13) . 6
C269 C270 C269 38.2(13) . 6
C257 C270 C269 98.4(12) 6 6
C270 C270 C262 133.5(15) 6 6
C271 C270 C262 56.2(16) . 6
C269 C270 C262 81(2) . 6
C257 C270 C262 43.3(17) 6 6
C269 C270 C262 108(2) 6 6
C270 C271 C272 120 . .
C270 C271 C257 69.4(9) . 6
C272 C271 C257 50.6(9) . 6
C270 C271 C262 80.5(17) . 6
C272 C271 C262 63.7(16) . 6
C257 C271 C262 51(3) 6 6
C270 C271 C258 105.1(17) . 6
C272 C271 C258 32(3) . 6
C257 C271 C258 48(2) 6 6
C262 C271 C258 86(3) 6 6
C258 C272 C259 77(7) 6 6
C258 C272 C257 75(3) 6 6
C259 C272 C257 152(7) 6 6
C258 C272 C273 68(5) 6 .
C259 C272 C273 119(5) 6 .
C257 C272 C273 48.8(13) 6 .
C258 C272 C271 99(3) 6 .
C259 C272 C271 114(4) 6 .
C257 C272 C271 71.2(13) 6 .
C273 C272 C271 120 . .
C258 C272 C260 134(6) 6 6
C259 C272 C260 57(4) 6 6
C257 C272 C260 151(5) 6 6
C273 C272 C260 133(3) . 6
C271 C272 C260 99(3) . 6
C258 C272 C262 130(4) 6 6
C259 C272 C262 153(8) 6 6
C257 C272 C262 55(2) 6 6
C273 C272 C262 78(3) . 6
C271 C272 C262 67(2) . 6
C260 C272 C262 96(6) 6 6
C258 C272 C261 178(5) 6 6
C259 C272 C261 105(7) 6 6
C257 C272 C261 103(2) 6 6
C273 C272 C261 111(3) . 6
C271 C272 C261 80(2) . 6
C260 C272 C261 48(4) 6 6
C262 C272 C261 48(2) 6 6
C257 C273 C258 67(3) 6 6
C257 C273 C272 59.7(13) 6 .
C258 C273 C272 42(4) 6 .
C257 C273 C274 60.3(13) 6 .
C258 C273 C274 110.5(14) 6 .
C272 C273 C274 120 . .
C257 C273 C262 45.1(16) 6 6
C258 C273 C262 92(5) 6 6
C272 C273 C262 56.6(19) . 6
C274 C273 C262 81.7(17) . 6
B251 C274 C257 97(2) 6 6
B251 C274 C273 138(2) 6 .
C257 C274 C273 48.6(12) 6 .
B251 C274 C269 38(3) 6 .
C257 C274 C269 71.4(12) 6 .
C273 C274 C269 120 . .
B251 C274 C251 87(2) 6 6
C257 C274 C251 158(3) 6 6
C273 C274 C251 135(2) . 6
C269 C274 C251 101(2) . 6
C363 B351 C368 95(8) 6_556 6_556
C363 B351 B351 82(3) 6_556 6_556
C368 B351 B351 169(5) 6_556 6_556
C363 B351 C351 117(4) 6_556 .
C368 B351 C351 105(5) 6_556 .
B351 B351 C351 85.7(13) 6_556 .
C363 B351 C369 64(3) 6_556 .
C368 B351 C369 32(7) 6_556 .
B351 B351 C369 141.6(15) 6_556 .
C351 B351 C369 124(3) . .
C363 B351 C363 53(3) 6_556 .
C368 B351 C363 147(8) 6_556 .
B351 B351 C363 28(2) 6_556 .
C351 B351 C363 99(2) . .
C369 B351 C363 115(2) . .
C363 B351 C357 144(4) 6_556 .
C368 B351 C357 77(7) 6_556 .
B351 B351 C357 99.7(15) 6_556 .
C351 B351 C357 98(2) . .
C369 B351 C357 99.6(18) . .
C363 B351 C357 122(3) . .
C352 C351 C356 120 . .
C352 C351 B351 127(3) . .
C356 C351 B351 111(3) . .
C351 C352 C353 120 . .
C351 C352 H352 120 . .
C353 C352 H352 120 . .
C354 C353 C352 119 . .
C354 C353 H353 120.5 . .
C352 C353 H353 120.5 . .
C353 C354 C355 121.2 . .
C353 C354 H354 119.4 . .
C355 C354 H354 119.4 . .
C356 C355 C354 119.6 . .
C356 C355 H355 120.2 . .
C354 C355 H355 120.2 . .
C355 C356 C351 120 . .
C355 C356 H356 120 . .
C351 C356 H356 120 . .
C358 C357 C362 120 . .
C358 C357 B351 123(3) . .
C362 C357 B351 116(3) . .
C358 C357 C368 98(4) . 6_556
C362 C357 C368 129(4) . 6_556
B351 C357 C368 34(3) . 6_556
C357 C358 C359 120 . .
C357 C358 H358 120 . .
C359 C358 H358 120 . .
C360 C359 C358 120 . .
C360 C359 H359 120 . .
C358 C359 H359 120 . .
C361 C360 C359 120 . .
C361 C360 H360 120 . .
C359 C360 H360 120 . .
C362 C361 C360 120 . .
C362 C361 H361 120 . .
C360 C361 H361 120 . .
C361 C362 C357 120 . .
C361 C362 C357 128.1(17) . 6_556
C357 C362 C357 84(2) . 6_556
C361 C362 H362 120 . .
C357 C362 H362 120 . .
C357 C362 H362 59.5 6_556 .
B351 C363 C364 164(4) 6_556 .
B351 C363 C368 48(4) 6_556 .
C364 C363 C368 120 . .
B351 C363 C369 88(4) 6_556 6_556
C364 C363 C369 82.9(15) . 6_556
C368 C363 C369 39.6(16) . 6_556
B351 C363 B351 70(4) 6_556 .
C364 C363 B351 122(4) . .
C368 C363 B351 118(4) . .
C369 C363 B351 152(4) 6_556 .
C365 C364 C363 120 . .
C365 C364 C369 69.3(11) . 6_556
C363 C364 C369 52.1(11) . 6_556
C365 C364 H364 120 . .
C363 C364 H364 120 . .
C369 C364 H364 165.6 6_556 .
C364 C365 C366 120 . .
C364 C365 C374 96(3) . 6_556
C366 C365 C374 30(3) . 6_556
C364 C365 C369 69.0(12) . 6_556
C366 C365 C369 52.3(12) . 6_556
C374 C365 C369 41(3) 6_556 6_556
C364 C365 H365 120 . .
C366 C365 H365 120 . .
C374 C365 H365 139.7 6_556 .
C369 C365 H365 165.8 6_556 .
C367 C366 C365 120 . .
C367 C366 H366 120 . .
C365 C366 H366 120 . .
C374 C367 C369 91(7) 6_556 6_556
C374 C367 C368 103(6) 6_556 .
C369 C367 C368 46(2) 6_556 .
C374 C367 C366 47(8) 6_556 .
C369 C367 C366 79(2) 6_556 .
C368 C367 C366 120 . .
C374 C367 C373 45(4) 6_556 6_556
C369 C367 C373 108(5) 6_556 6_556
C368 C367 C373 143(4) . 6_556
C366 C367 C373 29(4) . 6_556
C374 C367 C370 105(9) 6_556 6_556
C369 C367 C370 40(2) 6_556 6_556
C368 C367 C370 81(3) . 6_556
C366 C367 C370 67(3) . 6_556
C373 C367 C370 91(6) 6_556 6_556
C374 C367 H367 134.3 6_556 .
C369 C367 H367 134.3 6_556 .
C368 C367 H367 109.5 . .
C366 C367 H367 128.5 . .
C373 C367 H367 106.7 6_556 .
C370 C367 H367 111.2 6_556 .
C367 C368 C363 120 . .
C367 C368 H368 120 . .
C363 C368 H368 120 . .
C368 C369 C367 87(10) 6_556 6_556
C368 C369 C370 138(6) 6_556 .
C367 C369 C370 111(6) 6_556 .
C368 C369 C374 98(5) 6_556 .
C367 C369 C374 41(8) 6_556 .
C370 C369 C374 120 . .
C368 C369 C363 62(4) 6_556 6_556
C367 C369 C363 139(8) 6_556 6_556
C370 C369 C363 110(3) . 6_556
C374 C369 C363 114(3) . 6_556
C368 C369 C366 138(9) 6_556 6_556
C367 C369 C366 61(6) 6_556 6_556
C370 C369 C366 81(4) . 6_556
C374 C369 C366 40(4) . 6_556
C363 C369 C366 127(5) 6_556 6_556
C368 C369 B351 33(5) 6_556 .
C367 C369 B351 118(8) 6_556 .
C370 C369 B351 125(3) . .
C374 C369 B351 113(3) . .
C363 C369 B351 28.8(19) 6_556 .
C366 C369 B351 145(4) 6_556 .
C368 C369 C364 104(4) 6_556 6_556
C367 C369 C364 137(10) 6_556 6_556
C370 C369 C364 88(3) . 6_556
C374 C369 C364 96(3) . 6_556
C363 C369 C364 45.0(15) 6_556 6_556
C366 C369 C364 86(6) 6_556 6_556
B351 C369 C364 73(3) . 6_556
C368 C369 C365 137(7) 6_556 6_556
C367 C369 C365 104(10) 6_556 6_556
C370 C369 C365 76(3) . 6_556
C374 C369 C365 69(2) . 6_556
C363 C369 C365 86(2) 6_556 6_556
C366 C369 C365 45(5) 6_556 6_556
B351 C369 C365 113(3) . 6_556
C364 C369 C365 41.7(12) 6_556 6_556
C369 C370 C371 120 . .
C369 C370 C366 54(5) . 6_556
C371 C370 C366 67(4) . 6_556
C369 C370 C367 28.8(16) . 6_556
C371 C370 C367 98(3) . 6_556
C366 C370 C367 42(2) 6_556 6_556
C369 C370 H370 120 . .
C371 C370 H370 120 . .
C366 C370 H370 169.5 6_556 .
C367 C370 H370 137.5 6_556 .
C370 C371 C372 120 . .
C370 C371 C366 71(4) . 6_556
C372 C371 C366 50(4) . 6_556
C370 C371 H371 120 . .
C372 C371 H371 120 . .
C366 C371 H371 166.5 6_556 .
C373 C372 C371 120 . .
C373 C372 H372 120 . .
C371 C372 H372 120 . .
C374 C373 C372 120 . .
C374 C373 H373 120 . .
C372 C373 H373 120 . .
C367 C374 C366 94(9) 6_556 6_556
C367 C374 C373 108(6) 6_556 .
C366 C374 C373 42(5) 6_556 .
C367 C374 C369 48(5) 6_556 .
C366 C374 C369 80(6) 6_556 .
C373 C374 C369 120 . .
C367 C374 C368 49(5) 6_556 6_556
C366 C374 C368 114(7) 6_556 6_556
C373 C374 C368 151(3) . 6_556
C369 C374 C368 33(4) . 6_556
C367 C374 C365 111(8) 6_556 6_556
C366 C374 C365 43(5) 6_556 6_556
C373 C374 C365 76(4) . 6_556
C369 C374 C365 70(4) . 6_556
C368 C374 C365 96(3) 6_556 6_556
C367 C374 H374 132.7 6_556 .
C366 C374 H374 133.7 6_556 .
C373 C374 H374 108.1 . .
C369 C374 H374 128 . .
C368 C374 H374 101 6_556 .
C365 C374 H374 106.5 6_556 .
C457 B451 C463 100(3) . .
C457 B451 C451 115(3) . .
C463 B451 C451 112(2) . .
C457 B451 C469 101(2) . .
C463 B451 C469 104(3) . .
C451 B451 C469 122(3) . .
C452 C451 C456 120 . .
C452 C451 B451 126(3) . .
C456 C451 B451 114(3) . .
C451 C452 C453 120 . .
C451 C452 H452 120 . .
C453 C452 H452 120 . .
C454 C453 C452 120 . .
C454 C453 H453 120 . .
C452 C453 H453 120 . .
C453 C454 C455 120 . .
C453 C454 H454 120 . .
C455 C454 H454 120 . .
C454 C455 C456 120 . .
C454 C455 H455 120 . .
C456 C455 H455 120 . .
C455 C456 C451 120 . .
C455 C456 H456 120 . .
C451 C456 H456 120 . .
C458 C457 C462 120 . .
C458 C457 B451 121(4) . .
C462 C457 B451 118(4) . .
C459 C458 C457 120 . .
C459 C458 H458 120 . .
C457 C458 H458 120 . .
C458 C459 C460 120 . .
C458 C459 H459 120 . .
C460 C459 H459 120 . .
C461 C460 C459 120 . .
C461 C460 H460 120 . .
C459 C460 H460 120 . .
C462 C461 C460 120 . .
C462 C461 H461 120 . .
C460 C461 H461 120 . .
C461 C462 C457 120 . .
C461 C462 H462 120 . .
C457 C462 H462 120 . .
C464 C463 C468 120 . .
C464 C463 B451 124(3) . .
C468 C463 B451 116(3) . .
C465 C464 C463 120 . .
C465 C464 H464 120 . .
C463 C464 H464 120 . .
C464 C465 C466 120 . .
C464 C465 H465 120 . .
C466 C465 H465 120 . .
C465 C466 C467 120 . .
C465 C466 H466 120 . .
C467 C466 H466 120 . .
C468 C467 C466 120 . .
C468 C467 H467 120 . .
C466 C467 H467 120 . .
C467 C468 C463 120 . .
C467 C468 H468 120 . .
C463 C468 H468 120 . .
C470 C469 C474 120 . .
C470 C469 B451 138(4) . .
C474 C469 B451 101(4) . .
C469 C470 C471 120 . .
C469 C470 H470 120 . .
C471 C470 H470 120 . .
C472 C471 C470 120 . .
C472 C471 H471 120 . .
C470 C471 H471 120 . .
C471 C472 C473 120 . .
C471 C472 H472 120 . .
C473 C472 H472 120 . .
C474 C473 C472 120 . .
C474 C473 H473 120 . .
C472 C473 H473 120 . .
C473 C474 C469 120 . .
C473 C474 H474 120 . .
C469 C474 H474 120 . .
N951 C951 C952 172(4) . .
C951 C952 H99A 109.5 . .
C951 C952 H99B 109.5 . .
H99A C952 H99B 109.5 . .
C951 C952 H99C 109.5 . .
H99A C952 H99C 109.5 . .
H99B C952 H99C 109.5 . .
N953 C953 C954 164(3) . .
C953 C954 H95A 109.5 . .
C953 C954 H95B 109.5 . .
H95A C954 H95B 109.5 . .
C953 C954 H95C 109.5 . .
H95A C954 H95C 109.5 . .
H95B C954 H95C 109.5 . .
H2W O1 H1W 144(7) . .
C956 C955 C960 124(4) . .
C957 C956 C955 118(4) . .
C956 C957 C958 125(4) . .
C957 C958 C959 116(3) . .
C960 C959 C958 128(3) . .
C959 C960 C955 110(3) . .

loop_
_geom_bond_atom_site_label_1
_geom_bond_atom_site_label_2
_geom_bond_distance
_geom_bond_site_symmetry_2
C101 C912 1.431(19) .
C101 C103 1.516(13) .
C101 H10A 0.97 .
C101 H10B 0.97 .
C102 N101 1.366(11) .
C102 C103 1.439(13) .
C102 H102 0.93 .
C103 C104 1.340(13) .
C104 C105 1.395(13) .
C104 H104 0.93 .
C105 C106 1.402(13) .
C105 H105 0.93 .
C106 N101 1.377(12) .
C106 C107 1.475(12) .
N101 Fe2 1.949(11) 2_665
C107 N102 1.373(12) .
C107 C108 1.413(12) .
C108 C109 1.387(13) .
C108 H108 0.93 .
C109 C110 1.353(12) .
C109 H109 0.93 .
C110 C111 1.425(12) .
C110 C112 1.535(12) .
C111 N102 1.366(11) .
C111 H111 0.93 .
N102 Fe2 1.947(12) 2_665
C112 C117 1.326(15) .
C112 C113 1.383(15) .
C113 C114 1.483(16) .
C113 H113 0.93 .
C114 C115 1.272(17) .
C114 H114 0.93 .
C115 C116 1.414(17) .
C115 H115 0.93 .
C116 C117 1.474(16) .
C116 H116 0.93 .
C117 C118 1.538(15) .
C118 C119 1.633(16) .
C118 H11A 0.97 .
C118 H11B 0.97 .
C119 C120 1.396(17) .
C119 H11C 0.97 .
C119 H11D 0.97 .
C120 C220 1.74(2) .
C120 H120 0.93 .
C201 C301 1.08(2) .
C201 C203 1.521(13) .
C201 H20A 0.97 .
C201 H20B 0.97 .
C202 N201 1.353(12) .
C202 C203 1.428(13) .
C202 H202 0.93 .
C203 C204 1.304(13) .
C204 C205 1.370(13) .
C204 H204 0.93 .
C205 C206 1.387(13) .
C205 H205 0.93 .
C206 N201 1.365(12) .
C206 C207 1.451(12) .
N201 Fe2 1.980(11) 2_665
C207 C208 1.381(13) .
C207 N202 1.383(12) .
C208 C209 1.401(13) .
C208 H208 0.93 .
C209 C210 1.360(13) .
C209 H209 0.93 .
C210 C211 1.417(13) .
C210 C212 1.524(13) .
C211 N202 1.373(12) .
C211 H211 0.93 .
N202 Fe2 1.959(12) 2_665
C212 C217 1.342(16) .
C212 C213 1.372(17) .
C213 C214 1.492(18) .
C213 H213 0.93 .
C214 C215 1.264(19) .
C214 H214 0.93 .
C215 C216 1.424(19) .
C215 H215 0.93 .
C216 C217 1.487(17) .
C216 H216 0.93 .
C217 C218 1.519(15) .
C218 C219 1.654(16) .
C218 H21A 0.97 .
C218 H21B 0.97 .
C219 C220 1.436(16) .
C219 H21C 0.97 .
C219 H21D 0.97 .
C220 H220 0.93 .
C301 C303 1.531(14) .
C301 H30A 0.97 .
C301 H30B 0.97 .
C302 N301 1.350(12) .
C302 C303 1.456(14) .
C302 H302 0.93 .
C303 C304 1.311(13) .
C304 C305 1.384(13) .
C304 H304 0.93 .
C305 C306 1.412(13) .
C305 H305 0.93 .
C306 N301 1.355(12) .
C306 C307 1.466(12) .
N301 Fe1 1.973(12) 2_665
C307 C308 1.380(13) .
C307 N302 1.393(12) .
C308 C309 1.392(13) .
C308 H308 0.93 .
C309 C310 1.362(13) .
C309 H309 0.93 .
C310 C311 1.404(13) .
C310 C312 1.525(12) .
C311 N302 1.352(12) .
C311 H311 0.93 .
N302 Fe1 1.979(13) 2_665
C312 C401 1.565 .
C312 H31A 0.97 .
C312 H31B 0.97 .
C401 C403 1.501(12) .
C401 H40A 0.97 .
C401 H40B 0.97 .
C402 N401 1.345(12) .
C402 C403 1.448(13) .
C402 H402 0.93 .
C403 C404 1.329(13) .
C404 C405 1.373(13) .
C404 H404 0.93 .
C405 C406 1.407(13) .
C405 H405 0.93 .
C406 N401 1.371(12) .
C406 C407 1.459(13) .
N401 Fe3 1.998(13) .
C407 N402 1.374(13) .
C407 C408 1.386(14) .
C408 C409 1.387(14) .
C408 H408 0.93 .
C409 C410 1.347(14) .
C409 H409 0.93 .
C410 C411 1.413(14) .
C410 C412 1.501(13) .
C411 N402 1.351(13) .
C411 H411 0.93 .
N402 Fe3 1.965(14) .
C412 C417 1.340(16) .
C412 C413 1.369(16) .
C413 C414 1.500(18) .
C413 H413 0.93 .
C414 C415 1.274(19) .
C414 H414 0.93 .
C415 C416 1.422(18) .
C415 H415 0.93 .
C416 C417 1.485(18) .
C416 H416 0.93 .
C417 C418 1.510(16) .
C418 C419 1.635(17) .
C418 H41A 0.97 .
C418 H41B 0.97 .
C419 C420 1.450(14) .
C419 H41C 0.97 .
C419 H41D 0.97 .
C420 C520 1.73(7) .
C420 H420 0.93 .
C501 C601 1.452(19) .
C501 C503 1.501(13) .
C501 H50A 0.97 .
C501 H50B 0.97 .
C502 N501 1.352(12) .
C502 C503 1.451(13) .
C502 H502 0.93 .
C503 C504 1.324(13) .
C504 C505 1.382(13) .
C504 H504 0.93 .
C505 C506 1.408(13) .
C505 H505 0.93 .
C506 N501 1.367(12) .
C506 C507 1.454(12) .
N501 Fe3 1.974(13) .
C507 N502 1.358(12) .
C507 C508 1.393(13) .
C508 C509 1.390(14) .
C508 H508 0.93 .
C509 C510 1.338(14) .
C509 H509 0.93 .
C510 C511 1.424(14) .
C510 C512 1.507(13) .
C511 N502 1.355(12) .
C511 H511 0.93 .
N502 Fe3 1.993(13) .
C512 C517 1.339(16) .
C512 C513 1.369(16) .
C513 C514 1.488(18) .
C513 H513 0.93 .
C514 C515 1.283(18) .
C514 H514 0.93 .
C515 C516 1.413(18) .
C515 H515 0.93 .
C516 C517 1.482(18) .
C516 H516 0.93 .
C517 C518 1.542(17) .
C518 C519 1.647(18) .
C518 H51A 0.97 .
C518 H51B 0.97 .
C519 C520 1.411(19) .
C519 H51C 0.97 .
C519 H51D 0.97 .
C520 H520 0.93 .
C601 C603 1.511(12) .
C601 H60A 0.97 .
C601 H60B 0.97 .
C602 N601 1.359(11) .
C602 C603 1.436(12) .
C602 H602 0.93 .
C603 C604 1.339(13) .
C604 C605 1.378(13) .
C604 H604 0.93 .
C605 C606 1.396(12) .
C605 H605 0.93 .
C606 N601 1.384(11) .
C606 C607 1.466(12) .
N601 Fe2 1.968(11) .
C607 N602 1.370(11) .
C607 C608 1.400(12) .
C608 C609 1.379(13) .
C608 H608 0.93 .
C609 C610 1.332(13) .
C609 H609 0.93 .
C610 C611 1.422(13) .
C610 C612 1.513(13) .
C611 N602 1.359(11) .
C611 H611 0.93 .
N602 Fe2 1.973(11) .
C612 C701 1.44(2) .
C612 H61A 0.97 .
C612 H61B 0.97 .
C701 C703 1.513(13) .
C701 H70A 0.97 .
C701 H70B 0.97 .
C702 N701 1.354(12) .
C702 C703 1.437(13) .
C702 H702 0.93 .
C703 C704 1.322(13) .
C704 C705 1.373(13) .
C704 H704 0.93 .
C705 C706 1.390(13) .
C705 H705 0.93 .
C706 N701 1.368(12) .
C706 C707 1.444(12) .
N701 Fe1 1.980(12) .
C707 N702 1.378(12) .
C707 C708 1.380(13) .
C708 C709 1.387(13) .
C708 H708 0.93 .
C709 C710 1.354(14) .
C709 H709 0.93 .
C710 C711 1.414(13) .
C710 C712 1.522(14) .
C711 N702 1.343(12) .
C711 H711 0.93 .
N702 Fe1 1.934(13) .
C712 C717 1.336(17) .
C712 C713 1.388(18) .
C713 C714 1.50(2) .
C713 H713 0.93 .
C714 C715 1.28(2) .
C714 H714 0.93 .
C715 C716 1.43(2) .
C715 H715 0.93 .
C716 C717 1.487(18) .
C716 H716 0.93 .
C717 C718 1.525(16) .
C718 C719 1.643(17) .
C718 H71A 0.97 .
C718 H71B 0.97 .
C719 C720 1.414(17) .
C719 H71C 0.97 .
C719 H71D 0.97 .
C720 C820 1.18(4) .
C720 H720 0.93 .
C801 C901 1.52(2) .
C801 C803 1.530(13) .
C801 H80A 0.97 .
C801 H80B 0.97 .
C802 N801 1.344(12) .
C802 C803 1.438(13) .
C802 H802 0.93 .
C803 C804 1.334(13) .
C804 C805 1.384(13) .
C804 H804 0.93 .
C805 C806 1.404(13) .
C805 H805 0.93 .
C806 N801 1.377(12) .
C806 C807 1.476(12) .
N801 Fe1 1.942(13) .
C807 N802 1.380(12) .
C807 C808 1.392(13) .
C808 C809 1.390(13) .
C808 H808 0.93 .
C809 C810 1.342(13) .
C809 H809 0.93 .
C810 C811 1.418(13) .
C810 C812 1.527(13) .
C811 N802 1.365(12) .
C811 H811 0.93 .
N802 Fe1 1.952(12) .
C812 C817 1.320(15) .
C812 C813 1.379(15) .
C813 C814 1.483(16) .
C813 H813 0.93 .
C814 C815 1.262(16) .
C814 H814 0.93 .
C815 C816 1.407(16) .
C815 H815 0.93 .
C816 C817 1.478(16) .
C816 H816 0.93 .
C817 C818 1.548(15) .
C818 C819 1.666(16) .
C818 H81A 0.97 .
C818 H81B 0.97 .
C819 C820 1.413(18) .
C819 H81C 0.97 .
C819 H81D 0.97 .
C820 H820 0.93 .
C901 C903 1.495(13) .
C901 H90A 0.97 .
C901 H90B 0.97 .
C902 N901 1.353(12) .
C902 C903 1.435(13) .
C902 H902 0.93 .
C903 C904 1.349(13) .
C904 C905 1.373(13) .
C904 H904 0.93 .
C905 C906 1.415(13) .
C905 H905 0.93 .
C906 N901 1.378(12) .
C906 C907 1.439(12) .
N901 Fe3 1.987(12) 2_665
C907 N902 1.372(12) .
C907 C908 1.402(13) .
C908 C909 1.382(13) .
C908 H908 0.93 .
C909 C910 1.365(13) .
C909 H909 0.93 .
C910 C911 1.415(12) .
C910 C912 1.485(13) .
C911 N902 1.338(11) .
C911 H911 0.93 .
N902 Fe3 1.968(12) 2_665
C912 H91A 0.97 .
C912 H91B 0.97 .
Fe1 N301 1.973(12) 2_665
Fe1 N302 1.979(13) 2_665
Fe2 N102 1.947(12) 2_665
Fe2 N101 1.949(11) 2_665
Fe2 N202 1.959(12) 2_665
Fe2 N201 1.980(11) 2_665
Fe3 N902 1.968(12) 2_665
Fe3 N901 1.987(12) 2_665
F1 F6 1.27(3) .
F1 F5 1.53(3) .
F1 P1 1.65(2) .
F1 F2 1.67(3) .
F2 F4 1.34(4) .
F2 P1 1.69(2) .
F2 F3 1.73(3) .
F3 F4 1.05(4) 2_665
F3 P1 1.69(3) .
F4 F3 1.05(4) 2_665
F4 P1 1.52(3) .
F5 F6 1.23(3) 2_665
F5 P1 1.72(3) .
F6 F5 1.23(3) 2_665
F6 P1 1.54(2) .
P1 F4 1.52(3) 2_665
P1 F6 1.54(2) 2_665
P1 F1 1.65(2) 2_665
P1 F2 1.69(2) 2_665
P1 F3 1.69(3) 2_665
P1 F5 1.72(3) 2_665
B1 C13 1.699(18) .
B1 C1 1.724(17) .
B1 C7 1.752(18) .
B1 C19 1.772(18) .
C1 C2 1.39 .
C1 C6 1.39 .
C2 C3 1.39 .
C2 H2 0.93 .
C3 C4 1.39 .
C3 H3 0.93 .
C4 C5 1.39 .
C4 H4 0.93 .
C5 C6 1.39 .
C5 H5 0.93 .
C6 H6 0.93 .
C7 C8 1.39 .
C7 C12 1.39 .
C8 C9 1.39 .
C8 H8 0.93 .
C9 C10 1.39 .
C9 H9 0.93 .
C10 C11 1.39 .
C10 H10 0.93 .
C11 C12 1.39 .
C11 H11 0.93 .
C12 H12 0.93 .
C13 C14 1.39 .
C13 C18 1.39 .
C14 C15 1.39 .
C14 H14 0.93 .
C15 C16 1.39 .
C15 H15 0.93 .
C16 C17 1.39 .
C16 H16 0.93 .
C17 C18 1.39 .
C17 H17 0.93 .
C18 H18 0.93 .
C19 C20 1.39 .
C19 C24 1.39 .
C20 C21 1.39 .
C20 H20 0.93 .
C21 C22 1.39 .
C21 H21 0.93 .
C22 C23 1.39 .
C22 H22 0.93 .
C23 C24 1.39 .
C23 H23 0.93 .
C24 H24 0.93 .
B2 C25 1.682(15) 6_556
B2 C25 1.682(15) .
B2 C31 1.697(18) .
B2 C35 1.711(18) .
C25 C26 1.40(2) .
C25 C30 1.43(2) .
C26 C27 1.37(2) .
C26 H26 0.93 .
C27 C28 1.37(2) .
C27 H27 0.93 .
C28 C29 1.35(2) .
C28 H28 0.93 .
C29 C30 1.44(2) .
C29 H29 0.93 .
C30 H30 0.93 .
C31 C32 1.36(2) .
C31 C32 1.36(2) 6_556
C32 C33 1.35(3) .
C32 H32 0.93 .
C33 C34 1.35(3) .
C33 H33 0.93 .
C34 C33 1.35(3) 6_556
C34 H34 0.93 .
C35 C36 1.42(2) 6_556
C35 C36 1.42(2) .
C36 C37 1.41(2) .
C36 H36 0.93 .
C37 C38 1.33(2) .
C37 H37 0.93 .
C38 C37 1.33(2) 6_556
C38 H38 0.93 .
B3 C39 1.689(16) .
B3 C39 1.689(16) 6
B3 C49 1.694(18) .
B3 C45 1.709(18) .
C39 C40 1.46(2) .
C39 C44 1.47(2) .
C40 C41 1.42(2) .
C40 H40 0.93 .
C41 C42 1.33(3) .
C41 H41 0.93 .
C42 C43 1.37(3) .
C42 H42 0.93 .
C43 C44 1.46(3) .
C43 H43 0.93 .
C44 H44 0.93 .
C45 C46 1.34(2) .
C45 C46 1.34(2) 6
C46 C47 1.42(3) .
C46 H46 0.93 .
C47 C48 1.36(2) .
C47 H47 0.93 .
C48 C47 1.36(2) 6
C48 H48 0.93 .
C49 C50 1.38(2) 6
C49 C50 1.38(2) .
C50 C51 1.52(3) .
C50 H50 0.93 .
C51 C52 1.31(3) .
C51 H51 0.93 .
C52 C51 1.31(3) 6
C52 H52 0.93 .
B151 C157 1.760(12) .
B151 C157 1.760(12) 6
B151 C163 1.766(12) 6
B151 C163 1.766(12) .
B151 C151 1.785(19) .
C151 C156 1.3893 .
C151 C152 1.39 .
C152 C153 1.3892 .
C153 C154 1.3893 .
C154 C155 1.39 .
C155 C156 1.3892 .
C157 C158 1.39 .
C157 C162 1.39 .
C158 C159 1.39 .
C159 C160 1.39 .
C160 C161 1.39 .
C161 C162 1.39 .
C163 C163 0.89(5) 6
C163 C164 1.290(18) 6
C163 C164 1.39 .
C163 C168 1.39 .
C164 C165 1.39 .
C165 C166 1.39 .
C166 C167 1.39 .
C167 C168 1.39 .
B251 C269 0.85(5) 6
B251 C274 1.04(5) 6
B251 C269 1.64(5) .
B251 B251 1.69(8) 6
B251 C257 1.749(18) .
B251 C251 1.762(19) .
B251 C263 1.778(18) .
C251 C252 1.39 .
C251 C256 1.39 .
C251 C274 1.48(6) 6
C252 C253 1.39 .
C253 C254 1.39 .
C254 C255 1.39 .
C255 C256 1.39 .
C255 C255 1.59(4) 6
C255 C256 1.88(2) 6
C256 C256 1.00(3) 6
C256 C255 1.88(3) 6
C257 C273 1.10(8) 6
C257 C272 1.27(8) 6
C257 C274 1.28(7) 6
C257 C258 1.39 .
C257 C262 1.39 .
C257 C271 1.55(8) 6
C257 C269 1.56(2) 6
C257 C270 1.68(3) 6
C258 C272 1.00(8) 6
C258 C273 1.37(9) 6
C258 C259 1.39 .
C258 C271 1.84(5) 6
C259 C272 1.22(7) 6
C259 C260 1.39 .
C260 C261 1.39 .
C260 C272 1.60(9) 6
C261 C262 1.39 .
C261 C272 1.78(8) 6
C262 C272 1.64(6) 6
C262 C271 1.69(7) 6
C262 C273 1.93(9) 6
C262 C270 2.00(4) 6
C263 C264 1.3903 .
C263 C268 1.3894 .
C263 C264 1.3903 6
C263 B251 1.778(18) 6
C264 C264 0.2226 6
C264 C265 1.39 .
C264 C265 1.4179 6
C265 C265 0.3515 6
C265 C266 1.39 .
C265 C264 1.4179 6
C265 C266 1.4233 6
C266 C266 0.2662 6
C266 C267 1.3922 .
C266 C265 1.4233 6
C267 C268 1.3885 .
C267 C266 1.3922 6
C269 B251 0.85(5) 6
C269 C269 1.17(4) 6
C269 C270 1.39 .
C269 C274 1.39 .
C269 C257 1.56(2) 6
C269 C270 1.88(4) 6
C270 C270 1.37(5) 6
C270 C271 1.39 .
C270 C257 1.68(3) 6
C270 C269 1.88(2) 6
C270 C262 2.00(7) 6
C271 C272 1.39 .
C271 C257 1.55(3) 6
C271 C262 1.69(8) 6
C271 C258 1.84(10) 6
C272 C258 1.00(11) 6
C272 C259 1.22(7) 6
C272 C257 1.27(2) 6
C272 C273 1.39 .
C272 C260 1.60(10) 6
C272 C262 1.64(6) 6
C272 C261 1.78(11) 6
C273 C257 1.10(3) 6
C273 C258 1.37(10) 6
C273 C274 1.39 .
C273 C262 1.93(8) 6
C274 B251 1.04(4) 6
C274 C257 1.28(3) 6
C274 C251 1.48(3) 6
B351 C363 0.83(5) 6_556
B351 C368 1.04(5) 6_556
B351 B351 1.64(6) 6_556
B351 C351 1.734(19) .
B351 C369 1.728(19) .
B351 C363 1.729(19) .
B351 C357 1.732(19) .
C351 C352 1.39 .
C351 C356 1.39 .
C352 C353 1.39 .
C352 H352 0.93 .
C353 C354 1.3949 .
C353 H353 0.93 .
C354 C355 1.3692 .
C354 H354 0.93 .
C355 C356 1.39 .
C355 H355 0.93 .
C356 H356 0.93 .
C357 C358 1.39 .
C357 C362 1.39 .
C357 C368 1.81(10) 6_556
C358 C359 1.39 .
C358 H358 0.93 .
C359 C360 1.39 .
C359 H359 0.93 .
C360 C361 1.39 .
C360 H360 0.93 .
C361 C362 1.39 .
C361 H361 0.93 .
C362 C357 1.90(4) 6_556
C362 H362 0.93 .
C363 B351 0.83(5) 6_556
C363 C364 1.39 .
C363 C368 1.39 .
C363 C369 1.55(4) 6_556
C364 C365 1.39 .
C364 C369 1.95(4) 6_556
C364 H364 0.93 .
C365 C366 1.39 .
C365 C374 1.94(12) 6_556
C365 C369 1.95(4) 6_556
C365 H365 0.93 .
C366 C367 1.39 .
C366 H366 0.93 .
C367 C374 0.89(12) 6_556
C367 C369 1.02(4) 6_556
C367 C368 1.39 .
C367 C373 1.84(12) 6_556
C367 C370 1.97(11) 6_556
C367 H367 0.93 .
C368 H368 0.93 .
C369 C368 1.01(11) 6_556
C369 C367 1.02(8) 6_556
C369 C370 1.362(17) .
C369 C374 1.362(17) .
C369 C363 1.55(4) 6_556
C369 C366 1.56(15) 6_556
C369 C364 1.95(6) 6_556
C369 C365 1.95(14) 6_556
C370 C371 1.362(17) .
C370 C366 1.91(12) 6_556
C370 C367 1.97(12) 6_556
C370 H370 0.9116 .
C371 C372 1.362(17) .
C371 C366 1.85(11) 6_556
C371 H371 0.9115 .
C372 C373 1.362(17) .
C372 H372 0.9115 .
C373 C374 1.362(17) .
C373 H373 0.9115 .
C374 C367 0.89(14) 6_556
C374 C366 1.02(15) 6_556
C374 C368 1.81(8) 6_556
C374 C365 1.94(9) 6_556
C374 H374 0.9114 .
B451 C457 1.75(2) .
B451 C463 1.75(2) .
B451 C451 1.757(19) .
B451 C469 1.759(19) .
C451 C452 1.39 .
C451 C456 1.39 .
C452 C453 1.39 .
C452 H452 0.93 .
C453 C454 1.39 .
C453 H453 0.93 .
C454 C455 1.39 .
C454 H454 0.93 .
C455 C456 1.39 .
C455 H455 0.93 .
C456 H456 0.93 .
C457 C458 1.39 .
C457 C462 1.39 .
C458 C459 1.39 .
C458 H458 0.93 .
C459 C460 1.39 .
C459 H459 0.93 .
C460 C461 1.39 .
C460 H460 0.93 .
C461 C462 1.39 .
C461 H461 0.93 .
C462 H462 0.93 .
C463 C464 1.39 .
C463 C468 1.39 .
C464 C465 1.39 .
C464 H464 0.93 .
C465 C466 1.39 .
C465 H465 0.93 .
C466 C467 1.39 .
C466 H466 0.93 .
C467 C468 1.39 .
C467 H467 0.93 .
C468 H468 0.93 .
C469 C470 1.39 .
C469 C474 1.39 .
C470 C471 1.39 .
C470 H470 0.93 .
C471 C472 1.39 .
C471 H471 0.93 .
C472 C473 1.39 .
C472 H472 0.93 .
C473 C474 1.39 .
C473 H473 0.93 .
C474 H474 0.93 .
N951 C951 1.08(4) .
C951 C952 1.50(3) .
C952 H99A 0.96 .
C952 H99B 0.96 .
C952 H99C 0.96 .
N953 C953 1.06(3) .
C953 C954 1.51(3) .
C954 H95A 0.96 .
C954 H95B 0.96 .
C954 H95C 0.96 .
O1 H2W 1.13(7) .
O1 H1W 1.29(7) .
O2 C962 1.00(4) .
O3 O14 1.02(5) .
O4 O15 1.65(6) .
O12 C961 1.29(4) .
C955 C956 1.37(4) .
C955 C960 1.62(4) .
C956 C957 1.37(4) .
C957 C958 1.39(4) .
C958 C959 1.49(3) .
C959 C960 1.31(3) .

loop_
_geom_torsion_atom_site_label_1
_geom_torsion_atom_site_label_2
_geom_torsion_atom_site_label_3
_geom_torsion_atom_site_label_4
_geom_torsion
_geom_torsion_site_symmetry_1
_geom_torsion_site_symmetry_2
_geom_torsion_site_symmetry_3
_geom_torsion_site_symmetry_4
N101 C102 C103 C104 -5(3) . . . .
N101 C102 C103 C101 -178.3(15) . . . .
C912 C101 C103 C104 -47(3) . . . .
C912 C101 C103 C102 125.0(17) . . . .
C102 C103 C104 C105 9(3) . . . .
C101 C103 C104 C105 -178.8(18) . . . .
C103 C104 C105 C106 -10(3) . . . .
C104 C105 C106 N101 6(3) . . . .
C104 C105 C106 C107 -178.2(17) . . . .
C103 C102 N101 C106 2(2) . . . .
C103 C102 N101 Fe2 173.4(13) . . . 2_665
C105 C106 N101 C102 -3(3) . . . .
C107 C106 N101 C102 -178.9(13) . . . .
C105 C106 N101 Fe2 -175.0(14) . . . 2_665
C107 C106 N101 Fe2 8.9(18) . . . 2_665
N101 C106 C107 N102 -9(2) . . . .
C105 C106 C107 N102 174.6(16) . . . .
N101 C106 C107 C108 173.6(15) . . . .
C105 C106 C107 C108 -2(3) . . . .
N102 C107 C108 C109 7(3) . . . .
C106 C107 C108 C109 -176.8(15) . . . .
C107 C108 C109 C110 -4(3) . . . .
C108 C109 C110 C111 3(3) . . . .
C108 C109 C110 C112 -179.5(15) . . . .
C109 C110 C111 N102 -3(3) . . . .
C112 C110 C111 N102 178.4(14) . . . .
C110 C111 N102 C107 6(2) . . . .
C110 C111 N102 Fe2 174.2(11) . . . 2_665
C108 C107 N102 C111 -7(2) . . . .
C106 C107 N102 C111 175.8(13) . . . .
C108 C107 N102 Fe2 -177.2(13) . . . 2_665
C106 C107 N102 Fe2 5.9(18) . . . 2_665
C109 C110 C112 C117 -123(2) . . . .
C111 C110 C112 C117 55(2) . . . .
C109 C110 C112 C113 57(2) . . . .
C111 C110 C112 C113 -124.9(18) . . . .
C117 C112 C113 C114 -2(3) . . . .
C110 C112 C113 C114 177.9(16) . . . .
C112 C113 C114 C115 0(3) . . . .
C113 C114 C115 C116 8(4) . . . .
C114 C115 C116 C117 -13(4) . . . .
C113 C112 C117 C116 -3(3) . . . .
C110 C112 C117 C116 176.7(16) . . . .
C113 C112 C117 C118 -177.2(18) . . . .
C110 C112 C117 C118 2(3) . . . .
C115 C116 C117 C112 10(3) . . . .
C115 C116 C117 C118 -174.9(18) . . . .
C112 C117 C118 C119 86(3) . . . .
C116 C117 C118 C119 -89(2) . . . .
C117 C118 C119 C120 -60(3) . . . .
C118 C119 C120 C220 -123.0(18) . . . .
N201 C202 C203 C204 4(3) . . . .
N201 C202 C203 C201 -177.1(16) . . . .
C301 C201 C203 C204 -103(3) . . . .
C301 C201 C203 C202 78(3) . . . .
C202 C203 C204 C205 -3(3) . . . .
C201 C203 C204 C205 177.7(19) . . . .
C203 C204 C205 C206 3(3) . . . .
C204 C205 C206 N201 -3(3) . . . .
C204 C205 C206 C207 -179.9(17) . . . .
C203 C202 N201 C206 -4(3) . . . .
C203 C202 N201 Fe2 180.0(14) . . . 2_665
C205 C206 N201 C202 3(3) . . . .
C207 C206 N201 C202 -179.3(15) . . . .
C205 C206 N201 Fe2 -179.9(14) . . . 2_665
C207 C206 N201 Fe2 -2.6(19) . . . 2_665
N201 C206 C207 C208 177.2(17) . . . .
C205 C206 C207 C208 -6(3) . . . .
N201 C206 C207 N202 5(2) . . . .
C205 C206 C207 N202 -178.0(17) . . . .
N202 C207 C208 C209 2(3) . . . .
C206 C207 C208 C209 -169.8(17) . . . .
C207 C208 C209 C210 0(3) . . . .
C208 C209 C210 C211 -2(3) . . . .
C208 C209 C210 C212 178.2(18) . . . .
C209 C210 C211 N202 1(3) . . . .
C212 C210 C211 N202 -179.0(16) . . . .
C210 C211 N202 C207 1(3) . . . .
C210 C211 N202 Fe2 175.2(13) . . . 2_665
C208 C207 N202 C211 -3(3) . . . .
C206 C207 N202 C211 169.8(15) . . . .
C208 C207 N202 Fe2 -177.3(15) . . . 2_665
C206 C207 N202 Fe2 -5(2) . . . 2_665
C209 C210 C212 C217 -124(2) . . . .
C211 C210 C212 C217 56(3) . . . .
C209 C210 C212 C213 45(3) . . . .
C211 C210 C212 C213 -135(2) . . . .
C217 C212 C213 C214 -2(5) . . . .
C210 C212 C213 C214 -170(3) . . . .
C212 C213 C214 C215 -6(6) . . . .
C213 C214 C215 C216 6(7) . . . .
C214 C215 C216 C217 2(7) . . . .
C213 C212 C217 C216 9(4) . . . .
C210 C212 C217 C216 176(2) . . . .
C213 C212 C217 C218 -171(2) . . . .
C210 C212 C217 C218 -4(4) . . . .
C215 C216 C217 C212 -9(4) . . . .
C215 C216 C217 C218 171(3) . . . .
C212 C217 C218 C219 95(3) . . . .
C216 C217 C218 C219 -85(2) . . . .
C217 C218 C219 C220 -53(2) . . . .
C218 C219 C220 C120 -122.0(16) . . . .
C119 C120 C220 C219 174.5(18) . . . .
C203 C201 C301 C303 -13(4) . . . .
N301 C302 C303 C304 -4(3) . . . .
N301 C302 C303 C301 -176.1(17) . . . .
C201 C301 C303 C304 -92(4) . . . .
C201 C301 C303 C302 78(3) . . . .
C302 C303 C304 C305 4(4) . . . .
C301 C303 C304 C305 174(2) . . . .
C303 C304 C305 C306 -2(4) . . . .
C304 C305 C306 N301 0(3) . . . .
C304 C305 C306 C307 178.0(18) . . . .
C303 C302 N301 C306 2(3) . . . .
C303 C302 N301 Fe1 -176.2(15) . . . 2_665
C305 C306 N301 C302 0(3) . . . .
C307 C306 N301 C302 -178.3(17) . . . .
C305 C306 N301 Fe1 178.5(15) . . . 2_665
C307 C306 N301 Fe1 0(2) . . . 2_665
N301 C306 C307 C308 -178.0(18) . . . .
C305 C306 C307 C308 4(3) . . . .
N301 C306 C307 N302 -1(2) . . . .
C305 C306 C307 N302 -179.2(18) . . . .
N302 C307 C308 C309 1(3) . . . .
C306 C307 C308 C309 178.0(18) . . . .
C307 C308 C309 C310 -1(3) . . . .
C308 C309 C310 C311 0(3) . . . .
C308 C309 C310 C312 -171.3(17) . . . .
C309 C310 C311 N302 1(3) . . . .
C312 C310 C311 N302 172.5(15) . . . .
C310 C311 N302 C307 -1(3) . . . .
C310 C311 N302 Fe1 -179.4(13) . . . 2_665
C308 C307 N302 C311 0(3) . . . .
C306 C307 N302 C311 -177.4(15) . . . .
C308 C307 N302 Fe1 178.3(16) . . . 2_665
C306 C307 N302 Fe1 1(2) . . . 2_665
C309 C310 C312 C401 -149.7(16) . . . .
C311 C310 C312 C401 39.0(18) . . . .
C310 C312 C401 C403 53.0(11) . . . .
N401 C402 C403 C404 6(3) . . . .
N401 C402 C403 C401 171.1(16) . . . .
C312 C401 C403 C404 -155.0(17) . . . .
C312 C401 C403 C402 41.9(19) . . . .
C402 C403 C404 C405 -13(3) . . . .
C401 C403 C404 C405 -176.6(18) . . . .
C403 C404 C405 C406 11(4) . . . .
C404 C405 C406 N401 -1(3) . . . .
C404 C405 C406 C407 175.3(19) . . . .
C403 C402 N401 C406 2(3) . . . .
C403 C402 N401 Fe3 173.4(13) . . . .
C405 C406 N401 C402 -5(3) . . . .
C407 C406 N401 C402 178.4(17) . . . .
C405 C406 N401 Fe3 -176.8(15) . . . .
C407 C406 N401 Fe3 6(2) . . . .
N401 C406 C407 N402 -5(3) . . . .
C405 C406 C407 N402 177.7(19) . . . .
N401 C406 C407 C408 170(2) . . . .
C405 C406 C407 C408 -7(4) . . . .
N402 C407 C408 C409 -2(4) . . . .
C406 C407 C408 C409 -177(2) . . . .
C407 C408 C409 C410 4(4) . . . .
C408 C409 C410 C411 -5(4) . . . .
C408 C409 C410 C412 172(2) . . . .
C409 C410 C411 N402 4(4) . . . .
C412 C410 C411 N402 -173.3(18) . . . .
C410 C411 N402 C407 -2(3) . . . .
C410 C411 N402 Fe3 171.4(16) . . . .
C408 C407 N402 C411 1(3) . . . .
C406 C407 N402 C411 176.2(18) . . . .
C408 C407 N402 Fe3 -173.3(17) . . . .
C406 C407 N402 Fe3 2(3) . . . .
C409 C410 C412 C417 -117(3) . . . .
C411 C410 C412 C417 60(3) . . . .
C409 C410 C412 C413 68(3) . . . .
C411 C410 C412 C413 -115(2) . . . .
C417 C412 C413 C414 3(4) . . . .
C410 C412 C413 C414 178(2) . . . .
C412 C413 C414 C415 -3(5) . . . .
C413 C414 C415 C416 7(6) . . . .
C414 C415 C416 C417 -11(6) . . . .
C413 C412 C417 C416 -7(4) . . . .
C410 C412 C417 C416 179(2) . . . .
C413 C412 C417 C418 -167(2) . . . .
C410 C412 C417 C418 19(4) . . . .
C415 C416 C417 C412 10(4) . . . .
C415 C416 C417 C418 174(3) . . . .
C412 C417 C418 C419 68(4) . . . .
C416 C417 C418 C419 -93(3) . . . .
C417 C418 C419 C420 -162(3) . . . .
C418 C419 C420 C520 121(4) . . . .
N501 C502 C503 C504 -1(3) . . . .
N501 C502 C503 C501 174.7(16) . . . .
C601 C501 C503 C504 -143(2) . . . .
C601 C501 C503 C502 42(2) . . . .
C502 C503 C504 C505 3(3) . . . .
C501 C503 C504 C505 -171.9(18) . . . .
C503 C504 C505 C506 -4(3) . . . .
C504 C505 C506 N501 2(3) . . . .
C504 C505 C506 C507 -176.6(18) . . . .
C503 C502 N501 C506 0(3) . . . .
C503 C502 N501 Fe3 174.4(13) . . . .
C505 C506 N501 C502 0(3) . . . .
C507 C506 N501 C502 178.5(16) . . . .
C505 C506 N501 Fe3 -175.6(14) . . . .
C507 C506 N501 Fe3 3(2) . . . .
N501 C506 C507 N502 -3(3) . . . .
C505 C506 C507 N502 175.6(18) . . . .
N501 C506 C507 C508 174.9(19) . . . .
C505 C506 C507 C508 -6(3) . . . .
N502 C507 C508 C509 5(3) . . . .
C506 C507 C508 C509 -173.1(19) . . . .
C507 C508 C509 C510 -2(4) . . . .
C508 C509 C510 C511 0(4) . . . .
C508 C509 C510 C512 178(2) . . . .
C509 C510 C511 N502 0(4) . . . .
C512 C510 C511 N502 -177.8(18) . . . .
C510 C511 N502 C507 2(3) . . . .
C510 C511 N502 Fe3 172.8(15) . . . .
C508 C507 N502 C511 -5(3) . . . .
C506 C507 N502 C511 173.0(17) . . . .
C508 C507 N502 Fe3 -176.5(16) . . . .
C506 C507 N502 Fe3 2(2) . . . .
C509 C510 C512 C517 -123(3) . . . .
C511 C510 C512 C517 55(3) . . . .
C509 C510 C512 C513 64(3) . . . .
C511 C510 C512 C513 -118(2) . . . .
C517 C512 C513 C514 4(4) . . . .
C510 C512 C513 C514 176(2) . . . .
C512 C513 C514 C515 1(5) . . . .
C513 C514 C515 C516 -4(6) . . . .
C514 C515 C516 C517 2(6) . . . .
C513 C512 C517 C516 -6(5) . . . .
C510 C512 C517 C516 -178(2) . . . .
C513 C512 C517 C518 -172(3) . . . .
C510 C512 C517 C518 16(5) . . . .
C515 C516 C517 C512 3(5) . . . .
C515 C516 C517 C518 172(3) . . . .
C512 C517 C518 C519 72(4) . . . .
C516 C517 C518 C519 -95(3) . . . .
C517 C518 C519 C520 -142(3) . . . .
C518 C519 C520 C420 131(3) . . . .
C419 C420 C520 C519 -179(4) . . . .
C503 C501 C601 C603 48(2) . . . .
N601 C602 C603 C604 -1(2) . . . .
N601 C602 C603 C601 175.0(14) . . . .
C501 C601 C603 C604 -143.8(19) . . . .
C501 C601 C603 C602 41(2) . . . .
C602 C603 C604 C605 -1(3) . . . .
C601 C603 C604 C605 -176.0(17) . . . .
C603 C604 C605 C606 2(3) . . . .
C604 C605 C606 N601 -2(3) . . . .
C604 C605 C606 C607 176.4(15) . . . .
C603 C602 N601 C606 1(2) . . . .
C603 C602 N601 Fe2 -177.5(11) . . . .
C605 C606 N601 C602 1(2) . . . .
C607 C606 N601 C602 -177.9(13) . . . .
C605 C606 N601 Fe2 179.2(12) . . . .
C607 C606 N601 Fe2 0.4(17) . . . .
N601 C606 C607 N602 3(2) . . . .
C605 C606 C607 N602 -176.2(16) . . . .
N601 C606 C607 C608 179.8(15) . . . .
C605 C606 C607 C608 1(3) . . . .
N602 C607 C608 C609 -3(3) . . . .
C606 C607 C608 C609 179.9(15) . . . .
C607 C608 C609 C610 3(3) . . . .
C608 C609 C610 C611 -2(3) . . . .
C608 C609 C610 C612 -178.0(18) . . . .
C609 C610 C611 N602 0(3) . . . .
C612 C610 C611 N602 176.7(15) . . . .
C610 C611 N602 C607 0(2) . . . .
C610 C611 N602 Fe2 -176.3(12) . . . .
C608 C607 N602 C611 2(2) . . . .
C606 C607 N602 C611 178.9(13) . . . .
C608 C607 N602 Fe2 178.4(13) . . . .
C606 C607 N602 Fe2 -4.4(17) . . . .
C609 C610 C612 C701 -144(2) . . . .
C611 C610 C612 C701 40(3) . . . .
C610 C612 C701 C703 47(3) . . . .
N701 C702 C703 C704 -4(3) . . . .
N701 C702 C703 C701 -179.7(16) . . . .
C612 C701 C703 C704 -143(2) . . . .
C612 C701 C703 C702 32(3) . . . .
C702 C703 C704 C705 5(3) . . . .
C701 C703 C704 C705 -179.7(19) . . . .
C703 C704 C705 C706 -4(3) . . . .
C704 C705 C706 N701 2(3) . . . .
C704 C705 C706 C707 179.9(17) . . . .
C703 C702 N701 C706 2(3) . . . .
C703 C702 N701 Fe1 179.3(12) . . . .
C705 C706 N701 C702 -1(3) . . . .
C707 C706 N701 C702 -179.4(15) . . . .
C705 C706 N701 Fe1 -178.6(14) . . . .
C707 C706 N701 Fe1 3(2) . . . .
N701 C706 C707 N702 -5(2) . . . .
C705 C706 C707 N702 177.3(17) . . . .
N701 C706 C707 C708 178.1(17) . . . .
C705 C706 C707 C708 0(3) . . . .
N702 C707 C708 C709 8(3) . . . .
C706 C707 C708 C709 -175.1(18) . . . .
C707 C708 C709 C710 -4(3) . . . .
C708 C709 C710 C711 2(4) . . . .
C708 C709 C710 C712 176(2) . . . .
C709 C710 C711 N702 -3(3) . . . .
C712 C710 C711 N702 -178(2) . . . .
C710 C711 N702 C707 7(3) . . . .
C710 C711 N702 Fe1 175.0(15) . . . .
C708 C707 N702 C711 -10(3) . . . .
C706 C707 N702 C711 173.3(16) . . . .
C708 C707 N702 Fe1 -178.9(15) . . . .
C706 C707 N702 Fe1 4(2) . . . .
C709 C710 C712 C717 -129(3) . . . .
C711 C710 C712 C717 46(4) . . . .
C709 C710 C712 C713 61(5) . . . .
C711 C710 C712 C713 -124(4) . . . .
C717 C712 C713 C714 29(7) . . . .
C710 C712 C713 C714 -161(4) . . . .
C712 C713 C714 C715 -15(10) . . . .
C713 C714 C715 C716 -19(10) . . . .
C714 C715 C716 C717 38(8) . . . .
C713 C712 C717 C716 -9(6) . . . .
C710 C712 C717 C716 -179(3) . . . .
C713 C712 C717 C718 -175(3) . . . .
C710 C712 C717 C718 16(5) . . . .
C715 C716 C717 C712 -23(6) . . . .
C715 C716 C717 C718 145(4) . . . .
C712 C717 C718 C719 86(4) . . . .
C716 C717 C718 C719 -81(3) . . . .
C717 C718 C719 C720 -58(3) . . . .
C718 C719 C720 C820 -114(6) . . . .
N801 C802 C803 C804 -6(3) . . . .
N801 C802 C803 C801 -179.9(17) . . . .
C901 C801 C803 C804 -46(3) . . . .
C901 C801 C803 C802 127.0(18) . . . .
C802 C803 C804 C805 3(3) . . . .
C801 C803 C804 C805 176.6(18) . . . .
C803 C804 C805 C806 2(3) . . . .
C804 C805 C806 N801 -5(3) . . . .
C804 C805 C806 C807 -178.8(17) . . . .
C803 C802 N801 C806 3(3) . . . .
C803 C802 N801 Fe1 173.8(14) . . . .
C805 C806 N801 C802 2(3) . . . .
C807 C806 N801 C802 176.9(15) . . . .
C805 C806 N801 Fe1 -169.4(15) . . . .
C807 C806 N801 Fe1 5(2) . . . .
N801 C806 C807 N802 -4(2) . . . .
C805 C806 C807 N802 170.4(17) . . . .
N801 C806 C807 C808 170.1(17) . . . .
C805 C806 C807 C808 -15(3) . . . .
N802 C807 C808 C809 -1(3) . . . .
C806 C807 C808 C809 -175.1(17) . . . .
C807 C808 C809 C810 1(3) . . . .
C808 C809 C810 C811 -2(3) . . . .
C808 C809 C810 C812 176.8(17) . . . .
C809 C810 C811 N802 3(3) . . . .
C812 C810 C811 N802 -175.7(15) . . . .
C810 C811 N802 C807 -3(3) . . . .
C810 C811 N802 Fe1 171.6(12) . . . .
C808 C807 N802 C811 3(3) . . . .
C806 C807 N802 C811 176.7(14) . . . .
C808 C807 N802 Fe1 -173.1(14) . . . .
C806 C807 N802 Fe1 1.1(19) . . . .
C809 C810 C812 C817 -119(2) . . . .
C811 C810 C812 C817 60(3) . . . .
C809 C810 C812 C813 66(3) . . . .
C811 C810 C812 C813 -115(2) . . . .
C817 C812 C813 C814 4(3) . . . .
C810 C812 C813 C814 179.0(16) . . . .
C812 C813 C814 C815 0(3) . . . .
C813 C814 C815 C816 -2(4) . . . .
C814 C815 C816 C817 0(3) . . . .
C813 C812 C817 C816 -6(3) . . . .
C810 C812 C817 C816 179.4(15) . . . .
C813 C812 C817 C818 -172.2(19) . . . .
C810 C812 C817 C818 13(3) . . . .
C815 C816 C817 C812 4(3) . . . .
C815 C816 C817 C818 172.3(16) . . . .
C812 C817 C818 C819 64(3) . . . .
C816 C817 C818 C819 -102.2(19) . . . .
C817 C818 C819 C820 -177(3) . . . .
C719 C720 C820 C819 8(9) . . . .
C818 C819 C820 C720 136(3) . . . .
C803 C801 C901 C903 -59(2) . . . .
N901 C902 C903 C904 -1(3) . . . .
N901 C902 C903 C901 -177.9(16) . . . .
C801 C901 C903 C904 -53(3) . . . .
C801 C901 C903 C902 122.9(18) . . . .
C902 C903 C904 C905 3(3) . . . .
C901 C903 C904 C905 178.8(19) . . . .
C903 C904 C905 C906 -3(3) . . . .
C904 C905 C906 N901 2(3) . . . .
C904 C905 C906 C907 178.6(17) . . . .
C903 C902 N901 C906 0(3) . . . .
C903 C902 N901 Fe3 179.2(13) . . . 2_665
C905 C906 N901 C902 0(3) . . . .
C907 C906 N901 C902 -177.7(16) . . . .
C905 C906 N901 Fe3 -179.4(13) . . . 2_665
C907 C906 N901 Fe3 3(2) . . . 2_665
N901 C906 C907 N902 -3(2) . . . .
C905 C906 C907 N902 179.5(17) . . . .
N901 C906 C907 C908 179.0(17) . . . .
C905 C906 C907 C908 2(3) . . . .
N902 C907 C908 C909 4(3) . . . .
C906 C907 C908 C909 -178.8(17) . . . .
C907 C908 C909 C910 -8(3) . . . .
C908 C909 C910 C911 7(3) . . . .
C908 C909 C910 C912 176.5(18) . . . .
C909 C910 C911 N902 -2(3) . . . .
C912 C910 C911 N902 -172.1(16) . . . .
C910 C911 N902 C907 -1(3) . . . .
C910 C911 N902 Fe3 179.9(12) . . . 2_665
C908 C907 N902 C911 1(3) . . . .
C906 C907 N902 C911 -177.0(15) . . . .
C908 C907 N902 Fe3 179.5(14) . . . 2_665
C906 C907 N902 Fe3 2(2) . . . 2_665
C103 C101 C912 C910 -59(2) . . . .
C909 C910 C912 C101 -49(3) . . . .
C911 C910 C912 C101 120.0(19) . . . .
C711 N702 Fe1 N801 6.5(17) . . . .
C707 N702 Fe1 N801 174.5(13) . . . .
C711 N702 Fe1 N802 -75.6(16) . . . .
C707 N702 Fe1 N802 92.4(13) . . . .
C711 N702 Fe1 N301 98.4(16) . . . 2_665
C707 N702 Fe1 N301 -93.6(13) . . . 2_665
C711 N702 Fe1 N302 151(7) . . . 2_665
C707 N702 Fe1 N302 -41(8) . . . 2_665
C711 N702 Fe1 N701 -169.8(16) . . . .
C707 N702 Fe1 N701 -1.8(13) . . . .
C802 N801 Fe1 N702 97.7(16) . . . .
C806 N801 Fe1 N702 -91.8(14) . . . .
C802 N801 Fe1 N802 -174.2(16) . . . .
C806 N801 Fe1 N802 -3.7(13) . . . .
C802 N801 Fe1 N301 2.0(16) . . . 2_665
C806 N801 Fe1 N301 172.6(13) . . . 2_665
C802 N801 Fe1 N302 -79.6(16) . . . 2_665
C806 N801 Fe1 N302 91.0(14) . . . 2_665
C802 N801 Fe1 N701 162(7) . . . .
C806 N801 Fe1 N701 -28(9) . . . .
C811 N802 Fe1 N702 -77.1(15) . . . .
C807 N802 Fe1 N702 97.9(12) . . . .
C811 N802 Fe1 N801 -173.7(15) . . . .
C807 N802 Fe1 N801 1.3(12) . . . .
C811 N802 Fe1 N301 156(4) . . . 2_665
C807 N802 Fe1 N301 -29(5) . . . 2_665
C811 N802 Fe1 N302 99.4(15) . . . 2_665
C807 N802 Fe1 N302 -85.5(13) . . . 2_665
C811 N802 Fe1 N701 4.6(15) . . . .
C807 N802 Fe1 N701 179.6(12) . . . .
C702 N701 Fe1 N702 -177.9(15) . . . .
C706 N701 Fe1 N702 -0.9(12) . . . .
C702 N701 Fe1 N801 118(8) . . . .
C706 N701 Fe1 N801 -65(9) . . . .
C702 N701 Fe1 N802 93.7(15) . . . .
C706 N701 Fe1 N802 -89.3(12) . . . .
C702 N701 Fe1 N301 -82.7(15) . . . 2_665
C706 N701 Fe1 N301 94.3(12) . . . 2_665
C702 N701 Fe1 N302 -0.8(15) . . . 2_665
C706 N701 Fe1 N302 176.1(12) . . . 2_665
C602 N601 Fe2 N102 -8.2(13) . . . 2_665
C606 N601 Fe2 N102 173.5(11) . . . 2_665
C602 N601 Fe2 N101 -89.8(13) . . . 2_665
C606 N601 Fe2 N101 92.0(11) . . . 2_665
C602 N601 Fe2 N202 112(5) . . . 2_665
C606 N601 Fe2 N202 -66(6) . . . 2_665
C602 N601 Fe2 N602 176.1(13) . . . .
C606 N601 Fe2 N602 -2.1(11) . . . .
C602 N601 Fe2 N201 86.0(13) . . . 2_665
C606 N601 Fe2 N201 -92.3(11) . . . 2_665
C611 N602 Fe2 N102 133(5) . . . 2_665
C607 N602 Fe2 N102 -43(5) . . . 2_665
C611 N602 Fe2 N101 92.5(13) . . . 2_665
C607 N602 Fe2 N101 -83.9(11) . . . 2_665
C611 N602 Fe2 N202 -5.0(14) . . . 2_665
C607 N602 Fe2 N202 178.7(11) . . . 2_665
C611 N602 Fe2 N601 180.0(14) . . . .
C607 N602 Fe2 N601 3.6(11) . . . .
C611 N602 Fe2 N201 -85.4(13) . . . 2_665
C607 N602 Fe2 N201 98.3(11) . . . 2_665
C411 N402 Fe3 N902 18E1(10) . . . 2_665
C407 N402 Fe3 N902 -11(11) . . . 2_665
C411 N402 Fe3 N501 2.1(18) . . . .
C407 N402 Fe3 N501 175.8(15) . . . .
C411 N402 Fe3 N901 97.9(18) . . . 2_665
C407 N402 Fe3 N901 -88.3(16) . . . 2_665
C411 N402 Fe3 N502 -79.0(18) . . . .
C407 N402 Fe3 N502 94.8(16) . . . .
C411 N402 Fe3 N401 -172.7(18) . . . .
C407 N402 Fe3 N401 1.0(15) . . . .
C502 N501 Fe3 N402 97.3(16) . . . .
C506 N501 Fe3 N402 -87.9(14) . . . .
C502 N501 Fe3 N902 -82.3(16) . . . 2_665
C506 N501 Fe3 N902 92.5(14) . . . 2_665
C502 N501 Fe3 N901 0.4(16) . . . 2_665
C506 N501 Fe3 N901 175.2(13) . . . 2_665
C502 N501 Fe3 N502 -176.7(16) . . . .
C506 N501 Fe3 N502 -1.9(13) . . . .
C502 N501 Fe3 N401 141(4) . . . .
C506 N501 Fe3 N401 -44(5) . . . .
C511 N502 Fe3 N402 -78.1(16) . . . .
C507 N502 Fe3 N402 92.8(14) . . . .
C511 N502 Fe3 N902 98.4(16) . . . 2_665
C507 N502 Fe3 N902 -90.7(14) . . . 2_665
C511 N502 Fe3 N501 -170.8(17) . . . .
C507 N502 Fe3 N501 0.1(14) . . . .
C511 N502 Fe3 N901 147(7) . . . 2_665
C507 N502 Fe3 N901 -42(9) . . . 2_665
C511 N502 Fe3 N401 4.2(17) . . . .
C507 N502 Fe3 N401 175.1(14) . . . .
C402 N401 Fe3 N402 -175.4(17) . . . .
C406 N401 Fe3 N402 -4.0(14) . . . .
C402 N401 Fe3 N902 3.8(17) . . . 2_665
C406 N401 Fe3 N902 175.3(13) . . . 2_665
C402 N401 Fe3 N501 140(4) . . . .
C406 N401 Fe3 N501 -48(5) . . . .
C402 N401 Fe3 N901 -78.8(16) . . . 2_665
C406 N401 Fe3 N901 92.7(14) . . . 2_665
C402 N401 Fe3 N502 98.6(16) . . . .
C406 N401 Fe3 N502 -89.9(14) . . . .
F6 F1 F2 F4 91(3) . . . .
F5 F1 F2 F4 -20(3) . . . .
P1 F1 F2 F4 42(2) . . . .
F6 F1 F2 P1 48.4(19) . . . .
F5 F1 F2 P1 -61.9(17) . . . .
F6 F1 F2 F3 -5(3) . . . .
F5 F1 F2 F3 -116(3) . . . .
P1 F1 F2 F3 -53.8(15) . . . .
F4 F2 F3 F4 -19(3) . . . 2_665
F1 F2 F3 F4 82(4) . . . 2_665
P1 F2 F3 F4 29(3) . . . 2_665
F4 F2 F3 P1 -48.1(17) . . . .
F1 F2 F3 P1 53.6(14) . . . .
F1 F2 F4 F3 -78(8) . . . 2_665
P1 F2 F4 F3 -36(7) . . . 2_665
F3 F2 F4 F3 12(7) . . . 2_665
F1 F2 F4 P1 -42(2) . . . .
F3 F2 F4 P1 48.3(14) . . . .
F6 F1 F5 F6 -14(3) . . . 2_665
P1 F1 F5 F6 31(2) . . . 2_665
F2 F1 F5 F6 89(3) . . . 2_665
F6 F1 F5 P1 -44.2(18) . . . .
F2 F1 F5 P1 58.2(13) . . . .
F5 F1 F6 F5 1(4) . . . 2_665
P1 F1 F6 F5 -44(3) . . . 2_665
F2 F1 F6 F5 -92(4) . . . 2_665
F5 F1 F6 P1 45.9(18) . . . .
F2 F1 F6 P1 -47.9(17) . . . .
F3 F4 P1 F4 75(3) 2_665 . . 2_665
F2 F4 P1 F4 -86(2) . . . 2_665
F3 F4 P1 F6 -180(2) 2_665 . . .
F2 F4 P1 F6 19(3) . . . .
F3 F4 P1 F6 -65(3) 2_665 . . 2_665
F2 F4 P1 F6 135(2) . . . 2_665
F3 F4 P1 F1 -31(4) 2_665 . . 2_665
F2 F4 P1 F1 168.5(19) . . . 2_665
F3 F4 P1 F1 -158(3) 2_665 . . .
F2 F4 P1 F1 42(2) . . . .
F3 F4 P1 F2 26(3) 2_665 . . 2_665
F2 F4 P1 F2 -135(2) . . . 2_665
F3 F4 P1 F2 161(4) 2_665 . . .
F3 F4 P1 F3 111(3) 2_665 . . .
F2 F4 P1 F3 -49.6(17) . . . .
F2 F4 P1 F3 -161(4) . . . 2_665
F3 F4 P1 F5 -107(3) 2_665 . . .
F2 F4 P1 F5 93(2) . . . .
F3 F4 P1 F5 2E1(6) 2_665 . . 2_665
F2 F4 P1 F5 -14E1(6) . . . 2_665
F5 F6 P1 F4 -69(2) 2_665 . . 2_665
F1 F6 P1 F4 141(2) . . . 2_665
F5 F6 P1 F4 -179(3) 2_665 . . .
F1 F6 P1 F4 31(3) . . . .
F5 F6 P1 F6 71.4(17) 2_665 . . 2_665
F1 F6 P1 F6 -78.1(15) . . . 2_665
F5 F6 P1 F1 25.8(18) 2_665 . . 2_665
F1 F6 P1 F1 -123.7(19) . . . 2_665
F5 F6 P1 F1 150(2) 2_665 . . .
F5 F6 P1 F2 -30(2) 2_665 . . 2_665
F1 F6 P1 F2 -179(2) . . . 2_665
F5 F6 P1 F2 -165(2) 2_665 . . .
F1 F6 P1 F2 45.8(18) . . . .
F5 F6 P1 F3 -104(2) 2_665 . . .
F1 F6 P1 F3 106(2) . . . .
F5 F6 P1 F3 18E1(10) 2_665 . . 2_665
F1 F6 P1 F3 30(19) . . . 2_665
F5 F6 P1 F5 113(2) 2_665 . . .
F1 F6 P1 F5 -36.9(16) . . . .
F1 F6 P1 F5 -150(2) . . . 2_665
F6 F1 P1 F4 -50(3) . . . 2_665
F5 F1 P1 F4 178(2) . . . 2_665
F2 F1 P1 F4 74(2) . . . 2_665
F6 F1 P1 F4 -160(2) . . . .
F5 F1 P1 F4 68.5(19) . . . .
F2 F1 P1 F4 -35.5(17) . . . .
F5 F1 P1 F6 -132(2) . . . .
F2 F1 P1 F6 124(2) . . . .
F6 F1 P1 F6 110(2) . . . 2_665
F5 F1 P1 F6 -22.1(15) . . . 2_665
F2 F1 P1 F6 -126.1(19) . . . 2_665
F6 F1 P1 F1 67.5(14) . . . 2_665
F5 F1 P1 F1 -64.5(13) . . . 2_665
F2 F1 P1 F1 -168.5(19) . . . 2_665
F6 F1 P1 F2 2(9) . . . 2_665
F5 F1 P1 F2 -130(8) . . . 2_665
F2 F1 P1 F2 126(8) . . . 2_665
F6 F1 P1 F2 -124(2) . . . .
F5 F1 P1 F2 104(2) . . . .
F6 F1 P1 F3 -68.1(19) . . . .
F5 F1 P1 F3 159.9(18) . . . .
F2 F1 P1 F3 55.9(15) . . . .
F6 F1 P1 F3 -177(2) . . . 2_665
F5 F1 P1 F3 51(2) . . . 2_665
F2 F1 P1 F3 -53(2) . . . 2_665
F6 F1 P1 F5 132(2) . . . .
F2 F1 P1 F5 -104(2) . . . .
F6 F1 P1 F5 20.7(17) . . . 2_665
F5 F1 P1 F5 -111(2) . . . 2_665
F2 F1 P1 F5 145(2) . . . 2_665
F4 F2 P1 F4 103(3) . . . 2_665
F1 F2 P1 F4 -128(2) . . . 2_665
F3 F2 P1 F4 -17.6(19) . . . 2_665
F1 F2 P1 F4 130(3) . . . .
F3 F2 P1 F4 -120(2) . . . .
F4 F2 P1 F6 -167(2) . . . .
F1 F2 P1 F6 -37.2(14) . . . .
F3 F2 P1 F6 72.8(15) . . . .
F4 F2 P1 F6 -57(2) . . . 2_665
F1 F2 P1 F6 72.6(18) . . . 2_665
F3 F2 P1 F6 -177.4(18) . . . 2_665
F4 F2 P1 F1 -59(8) . . . 2_665
F1 F2 P1 F1 71(9) . . . 2_665
F3 F2 P1 F1 -18E1(10) . . . 2_665
F4 F2 P1 F1 -130(3) . . . .
F3 F2 P1 F1 110(2) . . . .
F4 F2 P1 F2 61.0(18) . . . 2_665
F1 F2 P1 F2 -169.1(18) . . . 2_665
F3 F2 P1 F2 -59.1(12) . . . 2_665
F4 F2 P1 F3 120(2) . . . .
F1 F2 P1 F3 -110(2) . . . .
F4 F2 P1 F3 12(2) . . . 2_665
F1 F2 P1 F3 142(2) . . . 2_665
F3 F2 P1 F3 -108(2) . . . 2_665
F4 F2 P1 F5 -78(2) . . . .
F1 F2 P1 F5 52.1(13) . . . .
F3 F2 P1 F5 162.1(18) . . . .
F4 F2 P1 F5 178(2) . . . 2_665
F1 F2 P1 F5 -52(2) . . . 2_665
F3 F2 P1 F5 58(2) . . . 2_665
F2 F3 P1 F4 150(3) . . . 2_665
F4 F3 P1 F4 -110(3) 2_665 . . .
F2 F3 P1 F4 40.7(15) . . . .
F4 F3 P1 F6 111(3) 2_665 . . .
F2 F3 P1 F6 -98.8(19) . . . .
F4 F3 P1 F6 0E1(2) 2_665 . . 2_665
F2 F3 P1 F6 152(18) . . . 2_665
F4 F3 P1 F1 29(4) 2_665 . . 2_665
F2 F3 P1 F1 179.9(19) . . . 2_665
F4 F3 P1 F1 155(3) 2_665 . . .
F2 F3 P1 F1 -54.4(15) . . . .
F4 F3 P1 F2 -15(3) 2_665 . . 2_665
F2 F3 P1 F2 135.9(16) . . . 2_665
F4 F3 P1 F2 -150(3) 2_665 . . .
F4 F3 P1 F3 -74(3) 2_665 . . 2_665
F2 F3 P1 F3 76.6(13) . . . 2_665
F4 F3 P1 F5 -179(3) 2_665 . . .
F2 F3 P1 F5 -29(2) . . . .
F4 F3 P1 F5 68(3) 2_665 . . 2_665
F2 F3 P1 F5 -141.3(18) . . . 2_665
F6 F5 P1 F4 16E1(5) 2_665 . . 2_665
F1 F5 P1 F4 -5E1(6) . . . 2_665
F6 F5 P1 F4 105(3) 2_665 . . .
F1 F5 P1 F4 -107(2) . . . .
F6 F5 P1 F6 -115(2) 2_665 . . .
F1 F5 P1 F6 32.8(14) . . . .
F1 F5 P1 F6 147(2) . . . 2_665
F6 F5 P1 F1 -21.7(18) 2_665 . . 2_665
F1 F5 P1 F1 125.7(18) . . . 2_665
F6 F5 P1 F1 -147(2) 2_665 . . .
F6 F5 P1 F2 21(3) 2_665 . . 2_665
F1 F5 P1 F2 169(2) . . . 2_665
F6 F5 P1 F2 155(2) 2_665 . . .
F1 F5 P1 F2 -57.8(16) . . . .
F6 F5 P1 F3 -180(2) 2_665 . . .
F1 F5 P1 F3 -33(3) . . . .
F6 F5 P1 F3 70(2) 2_665 . . 2_665
F1 F5 P1 F3 -143(2) . . . 2_665
F6 F5 P1 F5 -72.9(16) 2_665 . . 2_665
F1 F5 P1 F5 74.5(14) . . . 2_665
C13 B1 C1 C2 82(2) . . . .
C7 B1 C1 C2 -35(2) . . . .
C19 B1 C1 C2 -159.9(17) . . . .
C13 B1 C1 C6 -104.5(19) . . . .
C7 B1 C1 C6 139.2(18) . . . .
C19 B1 C1 C6 14(3) . . . .
C6 C1 C2 C3 0 . . . .
B1 C1 C2 C3 173.8(16) . . . .
C1 C2 C3 C4 0 . . . .
C2 C3 C4 C5 0 . . . .
C3 C4 C5 C6 0 . . . .
C4 C5 C6 C1 0 . . . .
C2 C1 C6 C5 0 . . . .
B1 C1 C6 C5 -173.6(17) . . . .
C13 B1 C7 C8 47(2) . . . .
C1 B1 C7 C8 155.2(16) . . . .
C19 B1 C7 C8 -75(3) . . . .
C13 B1 C7 C12 -140.2(16) . . . .
C1 B1 C7 C12 -32(2) . . . .
C19 B1 C7 C12 98(2) . . . .
C12 C7 C8 C9 0 . . . .
B1 C7 C8 C9 172.7(19) . . . .
C7 C8 C9 C10 0 . . . .
C8 C9 C10 C11 0 . . . .
C9 C10 C11 C12 0 . . . .
C10 C11 C12 C7 0 . . . .
C8 C7 C12 C11 0 . . . .
B1 C7 C12 C11 -173.4(17) . . . .
C1 B1 C13 C14 -96.3(19) . . . .
C7 B1 C13 C14 26(2) . . . .
C19 B1 C13 C14 143.4(18) . . . .
C1 B1 C13 C18 93.0(19) . . . .
C7 B1 C13 C18 -145.1(19) . . . .
C19 B1 C13 C18 -27(2) . . . .
C18 C13 C14 C15 0 . . . .
B1 C13 C14 C15 -170.5(16) . . . .
C13 C14 C15 C16 0 . . . .
C14 C15 C16 C17 0 . . . .
C15 C16 C17 C18 0 . . . .
C16 C17 C18 C13 0 . . . .
C14 C13 C18 C17 0 . . . .
B1 C13 C18 C17 171.0(15) . . . .
C13 B1 C19 C20 153.8(16) . . . .
C1 B1 C19 C20 45(2) . . . .
C7 B1 C19 C20 -86(2) . . . .
C13 B1 C19 C24 -37(3) . . . .
C1 B1 C19 C24 -145.4(18) . . . .
C7 B1 C19 C24 84(3) . . . .
C24 C19 C20 C21 0 . . . .
B1 C19 C20 C21 171.8(17) . . . .
C19 C20 C21 C22 0 . . . .
C20 C21 C22 C23 0 . . . .
C21 C22 C23 C24 0 . . . .
C22 C23 C24 C19 0 . . . .
C20 C19 C24 C23 0 . . . .
B1 C19 C24 C23 -168(3) . . . .
C25 B2 C25 C26 -83(2) 6_556 . . .
C31 B2 C25 C26 41(2) . . . .
C35 B2 C25 C26 158.2(17) . . . .
C25 B2 C25 C30 88(2) 6_556 . . .
C31 B2 C25 C30 -147.7(17) . . . .
C35 B2 C25 C30 -30(2) . . . .
C30 C25 C26 C27 -1(3) . . . .
B2 C25 C26 C27 169.9(16) . . . .
C25 C26 C27 C28 3(3) . . . .
C26 C27 C28 C29 -6(4) . . . .
C27 C28 C29 C30 9(3) . . . .
C26 C25 C30 C29 3(3) . . . .
B2 C25 C30 C29 -167.9(15) . . . .
C28 C29 C30 C25 -7(3) . . . .
C25 B2 C31 C32 -31(3) 6_556 . . .
C25 B2 C31 C32 -150(2) . . . .
C35 B2 C31 C32 90(2) . . . .
C25 B2 C31 C32 150(2) 6_556 . . 6_556
C25 B2 C31 C32 31(3) . . . 6_556
C35 B2 C31 C32 -90(2) . . . 6_556
C32 C31 C32 C33 5(5) 6_556 . . .
B2 C31 C32 C33 -175(2) . . . .
C31 C32 C33 C34 -5(5) . . . .
C32 C33 C34 C33 5(6) . . . 6_556
C25 B2 C35 C36 -155(2) 6_556 . . 6_556
C25 B2 C35 C36 -39(3) . . . 6_556
C31 B2 C35 C36 83(2) . . . 6_556
C25 B2 C35 C36 39(3) 6_556 . . .
C25 B2 C35 C36 155(2) . . . .
C31 B2 C35 C36 -83(2) . . . .
C36 C35 C36 C37 5(4) 6_556 . . .
B2 C35 C36 C37 172(2) . . . .
C35 C36 C37 C38 2(4) . . . .
C36 C37 C38 C37 -10(5) . . . 6_556
C39 B3 C39 C40 -79(2) 6 . . .
C49 B3 C39 C40 34(2) . . . .
C45 B3 C39 C40 150.2(18) . . . .
C39 B3 C39 C44 90(2) 6 . . .
C49 B3 C39 C44 -157.0(16) . . . .
C45 B3 C39 C44 -41(2) . . . .
C44 C39 C40 C41 5(3) . . . .
B3 C39 C40 C41 173.4(16) . . . .
C39 C40 C41 C42 -5(3) . . . .
C40 C41 C42 C43 -2(4) . . . .
C41 C42 C43 C44 7(4) . . . .
C42 C43 C44 C39 -6(3) . . . .
C40 C39 C44 C43 0(3) . . . .
B3 C39 C44 C43 -169.2(16) . . . .
C39 B3 C45 C46 -34(3) . . . .
C39 B3 C45 C46 -158(2) 6 . . .
C49 B3 C45 C46 84(2) . . . .
C39 B3 C45 C46 158(2) . . . 6
C39 B3 C45 C46 34(3) 6 . . 6
C49 B3 C45 C46 -84(2) . . . 6
C46 C45 C46 C47 -17(5) 6 . . .
B3 C45 C46 C47 175.8(19) . . . .
C45 C46 C47 C48 17(4) . . . .
C46 C47 C48 C47 -16(5) . . . 6
C39 B3 C49 C50 39(3) . . . 6
C39 B3 C49 C50 149.4(19) 6 . . 6
C45 B3 C49 C50 -86(2) . . . 6
C39 B3 C49 C50 -149.4(19) . . . .
C39 B3 C49 C50 -39(3) 6 . . .
C45 B3 C49 C50 86(2) . . . .
C50 C49 C50 C51 0(4) 6 . . .
B3 C49 C50 C51 -170.8(19) . . . .
C49 C50 C51 C52 1(5) . . . .
C50 C51 C52 C51 -1(6) . . . 6
C157 B151 C151 C156 -54.4(11) . . . .
C157 B151 C151 C156 54.4(11) 6 . . .
C163 B151 C151 C156 164.9(10) 6 . . .
C163 B151 C151 C156 -164.9(10) . . . .
C157 B151 C151 C152 125.6(11) . . . .
C157 B151 C151 C152 -125.6(11) 6 . . .
C163 B151 C151 C152 -15.1(10) 6 . . .
C163 B151 C151 C152 15.1(10) . . . .
C156 C151 C152 C153 0 . . . .
B151 C151 C152 C153 180 . . . .
C151 C152 C153 C154 0 . . . .
C152 C153 C154 C155 0 . . . .
C153 C154 C155 C156 0 . . . .
C154 C155 C156 C151 0 . . . .
C152 C151 C156 C155 0 . . . .
B151 C151 C156 C155 180 . . . .
C157 B151 C157 C158 22.5(16) 6 . . .
C163 B151 C157 C158 -91(2) 6 . . .
C163 B151 C157 C158 -109(2) . . . .
C151 B151 C157 C158 139(2) . . . .
C157 B151 C157 C162 -158.1(16) 6 . . .
C163 B151 C157 C162 89(2) 6 . . .
C163 B151 C157 C162 71(2) . . . .
C151 B151 C157 C162 -42(2) . . . .
C162 C157 C158 C159 0 . . . .
B151 C157 C158 C159 179.4(5) . . . .
C157 C158 C159 C160 0 . . . .
C158 C159 C160 C161 0 . . . .
C159 C160 C161 C162 0 . . . .
C160 C161 C162 C157 0 . . . .
C158 C157 C162 C161 0 . . . .
B151 C157 C162 C161 -179.4(5) . . . .
C157 B151 C163 C163 149.7(10) . . . 6
C157 B151 C163 C163 38.0(13) 6 . . 6
C151 B151 C163 C163 -94.2(6) . . . 6
C157 B151 C163 C164 89(4) . . . 6
C157 B151 C163 C164 -23(4) 6 . . 6
C163 B151 C163 C164 -61(4) 6 . . 6
C151 B151 C163 C164 -155(3) . . . 6
C157 B151 C163 C164 101(2) . . . .
C157 B151 C163 C164 -11(3) 6 . . .
C163 B151 C163 C164 -48.5(19) 6 . . .
C151 B151 C163 C164 -142.8(18) . . . .
C157 B151 C163 C168 -65(2) . . . .
C157 B151 C163 C168 -176.7(19) 6 . . .
C163 B151 C163 C168 145.3(18) 6 . . .
C151 B151 C163 C168 51(2) . . . .
C163 C163 C164 C165 140.7(14) 6 . . .
C164 C163 C164 C165 -39.3 6 . . .
C168 C163 C164 C165 0 . . . .
B151 C163 C164 C165 -166(2) . . . .
C163 C164 C165 C166 0 . . . .
C164 C165 C166 C167 0 . . . .
C165 C166 C167 C168 0 . . . .
C166 C167 C168 C163 0 . . . .
C163 C163 C168 C167 -88.0(19) 6 . . .
C164 C163 C168 C167 8(2) 6 . . .
C164 C163 C168 C167 0 . . . .
B151 C163 C168 C167 166(2) . . . .
C269 B251 C251 C252 -150(3) 6 . . .
C274 B251 C251 C252 -70(5) 6 . . .
C269 B251 C251 C252 164.7(15) . . . .
B251 B251 C251 C252 135.0(9) 6 . . .
C257 B251 C251 C252 -85(2) . . . .
C263 B251 C251 C252 71(3) . . . .
C269 B251 C251 C256 29(4) 6 . . .
C274 B251 C251 C256 109(5) 6 . . .
C269 B251 C251 C256 -17(2) . . . .
B251 B251 C251 C256 -46.1(13) 6 . . .
C257 B251 C251 C256 94(3) . . . .
C263 B251 C251 C256 -110(3) . . . .
C269 B251 C251 C274 -81(5) 6 . . 6
C269 B251 C251 C274 -126(6) . . . 6
B251 B251 C251 C274 -155(5) 6 . . 6
C257 B251 C251 C274 -16(5) . . . 6
C263 B251 C251 C274 141(6) . . . 6
C256 C251 C252 C253 0 . . . .
C274 C251 C252 C253 144(3) 6 . . .
B251 C251 C252 C253 178.8(17) . . . .
C251 C252 C253 C254 0 . . . .
C252 C253 C254 C255 0 . . . .
C253 C254 C255 C256 0 . . . .
C253 C254 C255 C255 102.6 . . . 6
C253 C254 C255 C256 33.5(10) . . . 6
C254 C255 C256 C256 134.4 . . . 6
C255 C255 C256 C256 0 6 . . 6
C254 C255 C256 C251 0 . . . .
C255 C255 C256 C251 -134.4 6 . . .
C256 C255 C256 C251 -134.4 6 . . .
C254 C255 C256 C255 134.4 . . . 6
C256 C255 C256 C255 0 6 . . 6
C252 C251 C256 C256 -127.1 . . . 6
C274 C251 C256 C256 98(3) 6 . . 6
B251 C251 C256 C256 54.1(18) . . . 6
C252 C251 C256 C255 0 . . . .
C274 C251 C256 C255 -135(3) 6 . . .
B251 C251 C256 C255 -178.8(18) . . . .
C252 C251 C256 C255 -71.8(15) . . . 6
C274 C251 C256 C255 153(3) 6 . . 6
B251 C251 C256 C255 109(2) . . . 6
C269 B251 C257 C273 154(6) 6 . . 6
C274 B251 C257 C273 28(4) 6 . . 6
C269 B251 C257 C273 159(5) . . . 6
B251 B251 C257 C273 163(4) 6 . . 6
C251 B251 C257 C273 46(5) . . . 6
C263 B251 C257 C273 -102(6) . . . 6
C269 B251 C257 C272 -135(15) 6 . . 6
C274 B251 C257 C272 98(15) 6 . . 6
C269 B251 C257 C272 -131(14) . . . 6
B251 B251 C257 C272 -126(14) 6 . . 6
C251 B251 C257 C272 117(13) . . . 6
C263 B251 C257 C272 -31(16) . . . 6
C269 B251 C257 C274 126(6) 6 . . 6
C269 B251 C257 C274 131(6) . . . 6
B251 B251 C257 C274 135(5) 6 . . 6
C251 B251 C257 C274 18(5) . . . 6
C263 B251 C257 C274 -130(7) . . . 6
C269 B251 C257 C258 -137(3) 6 . . .
C274 B251 C257 C258 97(5) 6 . . .
C269 B251 C257 C258 -132(2) . . . .
B251 B251 C257 C258 -128.0(17) 6 . . .
C251 B251 C257 C258 115(2) . . . .
C263 B251 C257 C258 -33(5) . . . .
C269 B251 C257 C262 42(3) 6 . . .
C274 B251 C257 C262 -84(5) 6 . . .
C269 B251 C257 C262 47(2) . . . .
B251 B251 C257 C262 51(2) 6 . . .
C251 B251 C257 C262 -66(3) . . . .
C263 B251 C257 C262 146(4) . . . .
C269 B251 C257 C271 -44(4) 6 . . 6
C274 B251 C257 C271 -170(7) 6 . . 6
C269 B251 C257 C271 -39(4) . . . 6
B251 B251 C257 C271 -35(4) 6 . . 6
C251 B251 C257 C271 -152(3) . . . 6
C263 B251 C257 C271 61(6) . . . 6
C274 B251 C257 C269 -126(6) 6 . . 6
C269 B251 C257 C269 4.7(14) . . . 6
B251 B251 C257 C269 9(3) 6 . . 6
C251 B251 C257 C269 -108(4) . . . 6
C263 B251 C257 C269 104(5) . . . 6
C269 B251 C257 C270 -27(2) 6 . . 6
C274 B251 C257 C270 -153(6) 6 . . 6
C269 B251 C257 C270 -22.6(17) . . . 6
B251 B251 C257 C270 -18(2) 6 . . 6
C251 B251 C257 C270 -135(3) . . . 6
C263 B251 C257 C270 77(4) . . . 6
C273 C257 C258 C272 -89(5) 6 . . 6
C274 C257 C258 C272 -140(8) 6 . . 6
C262 C257 C258 C272 0(5) . . . 6
C271 C257 C258 C272 57(6) 6 . . 6
C269 C257 C258 C272 150(7) 6 . . 6
C270 C257 C258 C272 93(7) 6 . . 6
B251 C257 C258 C272 179(6) . . . 6
C272 C257 C258 C273 89(5) 6 . . 6
C274 C257 C258 C273 -51(5) 6 . . 6
C262 C257 C258 C273 88(5) . . . 6
C271 C257 C258 C273 146(7) 6 . . 6
C269 C257 C258 C273 -121(7) 6 . . 6
C270 C257 C258 C273 -179(7) 6 . . 6
B251 C257 C258 C273 -92(5) . . . 6
C273 C257 C258 C259 -88(5) 6 . . .
C272 C257 C258 C259 0(5) 6 . . .
C274 C257 C258 C259 -140(3) 6 . . .
C262 C257 C258 C259 0 . . . .
C271 C257 C258 C259 57(2) 6 . . .
C269 C257 C258 C259 150(3) 6 . . .
C270 C257 C258 C259 93(2) 6 . . .
B251 C257 C258 C259 179(2) . . . .
C273 C257 C258 C271 -146(7) 6 . . 6
C272 C257 C258 C271 -57(6) 6 . . 6
C274 C257 C258 C271 163(4) 6 . . 6
C262 C257 C258 C271 -57(2) . . . 6
C269 C257 C258 C271 93(3) 6 . . 6
C270 C257 C258 C271 35.9(13) 6 . . 6
B251 C257 C258 C271 122(3) . . . 6
C273 C258 C259 C272 -51(4) 6 . . 6
C257 C258 C259 C272 0(5) . . . 6
C271 C258 C259 C272 44(4) 6 . . 6
C272 C258 C259 C260 0(5) 6 . . .
C273 C258 C259 C260 -51(4) 6 . . .
C257 C258 C259 C260 0 . . . .
C271 C258 C259 C260 44(2) 6 . . .
C272 C259 C260 C261 0(4) 6 . . .
C258 C259 C260 C261 0 . . . .
C258 C259 C260 C272 0(4) . . . 6
C259 C260 C261 C262 0 . . . .
C272 C260 C261 C262 0(3) 6 . . .
C259 C260 C261 C272 0(3) . . . 6
C260 C261 C262 C257 0 . . . .
C272 C261 C262 C257 0(3) 6 . . .
C260 C261 C262 C272 0(3) . . . 6
C260 C261 C262 C271 -49.3(16) . . . 6
C272 C261 C262 C271 -49(3) 6 . . 6
C260 C261 C262 C273 32(3) . . . 6
C272 C261 C262 C273 32.3(13) 6 . . 6
C260 C261 C262 C270 -66.8(18) . . . 6
C272 C261 C262 C270 -67(3) 6 . . 6
C273 C257 C262 C261 68(4) 6 . . .
C272 C257 C262 C261 0(4) 6 . . .
C274 C257 C262 C261 141(3) 6 . . .
C258 C257 C262 C261 0 . . . .
C271 C257 C262 C261 -60.8(19) 6 . . .
C269 C257 C262 C261 -160.0(19) 6 . . .
C270 C257 C262 C261 -112(2) 6 . . .
B251 C257 C262 C261 -179(2) . . . .
C273 C257 C262 C272 67.7(16) 6 . . 6
C274 C257 C262 C272 142(6) 6 . . 6
C258 C257 C262 C272 0(4) . . . 6
C271 C257 C262 C272 -61(5) 6 . . 6
C269 C257 C262 C272 -160(5) 6 . . 6
C270 C257 C262 C272 -112(6) 6 . . 6
B251 C257 C262 C272 -179(4) . . . 6
C273 C257 C262 C271 128(6) 6 . . 6
C272 C257 C262 C271 61(5) 6 . . 6
C274 C257 C262 C271 -158(2) 6 . . 6
C258 C257 C262 C271 60.8(19) . . . 6
C269 C257 C262 C271 -99.1(17) 6 . . 6
C270 C257 C262 C271 -51.5(10) 6 . . 6
B251 C257 C262 C271 -119(3) . . . 6
C272 C257 C262 C273 -67.7(16) 6 . . 6
C274 C257 C262 C273 74(7) 6 . . 6
C258 C257 C262 C273 -68(4) . . . 6
C271 C257 C262 C273 -128(6) 6 . . 6
C269 C257 C262 C273 132(6) 6 . . 6
C270 C257 C262 C273 -180(6) 6 . . 6
B251 C257 C262 C273 113(5) . . . 6
C273 C257 C262 C270 180(6) 6 . . 6
C272 C257 C262 C270 112(6) 6 . . 6
C274 C257 C262 C270 -106.3(19) 6 . . 6
C258 C257 C262 C270 112(2) . . . 6
C271 C257 C262 C270 51.5(10) 6 . . 6
C269 C257 C262 C270 -47.6(12) 6 . . 6
B251 C257 C262 C270 -67(2) . . . 6
C269 B251 C263 C264 63(4) 6 . . .
C274 B251 C263 C264 -95(7) 6 . . .
C269 B251 C263 C264 89.8(18) . . . .
B251 B251 C263 C264 109.0(10) 6 . . .
C257 B251 C263 C264 -17(5) . . . .
C251 B251 C263 C264 -162(2) . . . .
C269 B251 C263 C268 -152(3) 6 . . .
C274 B251 C263 C268 50(8) 6 . . .
C269 B251 C263 C268 -125.2(13) . . . .
B251 B251 C263 C268 -106.0(8) 6 . . .
C257 B251 C263 C268 128(4) . . . .
C251 B251 C263 C268 -17(3) . . . .
C269 B251 C263 C264 54(5) 6 . . 6
C274 B251 C263 C264 -103(7) 6 . . 6
C269 B251 C263 C264 81.1(19) . . . 6
B251 B251 C263 C264 100.3(11) 6 . . 6
C257 B251 C263 C264 -26(5) . . . 6
C251 B251 C263 C264 -170.8(19) . . . 6
C269 B251 C263 B251 -46(4) 6 . . 6
C274 B251 C263 B251 156(7) 6 . . 6
C269 B251 C263 B251 -19.2(16) . . . 6
C257 B251 C263 B251 -126(4) . . . 6
C251 B251 C263 B251 89(3) . . . 6
C268 C263 C264 C264 92.6 . . . 6
B251 C263 C264 C264 -123.4(18) . . . 6
B251 C263 C264 C264 -60.3(18) 6 . . 6
C268 C263 C264 C265 2.2 . . . .
C264 C263 C264 C265 -90.4 6 . . .
B251 C263 C264 C265 146.2(18) . . . .
B251 C263 C264 C265 -150.7(18) 6 . . .
C268 C263 C264 C265 18.5 . . . 6
C264 C263 C264 C265 -74.2 6 . . 6
B251 C263 C264 C265 162.4(18) . . . 6
B251 C263 C264 C265 -134.4(18) 6 . . 6
C264 C264 C265 C265 0 6 . . 6
C263 C264 C265 C265 86.2 . . . 6
C264 C264 C265 C266 -86.4 6 . . .
C263 C264 C265 C266 -0.2 . . . .
C265 C264 C265 C266 -86.4 6 . . .
C263 C264 C265 C264 86.2 . . . 6
C265 C264 C265 C264 0 6 . . 6
C264 C264 C265 C266 -74.2 6 . . 6
C263 C264 C265 C266 12.1 . . . 6
C265 C264 C265 C266 -74.2 6 . . 6
C265 C265 C266 C266 0 6 . . 6
C264 C265 C266 C266 85.9 . . . 6
C264 C265 C266 C266 75.6 6 . . 6
C265 C265 C266 C267 -84.7 6 . . .
C264 C265 C266 C267 1.2 . . . .
C264 C265 C266 C267 -9.1 6 . . .
C266 C265 C266 C267 -84.7 6 . . .
C264 C265 C266 C265 85.9 . . . 6
C264 C265 C266 C265 75.6 6 . . 6
C266 C265 C266 C265 0 6 . . 6
C266 C266 C267 C268 -93.1 6 . . .
C265 C266 C267 C268 -4.3 . . . .
C265 C266 C267 C268 -20.4 6 . . .
C265 C266 C267 C266 88.9 . . . 6
C265 C266 C267 C266 72.8 6 . . 6
C266 C267 C268 C263 6.3 . . . .
C266 C267 C268 C263 -6.3 6 . . .
C264 C263 C268 C267 -5.3 . . . .
C264 C263 C268 C267 5.3 6 . . .
B251 C263 C268 C267 -147.8(16) . . . .
B251 C263 C268 C267 147.8(16) 6 . . .
C269 B251 C269 B251 180.000(19) 6 . . 6
C274 B251 C269 B251 -141(5) 6 . . 6
C257 B251 C269 B251 173.8(18) . . . 6
C251 B251 C269 B251 -79(3) . . . 6
C263 B251 C269 B251 36(3) . . . 6
C274 B251 C269 C269 39(5) 6 . . 6
B251 B251 C269 C269 180.00(2) 6 . . 6
C257 B251 C269 C269 -6.2(18) . . . 6
C251 B251 C269 C269 101(3) . . . 6
C263 B251 C269 C269 -144(3) . . . 6
C269 B251 C269 C270 41(3) 6 . . .
C274 B251 C269 C270 80(6) 6 . . .
B251 B251 C269 C270 -139(3) 6 . . .
C257 B251 C269 C270 35(2) . . . .
C251 B251 C269 C270 141.9(16) . . . .
C263 B251 C269 C270 -103.3(15) . . . .
C269 B251 C269 C274 -155.1(18) 6 . . .
C274 B251 C269 C274 -116(6) 6 . . .
B251 B251 C269 C274 24.9(18) 6 . . .
C257 B251 C269 C274 -161.4(16) . . . .
C251 B251 C269 C274 -54.1(19) . . . .
C263 B251 C269 C274 60.6(17) . . . .
C269 B251 C269 C257 154(8) 6 . . 6
C274 B251 C269 C257 -167(5) 6 . . 6
B251 B251 C269 C257 -26(8) 6 . . 6
C257 B251 C269 C257 148(9) . . . 6
C251 B251 C269 C257 -105(10) . . . 6
C263 B251 C269 C257 10(10) . . . 6
C269 B251 C269 C270 27(2) 6 . . 6
C274 B251 C269 C270 66(6) 6 . . 6
B251 B251 C269 C270 -153(2) 6 . . 6
C257 B251 C269 C270 20.3(16) . . . 6
C251 B251 C269 C270 127.5(16) . . . 6
C263 B251 C269 C270 -117.7(13) . . . 6
B251 C269 C270 C270 -123(4) 6 . . 6
C269 C269 C270 C270 0.0(9) 6 . . 6
C274 C269 C270 C270 177 . . . 6
C257 C269 C270 C270 176.4(14) 6 . . 6
B251 C269 C270 C270 -19(2) . . . 6
B251 C269 C270 C271 60(4) 6 . . .
C269 C269 C270 C271 -177.0(9) 6 . . .
C274 C269 C270 C271 0 . . . .
C257 C269 C270 C271 -0.7(14) 6 . . .
B251 C269 C270 C271 164(2) . . . .
C270 C269 C270 C271 -177 6 . . .
B251 C269 C270 C257 60(4) 6 . . 6
C269 C269 C270 C257 -176.4(16) 6 . . 6
C274 C269 C270 C257 0.7(14) . . . 6
B251 C269 C270 C257 165(3) . . . 6
C270 C269 C270 C257 -176.4(14) 6 . . 6
B251 C269 C270 C269 -123(4) 6 . . 6
C274 C269 C270 C269 177.0(9) . . . 6
C257 C269 C270 C269 176.4(16) 6 . . 6
B251 C269 C270 C269 -19.0(15) . . . 6
C270 C269 C270 C269 0.0(8) 6 . . 6
B251 C269 C270 C262 101(4) 6 . . 6
C269 C269 C270 C262 -135.4(18) 6 . . 6
C274 C269 C270 C262 41.7(18) . . . 6
C257 C269 C270 C262 41.0(11) 6 . . 6
B251 C269 C270 C262 -154(3) . . . 6
C270 C269 C270 C262 -135.4(18) 6 . . 6
C270 C270 C271 C272 -173.19(6) 6 . . .
C269 C270 C271 C272 0 . . . .
C257 C270 C271 C272 -0.7(14) 6 . . .
C269 C270 C271 C272 -4.9(15) 6 . . .
C262 C270 C271 C272 -52(3) 6 . . .
C270 C270 C271 C257 -172.5(14) 6 . . 6
C269 C270 C271 C257 0.7(14) . . . 6
C269 C270 C271 C257 -4(2) 6 . . 6
C262 C270 C271 C257 -51(2) 6 . . 6
C270 C270 C271 C262 -121(3) 6 . . 6
C269 C270 C271 C262 52(3) . . . 6
C257 C270 C271 C262 51(2) 6 . . 6
C269 C270 C271 C262 47(3) 6 . . 6
C270 C270 C271 C258 156(3) 6 . . 6
C269 C270 C271 C258 -31(3) . . . 6
C257 C270 C271 C258 -32(2) 6 . . 6
C269 C270 C271 C258 -36(4) 6 . . 6
C262 C270 C271 C258 -83(3) 6 . . 6
C270 C271 C272 C258 -70(5) . . . 6
C257 C271 C272 C258 -70(4) 6 . . 6
C262 C271 C272 C258 -130(6) 6 . . 6
C270 C271 C272 C259 -150(6) . . . 6
C257 C271 C272 C259 -150(7) 6 . . 6
C262 C271 C272 C259 150(9) 6 . . 6
C258 C271 C272 C259 -80(8) 6 . . 6
C270 C271 C272 C257 0.8(17) . . . 6
C262 C271 C272 C257 -59(3) 6 . . 6
C258 C271 C272 C257 70(4) 6 . . 6
C270 C271 C272 C273 0 . . . .
C257 C271 C272 C273 -0.8(17) 6 . . .
C262 C271 C272 C273 -60(3) 6 . . .
C258 C271 C272 C273 70(5) 6 . . .
C270 C271 C272 C260 153(4) . . . 6
C257 C271 C272 C260 152(5) 6 . . 6
C262 C271 C272 C260 92(6) 6 . . 6
C258 C271 C272 C260 -138(8) 6 . . 6
C270 C271 C272 C262 60(3) . . . 6
C257 C271 C272 C262 59(3) 6 . . 6
C258 C271 C272 C262 130(6) 6 . . 6
C270 C271 C272 C261 108(3) . . . 6
C257 C271 C272 C261 107(3) 6 . . 6
C262 C271 C272 C261 48(3) 6 . . 6
C258 C271 C272 C261 178(7) 6 . . 6
C258 C272 C273 C257 89(3) 6 . . 6
C259 C272 C273 C257 149(7) 6 . . 6
C271 C272 C273 C257 1(2) . . . 6
C260 C272 C273 C257 -141(6) 6 . . 6
C262 C272 C273 C257 -53.5(18) 6 . . 6
C261 C272 C273 C257 -89(2) 6 . . 6
C259 C272 C273 C258 60(7) 6 . . 6
C257 C272 C273 C258 -89(3) 6 . . 6
C271 C272 C273 C258 -88(2) . . . 6
C260 C272 C273 C258 130(6) 6 . . 6
C262 C272 C273 C258 -143(3) 6 . . 6
C261 C272 C273 C258 -178(3) 6 . . 6
C258 C272 C273 C274 88(2) 6 . . .
C259 C272 C273 C274 148(6) 6 . . .
C257 C272 C273 C274 -1(2) 6 . . .
C271 C272 C273 C274 0 . . . .
C260 C272 C273 C274 -142(5) 6 . . .
C262 C272 C273 C274 -55(2) 6 . . .
C261 C272 C273 C274 -90.2(18) 6 . . .
C258 C272 C273 C262 143(3) 6 . . 6
C259 C272 C273 C262 -157(8) 6 . . 6
C257 C272 C273 C262 53.5(18) 6 . . 6
C271 C272 C273 C262 55(2) . . . 6
C260 C272 C273 C262 -87(7) 6 . . 6
C261 C272 C273 C262 -35.6(18) 6 . . 6
C257 C273 C274 B251 -45(4) 6 . . 6
C258 C273 C274 B251 2(6) 6 . . 6
C272 C273 C274 B251 -44(4) . . . 6
C262 C273 C274 B251 -87(5) 6 . . 6
C258 C273 C274 C257 47(4) 6 . . 6
C272 C273 C274 C257 1(2) . . . 6
C262 C273 C274 C257 -42(2) 6 . . 6
C257 C273 C274 C269 -1(2) 6 . . .
C258 C273 C274 C269 46(5) 6 . . .
C272 C273 C274 C269 0 . . . .
C262 C273 C274 C269 -43(2) 6 . . .
C257 C273 C274 C251 150(4) 6 . . 6
C258 C273 C274 C251 -163(6) 6 . . 6
C272 C273 C274 C251 151(3) . . . 6
C262 C273 C274 C251 108(4) 6 . . 6
C269 C269 C274 B251 -55(4) 6 . . 6
C270 C269 C274 B251 130(4) . . . 6
C257 C269 C274 B251 131(4) 6 . . 6
B251 C269 C274 B251 -33(3) . . . 6
C270 C269 C274 B251 140(5) 6 . . 6
B251 C269 C274 C257 -131(4) 6 . . 6
C269 C269 C274 C257 174(2) 6 . . 6
C270 C269 C274 C257 -0.8(17) . . . 6
B251 C269 C274 C257 -164(3) . . . 6
C270 C269 C274 C257 9(2) 6 . . 6
B251 C269 C274 C273 -130(4) 6 . . .
C269 C269 C274 C273 174.7(15) 6 . . .
C270 C269 C274 C273 0 . . . .
C257 C269 C274 C273 0.8(17) 6 . . .
B251 C269 C274 C273 -164(2) . . . .
C270 C269 C274 C273 9.4(10) 6 . . .
B251 C269 C274 C251 70(4) 6 . . 6
C269 C269 C274 C251 15(2) 6 . . 6
C270 C269 C274 C251 -160(2) . . . 6
C257 C269 C274 C251 -159(3) 6 . . 6
B251 C269 C274 C251 37(2) . . . 6
C270 C269 C274 C251 -150(2) 6 . . 6
C363 B351 C351 C352 148(5) 6_556 . . .
C368 B351 C351 C352 -108(8) 6_556 . . .
B351 B351 C351 C352 70(2) 6_556 . . .
C369 B351 C351 C352 -137(3) . . . .
C363 B351 C351 C352 95(3) . . . .
C357 B351 C351 C352 -29(3) . . . .
C363 B351 C351 C356 -16(5) 6_556 . . .
C368 B351 C351 C356 88(8) 6_556 . . .
B351 B351 C351 C356 -94(2) 6_556 . . .
C369 B351 C351 C356 60(3) . . . .
C363 B351 C351 C356 -69(3) . . . .
C357 B351 C351 C356 167(2) . . . .
C356 C351 C352 C353 0 . . . .
B351 C351 C352 C353 -162(3) . . . .
C351 C352 C353 C354 -3.2 . . . .
C352 C353 C354 C355 6.6 . . . .
C353 C354 C355 C356 -6.6 . . . .
C354 C355 C356 C351 3.3 . . . .
C352 C351 C356 C355 0 . . . .
B351 C351 C356 C355 165(3) . . . .
C363 B351 C357 C358 129(7) 6_556 . . .
C368 B351 C357 C358 48(6) 6_556 . . .
B351 B351 C357 C358 -142.4(13) 6_556 . . .
C351 B351 C357 C358 -55(2) . . . .
C369 B351 C357 C358 71(2) . . . .
C363 B351 C357 C358 -162(2) . . . .
C363 B351 C357 C362 -42(8) 6_556 . . .
C368 B351 C357 C362 -123(6) 6_556 . . .
B351 B351 C357 C362 46.9(15) 6_556 . . .
C351 B351 C357 C362 134.0(18) . . . .
C369 B351 C357 C362 -100(2) . . . .
C363 B351 C357 C362 28(3) . . . .
C363 B351 C357 C368 81(8) 6_556 . . 6_556
B351 B351 C357 C368 169(5) 6_556 . . 6_556
C351 B351 C357 C368 -103(6) . . . 6_556
C369 B351 C357 C368 23(6) . . . 6_556
C363 B351 C357 C368 150(7) . . . 6_556
C362 C357 C358 C359 0 . . . .
B351 C357 C358 C359 -170(2) . . . .
C368 C357 C358 C359 -145(3) 6_556 . . .
C357 C358 C359 C360 0 . . . .
C358 C359 C360 C361 0 . . . .
C359 C360 C361 C362 0 . . . .
C360 C361 C362 C357 0 . . . .
C360 C361 C362 C357 -107.0(18) . . . 6_556
C358 C357 C362 C361 0 . . . .
B351 C357 C362 C361 171(2) . . . .
C368 C357 C362 C361 133(4) 6_556 . . .
C358 C357 C362 C357 130.8(11) . . . 6_556
B351 C357 C362 C357 -58.2(19) . . . 6_556
C368 C357 C362 C357 -96(4) 6_556 . . 6_556
C363 B351 C363 B351 180.000(15) 6_556 . . 6_556
C368 B351 C363 B351 161(10) 6_556 . . 6_556
C351 B351 C363 B351 -63(4) . . . 6_556
C369 B351 C363 B351 163(2) . . . 6_556
C357 B351 C363 B351 43(4) . . . 6_556
C363 B351 C363 C364 -11(5) 6_556 . . .
C368 B351 C363 C364 -30(14) 6_556 . . .
B351 B351 C363 C364 169(4) 6_556 . . .
C351 B351 C363 C364 107(2) . . . .
C369 B351 C363 C364 -27(3) . . . .
C357 B351 C363 C364 -147(2) . . . .
C363 B351 C363 C368 171(2) 6_556 . . .
C368 B351 C363 C368 152(12) 6_556 . . .
B351 B351 C363 C368 -9(2) 6_556 . . .
C351 B351 C363 C368 -71(3) . . . .
C369 B351 C363 C368 155(2) . . . .
C357 B351 C363 C368 35(3) . . . .
C363 B351 C363 C369 142(6) 6_556 . . 6_556
C368 B351 C363 C369 123(13) 6_556 . . 6_556
B351 B351 C363 C369 -38(6) 6_556 . . 6_556
C351 B351 C363 C369 -101(7) . . . 6_556
C369 B351 C363 C369 125(7) . . . 6_556
C357 B351 C363 C369 5(8) . . . 6_556
B351 C363 C364 C365 -38(13) 6_556 . . .
C368 C363 C364 C365 0 . . . .
C369 C363 C364 C365 14.6(17) 6_556 . . .
B351 C363 C364 C365 -178(3) . . . .
B351 C363 C364 C369 -53(13) 6_556 . . 6_556
C368 C363 C364 C369 -14.6(17) . . . 6_556
B351 C363 C364 C369 168(4) . . . 6_556
C363 C364 C365 C366 0 . . . .
C369 C364 C365 C366 12.2(15) 6_556 . . .
C363 C364 C365 C374 19(4) . . . 6_556
C369 C364 C365 C374 31(3) 6_556 . . 6_556
C363 C364 C365 C369 -12.2(15) . . . 6_556
C364 C365 C366 C367 0 . . . .
C374 C365 C366 C367 -41(7) 6_556 . . .
C369 C365 C366 C367 14.5(17) 6_556 . . .
C365 C366 C367 C374 79(9) . . . 6_556
C365 C366 C367 C369 -23(3) . . . 6_556
C365 C366 C367 C368 0 . . . .
C365 C366 C367 C373 151(9) . . . 6_556
C365 C366 C367 C370 -63(3) . . . 6_556
C374 C367 C368 C363 -48(9) 6_556 . . .
C369 C367 C368 C363 32(3) 6_556 . . .
C366 C367 C368 C363 0 . . . .
C373 C367 C368 C363 -23(8) 6_556 . . .
C370 C367 C368 C363 56(3) 6_556 . . .
B351 C363 C368 C367 167(5) 6_556 . . .
C364 C363 C368 C367 0 . . . .
C369 C363 C368 C367 -23(3) 6_556 . . .
B351 C363 C368 C367 178(3) . . . .
C363 B351 C369 C368 168(13) 6_556 . . 6_556
B351 B351 C369 C368 -165(10) 6_556 . . 6_556
C351 B351 C369 C368 61(10) . . . 6_556
C363 B351 C369 C368 -178(12) . . . 6_556
C357 B351 C369 C368 -46(10) . . . 6_556
C363 B351 C369 C367 144(12) 6_556 . . 6_556
C368 B351 C369 C367 -24(5) 6_556 . . 6_556
B351 B351 C369 C367 171(9) 6_556 . . 6_556
C351 B351 C369 C367 37(10) . . . 6_556
C363 B351 C369 C367 159(11) . . . 6_556
C357 B351 C369 C367 -70(9) . . . 6_556
C363 B351 C369 C370 -66(4) 6_556 . . .
C368 B351 C369 C370 126(10) 6_556 . . .
B351 B351 C369 C370 -39(3) 6_556 . . .
C351 B351 C369 C370 -173(2) . . . .
C363 B351 C369 C370 -51(3) . . . .
C357 B351 C369 C370 81(2) . . . .
C363 B351 C369 C374 99(4) 6_556 . . .
C368 B351 C369 C374 -69(10) 6_556 . . .
B351 B351 C369 C374 126(2) 6_556 . . .
C351 B351 C369 C374 -7(3) . . . .
C363 B351 C369 C374 114(3) . . . .
C357 B351 C369 C374 -114(2) . . . .
C368 B351 C369 C363 -168(13) 6_556 . . 6_556
B351 B351 C369 C363 27(4) 6_556 . . 6_556
C351 B351 C369 C363 -107(4) . . . 6_556
C363 B351 C369 C363 15(2) . . . 6_556
C357 B351 C369 C363 147(5) . . . 6_556
C363 B351 C369 C366 66(9) 6_556 . . 6_556
C368 B351 C369 C366 -102(12) 6_556 . . 6_556
B351 B351 C369 C366 93(9) 6_556 . . 6_556
C351 B351 C369 C366 -41(10) . . . 6_556
C363 B351 C369 C366 81(10) . . . 6_556
C357 B351 C369 C366 -148(8) . . . 6_556
C363 B351 C369 C364 9(2) 6_556 . . 6_556
C368 B351 C369 C364 -159(12) 6_556 . . 6_556
B351 B351 C369 C364 36(3) 6_556 . . 6_556
C351 B351 C369 C364 -97(3) . . . 6_556
C363 B351 C369 C364 24(2) . . . 6_556
C357 B351 C369 C364 156(3) . . . 6_556
C363 B351 C369 C365 23(3) 6_556 . . 6_556
C368 B351 C369 C365 -145(12) 6_556 . . 6_556
B351 B351 C369 C365 50(4) 6_556 . . 6_556
C351 B351 C369 C365 -83(4) . . . 6_556
C363 B351 C369 C365 38(4) . . . 6_556
C357 B351 C369 C365 170(3) . . . 6_556
C368 C369 C370 C371 -154(9) 6_556 . . .
C367 C369 C370 C371 -44(10) 6_556 . . .
C374 C369 C370 C371 0 . . . .
C363 C369 C370 C371 136(3) 6_556 . . .
C366 C369 C370 C371 10(3) 6_556 . . .
B351 C369 C370 C371 164(3) . . . .
C364 C369 C370 C371 96(3) 6_556 . . .
C365 C369 C370 C371 56(2) 6_556 . . .
C368 C369 C370 C366 -164(12) 6_556 . . 6_556
C367 C369 C370 C366 -54(7) 6_556 . . 6_556
C374 C369 C370 C366 -10(3) . . . 6_556
C363 C369 C370 C366 126(6) 6_556 . . 6_556
B351 C369 C370 C366 154(5) . . . 6_556
C364 C369 C370 C366 86(6) 6_556 . . 6_556
C365 C369 C370 C366 46(5) 6_556 . . 6_556
C368 C369 C370 C367 -110(18) 6_556 . . 6_556
C374 C369 C370 C367 44(10) . . . 6_556
C363 C369 C370 C367 -18E1(10) 6_556 . . 6_556
C366 C369 C370 C367 54(7) 6_556 . . 6_556
B351 C369 C370 C367 -152(11) . . . 6_556
C364 C369 C370 C367 140(13) 6_556 . . 6_556
C365 C369 C370 C367 100(12) 6_556 . . 6_556
C369 C370 C371 C372 0 . . . .
C366 C370 C371 C372 9(4) 6_556 . . .
C367 C370 C371 C372 -20(4) 6_556 . . .
C369 C370 C371 C366 -9(4) . . . 6_556
C367 C370 C371 C366 -28.7(16) 6_556 . . 6_556
C370 C371 C372 C373 0 . . . .
C366 C371 C372 C373 11(5) 6_556 . . .
C371 C372 C373 C374 0 . . . .
C372 C373 C374 C367 52(8) . . . 6_556
C372 C373 C374 C366 -23(10) . . . 6_556
C372 C373 C374 C369 0 . . . .
C372 C373 C374 C368 19(9) . . . 6_556
C372 C373 C374 C365 -56(3) . . . 6_556
C368 C369 C374 C367 75(15) 6_556 . . 6_556
C370 C369 C374 C367 -88(11) . . . 6_556
C363 C369 C374 C367 138(13) 6_556 . . 6_556
C366 C369 C374 C367 -104(10) 6_556 . . 6_556
B351 C369 C374 C367 106(12) . . . 6_556
C364 C369 C374 C367 -179(14) 6_556 . . 6_556
C365 C369 C374 C367 -147(14) 6_556 . . 6_556
C368 C369 C374 C366 179(11) 6_556 . . 6_556
C367 C369 C374 C366 104(10) 6_556 . . 6_556
C370 C369 C374 C366 16(5) . . . 6_556
C363 C369 C374 C366 -119(7) 6_556 . . 6_556
B351 C369 C374 C366 -150(6) . . . 6_556
C364 C369 C374 C366 -76(7) 6_556 . . 6_556
C365 C369 C374 C366 -44(6) 6_556 . . 6_556
C368 C369 C374 C373 163(7) 6_556 . . .
C367 C369 C374 C373 88(11) 6_556 . . .
C370 C369 C374 C373 0 . . . .
C363 C369 C374 C373 -135(3) 6_556 . . .
C366 C369 C374 C373 -16(5) 6_556 . . .
B351 C369 C374 C373 -166(2) . . . .
C364 C369 C374 C373 -91(3) 6_556 . . .
C365 C369 C374 C373 -59(3) 6_556 . . .
C367 C369 C374 C368 -75(15) 6_556 . . 6_556
C370 C369 C374 C368 -163(7) . . . 6_556
C363 C369 C374 C368 62(5) 6_556 . . 6_556
C366 C369 C374 C368 -179(11) 6_556 . . 6_556
B351 C369 C374 C368 31(6) . . . 6_556
C364 C369 C374 C368 106(5) 6_556 . . 6_556
C365 C369 C374 C368 138(6) 6_556 . . 6_556
C368 C369 C374 C365 -138(6) 6_556 . . 6_556
C367 C369 C374 C365 147(14) 6_556 . . 6_556
C370 C369 C374 C365 59(3) . . . 6_556
C363 C369 C374 C365 -75(2) 6_556 . . 6_556
C366 C369 C374 C365 44(6) 6_556 . . 6_556
B351 C369 C374 C365 -107(3) . . . 6_556
C364 C369 C374 C365 -32.1(12) 6_556 . . 6_556
C457 B451 C451 C452 -8(4) . . . .
C463 B451 C451 C452 105(2) . . . .
C469 B451 C451 C452 -131(3) . . . .
C457 B451 C451 C456 166(3) . . . .
C463 B451 C451 C456 -81(2) . . . .
C469 B451 C451 C456 43(3) . . . .
C456 C451 C452 C453 0 . . . .
B451 C451 C452 C453 174(2) . . . .
C451 C452 C453 C454 0 . . . .
C452 C453 C454 C455 0 . . . .
C453 C454 C455 C456 0 . . . .
C454 C455 C456 C451 0 . . . .
C452 C451 C456 C455 0 . . . .
B451 C451 C456 C455 -174(2) . . . .
C463 B451 C457 C458 -28(3) . . . .
C451 B451 C457 C458 91(3) . . . .
C469 B451 C457 C458 -135(3) . . . .
C463 B451 C457 C462 161(2) . . . .
C451 B451 C457 C462 -79(3) . . . .
C469 B451 C457 C462 54(3) . . . .
C462 C457 C458 C459 0 . . . .
B451 C457 C458 C459 -171(3) . . . .
C457 C458 C459 C460 0 . . . .
C458 C459 C460 C461 0 . . . .
C459 C460 C461 C462 0 . . . .
C460 C461 C462 C457 0 . . . .
C458 C457 C462 C461 0 . . . .
B451 C457 C462 C461 171(3) . . . .
C457 B451 C463 C464 -52(3) . . . .
C451 B451 C463 C464 -174(2) . . . .
C469 B451 C463 C464 52(3) . . . .
C457 B451 C463 C468 121(2) . . . .
C451 B451 C463 C468 -1(3) . . . .
C469 B451 C463 C468 -135(2) . . . .
C468 C463 C464 C465 0 . . . .
B451 C463 C464 C465 173(3) . . . .
C463 C464 C465 C466 0 . . . .
C464 C465 C466 C467 0 . . . .
C465 C466 C467 C468 0 . . . .
C466 C467 C468 C463 0 . . . .
C464 C463 C468 C467 0 . . . .
B451 C463 C468 C467 -174(2) . . . .
C457 B451 C469 C470 91(4) . . . .
C463 B451 C469 C470 -13(4) . . . .
C451 B451 C469 C470 -141(3) . . . .
C457 B451 C469 C474 -95(3) . . . .
C463 B451 C469 C474 161(2) . . . .
C451 B451 C469 C474 33(3) . . . .
C474 C469 C470 C471 0 . . . .
B451 C469 C470 C471 173(4) . . . .
C469 C470 C471 C472 0 . . . .
C470 C471 C472 C473 0 . . . .
C471 C472 C473 C474 0 . . . .
C472 C473 C474 C469 0 . . . .
C470 C469 C474 C473 0 . . . .
B451 C469 C474 C473 -175(3) . . . .
C960 C955 C956 C957 0 . . . .
C955 C956 C957 C958 0 . . . .
C956 C957 C958 C959 0 . . . .
C957 C958 C959 C960 0 . . . .
C958 C959 C960 C955 0 . . . .
C956 C955 C960 C959 0 . . . .
